data_4126962
loop_
_publ_author_name
'Li, Si'
'Du, Xiang-Sha'
'Li, Bing'
'Wang, Jia-Yin'
'Li, Guo-Ping'
'Gao, Guang-Gang'
'Zang, Shuang-Quan'

_publ_section_title
;
 Atom-precise Modification of Silver(I) Thiolate Cluster by Shell Ligand
 Substitution: A New Approach to Generation of Cluster Functionality and
 Chirality.
;
_journal_name_full 'Journal of the American Chemical Society'
_journal_paper_doi 10.1021/jacs.7b12136
_journal_year 2017
_chemical_formula_sum 'C112 H231.1 Ag44 N23 O59 S20'
_chemical_formula_weight 8231.76
_chemical_name_systematic
;
 ?
;
_space_group_crystal_system monoclinic
_space_group_IT_number 4
_space_group_name_Hall 'P 2yb'
_space_group_name_H-M_alt 'P 1 21 1'
_symmetry_space_group_name_Hall 'P 2yb'
_symmetry_space_group_name_H-M 'P 1 21 1'
_atom_sites_solution_hydrogens mixed
_audit_creation_method SHELXL-2013
_cell_angle_alpha 90
_cell_angle_beta 103.131(2)
_cell_angle_gamma 90
_cell_formula_units_Z 2
_cell_length_a 25.4435(6)
_cell_length_b 18.6729(4)
_cell_length_c 26.5311(6)
_cell_measurement_reflns_used 38909
_cell_measurement_temperature 150.00(10)
_cell_measurement_theta_max 28.7000
_cell_measurement_theta_min 1.9760
_cell_volume 12275.4(5)
_computing_cell_refinement 'CrysAlisPro 1.171.39.7b (Rigaku OD, 2015)'
_computing_data_collection 'CrysAlisPro 1.171.39.7b (Rigaku OD, 2015)'
_computing_data_reduction 'CrysAlisPro 1.171.39.7b (Rigaku OD, 2015)'
_computing_structure_refinement 'SHELXL-2013 (Sheldrick, 2013)'
_diffrn_ambient_temperature 150.00(10)
_diffrn_measured_fraction_theta_full 0.974
_diffrn_measured_fraction_theta_max 0.999
_diffrn_measurement_device_type 'XtaLAB Pro: Kappa single'
_diffrn_measurement_method '\w scans'
_diffrn_radiation_type MoK\a
_diffrn_radiation_wavelength 0.71073
_diffrn_reflns_av_R_equivalents 0.0429
_diffrn_reflns_av_unetI/netI 0.0437
_diffrn_reflns_Laue_measured_fraction_full 0.974
_diffrn_reflns_Laue_measured_fraction_max 0.999
_diffrn_reflns_limit_h_max 30
_diffrn_reflns_limit_h_min -30
_diffrn_reflns_limit_k_max 20
_diffrn_reflns_limit_k_min -22
_diffrn_reflns_limit_l_max 30
_diffrn_reflns_limit_l_min -31
_diffrn_reflns_number 139254
_diffrn_reflns_point_group_measured_fraction_full 0.896
_diffrn_reflns_point_group_measured_fraction_max 0.920
_diffrn_reflns_theta_full 25.242
_diffrn_reflns_theta_max 25.000
_diffrn_reflns_theta_min 1.936
_diffrn_source 'fine-focus sealed X-ray tube'
_exptl_absorpt_coefficient_mu 3.648
_exptl_absorpt_correction_T_max 1.00000
_exptl_absorpt_correction_T_min 0.59441
_exptl_absorpt_correction_type multi-scan
_exptl_absorpt_process_details
;
CrysAlisPro 1.171.39.7b (Rigaku Oxford Diffraction, 2015)
Empirical absorption correction using spherical harmonics,
 implemented in SCALE3 ABSPACK scaling algorithm.
;
_exptl_crystal_colour colourless
_exptl_crystal_density_diffrn 2.227
_exptl_crystal_description block
_exptl_crystal_F_000 7848
_exptl_crystal_size_max 0.2
_exptl_crystal_size_mid 0.1
_exptl_crystal_size_min 0.1
_refine_diff_density_max 2.869
_refine_diff_density_min -1.987
_refine_diff_density_rms 0.174
_refine_ls_abs_structure_details
;
 Flack x determined using 14338 quotients [(I+)-(I-)]/[(I+)+(I-)]
 (Parsons and Flack (2004), Acta Cryst. A60, s61).
;
_refine_ls_abs_structure_Flack 0.113(12)
_refine_ls_extinction_method none
_refine_ls_goodness_of_fit_ref 1.022
_refine_ls_hydrogen_treatment constr
_refine_ls_matrix_type full
_refine_ls_number_parameters 2499
_refine_ls_number_reflns 39814
_refine_ls_number_restraints 744
_refine_ls_restrained_S_all 1.030
_refine_ls_R_factor_all 0.0596
_refine_ls_R_factor_gt 0.0517
_refine_ls_shift/su_max 0.005
_refine_ls_shift/su_mean 0.000
_refine_ls_structure_factor_coef Fsqd
_refine_ls_weighting_details
;
 w=1/[\s^2^(Fo^2^)+(0.0565P)^2^+125.1685P]
 where P=(Fo^2^+2Fc^2^)/3
;
_refine_ls_weighting_scheme calc
_refine_ls_wR_factor_gt 0.1281
_refine_ls_wR_factor_ref 0.1319
_reflns_Friedel_coverage 0.782
_reflns_Friedel_fraction_full 0.814
_reflns_Friedel_fraction_max 0.836
_reflns_number_gt 35269
_reflns_number_total 39814
_reflns_threshold_expression 'I > 2\s(I)'
_cod_data_source_file ja7b12136_si_006.cif
_cod_data_source_block hy1_sq
_cod_original_formula_sum 'C112 H231.10 Ag44 N23 O59 S20'
_cod_database_code 4126962
_shelx_space_group_comment
;
The symmetry employed for this shelxl refinement is uniquely defined
by the following loop, which should always be used as a source of
symmetry information in preference to the above space-group names.
They are only intended as comments.
;
_shelxl_version_number 2013-2
_platon_squeeze_void_probe_radius 1.20

loop_
_space_group_symop_operation_xyz
'x, y, z'
'-x, y+1/2, -z'

loop_
_atom_site_label
_atom_site_type_symbol
_atom_site_fract_x
_atom_site_fract_y
_atom_site_fract_z
_atom_site_U_iso_or_equiv
_atom_site_adp_type
_atom_site_occupancy
_atom_site_site_symmetry_order
_atom_site_calc_flag
_atom_site_refinement_flags_posn
_atom_site_refinement_flags_adp
_atom_site_refinement_flags_occupancy
_atom_site_disorder_assembly
_atom_site_disorder_group
Ag5 Ag 0.13063(6) 0.49938(8) 0.73395(6) 0.0367(3) Uani 1 1 d . . . . .
Ag4 Ag 0.13681(6) 0.32332(8) 0.76651(5) 0.0379(3) Uani 1 1 d . . . . .
Ag16 Ag 0.36640(5) 0.31730(7) 0.76631(5) 0.0347(3) Uani 1 1 d . . . . .
Ag8 Ag 0.06497(6) 0.44006(8) 0.61860(6) 0.0391(3) Uani 1 1 d . . . . .
Ag7 Ag 0.07266(6) 0.28578(8) 0.65698(5) 0.0363(3) Uani 1 1 d . . . . .
Ag2 Ag 0.32084(7) 0.44776(8) 0.86951(6) 0.0424(4) Uani 1 1 d . . . . .
Ag11 Ag 0.35504(6) 0.64302(8) 0.78359(5) 0.0371(3) Uani 1 1 d . . . . .
Ag12 Ag 0.42426(6) 0.52583(7) 0.84932(5) 0.0348(3) Uani 1 1 d . . . . .
Ag20 Ag 0.25091(6) 0.23854(8) 0.70200(6) 0.0414(3) Uani 1 1 d . . . . .
Ag19 Ag 0.17535(6) 0.36729(8) 0.63526(6) 0.0390(3) Uani 1 1 d . . . . .
Ag1 Ag 0.24698(7) 0.57745(9) 0.80163(6) 0.0462(4) Uani 1 1 d . . . . .
Ag3 Ag 0.25689(6) 0.28836(9) 0.85055(6) 0.0428(4) Uani 1 1 d . . . . .
Ag18 Ag 0.24121(6) 0.52466(9) 0.65586(6) 0.0446(4) Uani 1 1 d . . . . .
Ag14 Ag 0.36688(6) 0.21784(8) 0.85576(6) 0.0411(3) Uani 1 1 d . . . . .
Ag9 Ag 0.13255(7) 0.60283(9) 0.64576(6) 0.0502(4) Uani 1 1 d . . . . .
Ag17 Ag 0.35948(6) 0.49500(8) 0.73801(6) 0.0380(3) Uani 1 1 d . . . . .
Ag13 Ag 0.42990(5) 0.36924(8) 0.87891(5) 0.0356(3) Uani 1 1 d . . . . .
Ag10 Ag 0.24375(6) 0.68314(9) 0.71048(7) 0.0464(4) Uani 1 1 d . . . . .
Ag6 Ag 0.14203(6) 0.17301(8) 0.72148(5) 0.0396(3) Uani 1 1 d . . . . .
Ag15 Ag 0.25252(6) 0.13629(8) 0.79111(6) 0.0432(4) Uani 1 1 d . . . . .
S9 S 0.42790(17) 0.4181(2) 0.79021(17) 0.0308(9) Uani 1 1 d . . . . .
S3 S 0.16643(17) 0.6222(2) 0.74036(18) 0.0327(10) Uani 1 1 d . . . . .
S2 S 0.06885(17) 0.3988(2) 0.71059(17) 0.0305(10) Uani 1 1 d . . . . .
S5 S 0.34397(18) 0.3262(2) 0.90276(17) 0.0320(10) Uani 1 1 d . . . . .
S6 S 0.15330(17) 0.4892(2) 0.60278(16) 0.0289(9) Uani 1 1 d . . . . .
S10 S 0.31819(18) 0.6024(3) 0.69327(16) 0.0317(10) Uani 1 1 d . . . . .
S4 S 0.3341(2) 0.5757(2) 0.86111(18) 0.0373(11) Uani 1 1 d . . . . .
S7 S 0.16205(18) 0.2378(2) 0.64346(16) 0.0310(9) Uani 1 1 d . . . . .
S8 S 0.33164(17) 0.1945(2) 0.76195(18) 0.0314(10) Uani 1 1 d . . . . .
S1 S 0.17941(17) 0.2162(2) 0.81209(16) 0.0297(9) Uani 1 1 d . . . . .
Ag35 Ag 0.08578(5) 0.27693(7) 0.13782(5) 0.0356(3) Uani 1 1 d . . . . .
Ag38 Ag 0.13595(7) 0.31925(10) 0.24875(6) 0.0500(4) Uani 1 1 d . . . . .
Ag25 Ag 0.19217(6) 0.35497(8) 0.12616(6) 0.0414(4) Uani 1 1 d . . . . .
Ag27 Ag 0.37185(6) 0.31598(8) 0.28694(6) 0.0412(3) Uani 1 1 d . . . . .
Ag31 Ag 0.41411(6) 0.37123(9) 0.40486(5) 0.0403(3) Uani 1 1 d . . . . .
Ag30 Ag 0.40922(6) 0.52960(8) 0.37046(6) 0.0413(3) Uani 1 1 d . . . . .
Ag29 Ag 0.35321(7) 0.63568(9) 0.28907(6) 0.0453(4) Uani 1 1 d . . . . .
Ag40 Ag 0.30499(6) 0.44724(8) 0.37294(6) 0.0414(4) Uani 1 1 d . . . . .
Ag36 Ag 0.08472(6) 0.42755(9) 0.09550(6) 0.0453(4) Uani 1 1 d . . . . .
Ag23 Ag 0.36518(6) 0.48805(9) 0.25372(6) 0.0426(4) Uani 1 1 d . . . . .
Ag37 Ag 0.13528(7) 0.49455(10) 0.21755(9) 0.0634(5) Uani 1 1 d . . . . .
Ag26 Ag 0.26082(6) 0.23356(9) 0.20904(6) 0.0431(4) Uani 1 1 d . . . . .
Ag43 Ag 0.2369(2) 0.5748(4) 0.28405(18) 0.0450(12) Uani 0.76(3) 1 d . . P A 1
Ag34 Ag 0.14784(6) 0.16350(9) 0.21262(6) 0.0440(4) Uani 1 1 d . . . . .
Ag24 Ag 0.26204(7) 0.50458(11) 0.15265(6) 0.0631(5) Uani 1 1 d . . . . .
Ag32 Ag 0.36123(7) 0.22032(9) 0.37538(7) 0.0536(4) Uani 1 1 d . . . . .
Ag39 Ag 0.24371(6) 0.28877(10) 0.34710(6) 0.0482(4) Uani 1 1 d . . . . .
Ag28 Ag 0.25355(8) 0.67495(11) 0.20041(9) 0.0724(6) Uani 1 1 d . . . . .
Ag33 Ag 0.25208(7) 0.13789(10) 0.29893(9) 0.0620(5) Uani 1 1 d . . . . .
Ag44 Ag 0.1539(10) 0.5923(11) 0.1167(5) 0.081(3) Uani 0.46(4) 1 d . U P A 1
S16 S 0.17876(19) 0.4748(3) 0.08881(18) 0.0376(11) Uani 1 1 d . . . . .
S13 S 0.07607(18) 0.3949(3) 0.18577(19) 0.0363(11) Uani 1 1 d . . . . .
S14 S 0.16952(18) 0.2148(3) 0.30163(18) 0.0407(12) Uani 1 1 d . . . . .
S19 S 0.42744(18) 0.4201(3) 0.31998(18) 0.0351(10) Uani 1 1 d . . . . .
S15 S 0.32192(19) 0.3287(3) 0.41116(17) 0.0361(10) Uani 1 1 d . . . . .
S12 S 0.1681(2) 0.6184(3) 0.2133(2) 0.0549(15) Uani 1 1 d . . . . .
S20 S 0.32980(19) 0.5891(3) 0.19739(17) 0.0359(11) Uani 1 1 d . . . . .
S11 S 0.31071(19) 0.5743(3) 0.35899(18) 0.0368(10) Uani 1 1 d . . . . .
Ag22 Ag 0.55807(9) 0.61910(10) 0.94424(7) 0.0681(6) Uani 1 1 d . . . . .
Ag21 Ag -0.05901(8) 0.18168(12) 0.56747(7) 0.0721(6) Uani 1 1 d D . . . .
Ag41 Ag -0.04297(7) 0.17995(11) 0.03901(7) 0.0644(5) Uani 1 1 d . . . . .
Ag42 Ag 0.51329(9) 0.63874(14) 0.47276(7) 0.0857(7) Uani 1 1 d . . . . .
S18 S 0.33558(17) 0.1942(2) 0.27843(19) 0.0334(10) Uani 1 1 d . . . . .
S17 S 0.18012(17) 0.2278(2) 0.13937(17) 0.0321(10) Uani 1 1 d . . . . .
O24 O 0.4806(6) 0.5211(8) 0.9305(5) 0.059(4) Uani 1 1 d . . . . .
O23 O 0.4722(6) 0.6276(8) 0.8240(6) 0.057(4) Uani 1 1 d . . . . .
O22 O 0.4201(6) 0.7272(6) 0.8176(6) 0.052(4) Uani 1 1 d . . . . .
O18 O 0.0144(6) 0.5628(9) 0.6184(6) 0.060(4) Uani 1 1 d . . . . .
O28 O 0.0074(6) 0.2886(8) 0.5796(5) 0.053(3) Uani 1 1 d . U . . .
O19 O 0.1766(8) 0.6997(9) 0.5994(7) 0.072(5) Uani 1 1 d . . . . .
O14 O 0.5267(6) 0.1721(9) 0.9360(6) 0.063(5) Uani 1 1 d . . . . .
O12 O 0.3299(7) 0.1131(9) 0.9020(7) 0.071(5) Uani 1 1 d . . . . .
O27 O 0.0217(6) 0.1868(9) 0.6773(6) 0.058(4) Uani 1 1 d . . . . .
O21 O 0.2133(7) 0.7786(10) 0.6531(7) 0.074(5) Uani 1 1 d . . . . .
O17 O -0.0272(7) 0.6372(11) 0.5586(7) 0.074(5) Uani 1 1 d . . . . .
O26 O 0.0765(7) 0.0956(8) 0.6955(5) 0.059(4) Uani 1 1 d . . . . .
O13 O 0.4458(6) 0.1573(9) 0.8962(6) 0.068(5) Uani 1 1 d . . . . .
O10 O 0.2861(7) 0.0367(8) 0.8423(7) 0.069(5) Uani 1 1 d . . . . .
N4 N 0.4894(7) 0.1965(10) 0.9056(7) 0.045(4) Uani 1 1 d . . . . .
O15 O 0.4879(7) 0.2511(10) 0.8833(7) 0.074(5) Uani 1 1 d . . . . .
O16 O 0.0564(8) 0.6595(11) 0.5973(8) 0.083(6) Uani 1 1 d . . . . .
N5 N 0.0148(7) 0.6189(11) 0.5911(7) 0.050(5) Uani 1 1 d . . . . .
O25 O 0.4926(5) 0.4053(7) 0.9481(6) 0.050(4) Uani 1 1 d . . . . .
C26 C 0.3573(9) 0.6364(15) 0.6473(9) 0.062(7) Uani 1 1 d . . . . .
C9 C -0.0109(10) 0.4838(14) 0.7301(11) 0.071(7) Uani 1 1 d . U . . .
H9A H 0.0142 0.5081 0.7571 0.106 Uiso 1 1 calc R U . . .
H9B H -0.0468 0.4896 0.7353 0.106 Uiso 1 1 calc R U . . .
H9C H -0.0090 0.5035 0.6972 0.106 Uiso 1 1 calc R U . . .
C6 C 0.0029(6) 0.4053(10) 0.7313(8) 0.038(5) Uani 1 1 d . . . . .
C18 C 0.3555(8) 0.3117(11) 0.9747(6) 0.044(5) Uani 1 1 d . . . . .
C91 C 0.3163(8) 0.3191(12) 0.4803(7) 0.042(5) Uani 1 1 d . . . . .
C30 C 0.4930(8) 0.4127(11) 0.7711(9) 0.047(5) Uani 1 1 d . . . . .
C45 C 0.5026(7) 0.4685(10) 0.9569(6) 0.037(4) Uani 1 1 d . . . . .
O29A O -0.0087(12) 0.4045(14) 0.5581(11) 0.055(5) Uani 0.548(17) 1 d . U P B 1
C32 C 0.5116(9) 0.3373(12) 0.7750(9) 0.057(6) Uani 1 1 d . . . . .
H32A H 0.5296 0.3269 0.8101 0.086 Uiso 1 1 calc R U . . .
H32B H 0.5362 0.3300 0.7528 0.086 Uiso 1 1 calc R U . . .
H32C H 0.4812 0.3060 0.7646 0.086 Uiso 1 1 calc R U . . .
N7 N 0.5585(8) 0.6950(11) 0.8824(7) 0.067(6) Uani 1 1 d . . . . .
H7A H 0.5890 0.7270 0.8936 0.080 Uiso 1 1 calc R U . . .
H7B H 0.5646 0.6687 0.8527 0.080 Uiso 1 1 calc R U . . .
C10 C 0.1245(7) 0.6867(11) 0.7661(9) 0.045(5) Uani 1 1 d . . . . .
C34 C 0.3713(7) 0.1272(10) 0.7337(7) 0.054(6) Uani 1 1 d D . . . .
N6 N 0.1872(11) 0.7574(15) 0.6086(10) 0.089(7) Uani 1 1 d . U . . .
N8 N 0.5562(8) 0.5641(10) 1.0141(7) 0.053(5) Uani 1 1 d . . . . .
H8A H 0.5917 0.5675 1.0370 0.064 Uiso 1 1 calc R U . . .
H8B H 0.5313 0.5890 1.0308 0.064 Uiso 1 1 calc R U . . .
C43 C 0.5086(8) 0.7398(9) 0.8650(6) 0.037(4) Uani 1 1 d . . . . .
H43 H 0.4960 0.7535 0.8959 0.045 Uiso 1 1 calc R U . . .
C95 C 0.3038(7) 0.6336(10) 0.4138(6) 0.041(5) Uani 1 1 d D . . . .
N3 N 0.3217(9) 0.0504(10) 0.8846(7) 0.060(5) Uani 1 1 d . . . . .
C83 C 0.1219(10) 0.6878(14) 0.2320(12) 0.082(9) Uani 1 1 d . . . . .
N9 N -0.0635(8) 0.1161(13) 0.6316(7) 0.078(7) Uani 1 1 d . . . . .
H9D H -0.0735 0.1470 0.6573 0.094 Uiso 1 1 calc R U . . .
H9E H -0.0934 0.0833 0.6200 0.094 Uiso 1 1 calc R U . . .
C2 C 0.1421(8) 0.1751(11) 0.8591(8) 0.043(5) Uani 1 1 d . . . . .
C42 C 0.4665(9) 0.6914(11) 0.8332(7) 0.048(5) Uani 1 1 d . . . . .
C12 C 0.0678(7) 0.6563(12) 0.7616(9) 0.055(6) Uani 1 1 d . . . . .
H12A H 0.0506 0.6500 0.7257 0.082 Uiso 1 1 calc R U . . .
H12B H 0.0470 0.6889 0.7771 0.082 Uiso 1 1 calc R U . . .
H12C H 0.0703 0.6109 0.7790 0.082 Uiso 1 1 calc R U . . .
O11 O 0.3489(7) -0.0013(9) 0.9075(7) 0.080(5) Uani 1 1 d . U . . .
C17 C 0.3930(12) 0.6799(16) 0.9281(11) 0.093(11) Uani 1 1 d . . . . .
H17A H 0.4248 0.6512 0.9396 0.139 Uiso 1 1 calc R U . . .
H17B H 0.3921 0.7170 0.9529 0.139 Uiso 1 1 calc R U . . .
H17C H 0.3935 0.7010 0.8952 0.139 Uiso 1 1 calc R U . . .
C33 C 0.5349(9) 0.4579(12) 0.8090(10) 0.063(6) Uani 1 1 d . . . . .
H33A H 0.5237 0.5071 0.8069 0.094 Uiso 1 1 calc R U . . .
H33B H 0.5693 0.4540 0.8001 0.094 Uiso 1 1 calc R U . . .
H33C H 0.5379 0.4407 0.8436 0.094 Uiso 1 1 calc R U . . .
C7 C 0.0101(10) 0.3785(13) 0.7844(11) 0.075(8) Uani 1 1 d . . . . .
H7C H 0.0468 0.3859 0.8028 0.112 Uiso 1 1 calc R U . . .
H7D H 0.0019 0.3283 0.7836 0.112 Uiso 1 1 calc R U . . .
H7E H -0.0136 0.4038 0.8016 0.112 Uiso 1 1 calc R U . . .
C31 C 0.4855(8) 0.4474(16) 0.7164(7) 0.062(7) Uani 1 1 d . . . . .
H31A H 0.4576 0.4225 0.6923 0.094 Uiso 1 1 calc R U . . .
H31B H 0.5187 0.4442 0.7051 0.094 Uiso 1 1 calc R U . . .
H31C H 0.4756 0.4968 0.7181 0.094 Uiso 1 1 calc R U . . .
O20 O 0.1734(11) 0.8098(15) 0.5792(10) 0.130(9) Uani 1 1 d . U . . .
N10A N -0.0776(16) 0.240(2) 0.5006(16) 0.055(7) Uani 0.548(17) 1 d . U P B 1
H10A H -0.0531 0.2294 0.4785 0.067 Uiso 0.548(17) 1 calc R U P B 1
H10B H -0.1143 0.2310 0.4817 0.067 Uiso 0.548(17) 1 calc R U P B 1
C14 C 0.3378(9) 0.6279(12) 0.9220(7) 0.052(6) Uani 1 1 d . . . . .
C8 C -0.0372(9) 0.3598(18) 0.6929(10) 0.082(8) Uani 1 1 d . U . . .
H8C H -0.0420 0.3798 0.6588 0.122 Uiso 1 1 calc R U . . .
H8D H -0.0713 0.3591 0.7027 0.122 Uiso 1 1 calc R U . . .
H8E H -0.0237 0.3118 0.6929 0.122 Uiso 1 1 calc R U . . .
C87 C 0.1267(10) 0.1765(16) 0.3432(9) 0.070(8) Uani 1 1 d . . . . .
C48 C 0.0335(9) 0.1212(13) 0.6784(8) 0.054(6) Uani 1 1 d . . . . .
C35 C 0.4247(9) 0.1652(14) 0.7362(11) 0.075(7) Uani 1 1 d D U . . .
H35A H 0.4181 0.2106 0.7188 0.112 Uiso 1 1 calc R U . . .
H35B H 0.4470 0.1363 0.7196 0.112 Uiso 1 1 calc R U . . .
H35C H 0.4426 0.1728 0.7717 0.112 Uiso 1 1 calc R U . . .
C84 C 0.0678(10) 0.6561(15) 0.2293(10) 0.080(8) Uani 1 1 d . U . . .
H84A H 0.0491 0.6510 0.1937 0.120 Uiso 1 1 calc R U . . .
H84B H 0.0474 0.6867 0.2468 0.120 Uiso 1 1 calc R U . . .
H84C H 0.0718 0.6098 0.2455 0.120 Uiso 1 1 calc R U . . .
N1 N 0.3140(5) 0.3592(6) 0.6441(5) 0.035(3) Uani 1 1 d D . . . .
O58 O 0.4105(6) 0.7267(8) 0.3238(5) 0.048(3) Uani 1 1 d . . . . .
N2 N 0.1762(7) 0.4615(11) 0.8582(10) 0.114(7) Uani 1 1 d D U . . .
N13 N 0.3342(6) 0.3451(8) 0.1538(5) 0.033(3) Uani 1 1 d . . . . .
O54 O 0.0750(9) 0.1030(9) 0.1805(8) 0.101(7) Uani 1 1 d D U . . .
O52 O 0.0221(7) 0.2829(9) 0.0594(6) 0.065(4) Uani 1 1 d . . . . .
O53 O 0.0328(6) 0.1800(8) 0.1583(7) 0.071(5) Uani 1 1 d . . . . .
O56 O 0.4545(8) 0.5152(8) 0.4575(6) 0.074(5) Uani 1 1 d . . . . .
O33 O 0.3396(6) 0.2815(9) 0.1429(7) 0.075(5) Uani 1 1 d . . . . .
C59 C 0.4986(7) 0.4189(13) 0.3152(8) 0.049(5) Uani 1 1 d . . . . .
N18 N 0.0112(7) 0.5792(11) 0.0696(7) 0.054(4) Uani 1 1 d . U . . .
O57 O 0.4584(7) 0.6390(11) 0.3769(7) 0.081(5) Uani 1 1 d . . . . .
O48 O 0.0442(8) 0.6064(11) 0.0999(7) 0.089(6) Uani 1 1 d . . . . .
C62 C 0.5164(9) 0.3439(14) 0.3162(12) 0.076(8) Uani 1 1 d . U . . .
H62A H 0.5292 0.3287 0.3514 0.114 Uiso 1 1 calc R U . . .
H62B H 0.5450 0.3397 0.2982 0.114 Uiso 1 1 calc R U . . .
H62C H 0.4866 0.3143 0.2996 0.114 Uiso 1 1 calc R U . . .
N19 N -0.0377(9) 0.2344(11) -0.0355(6) 0.075(6) Uani 1 1 d . . . . .
H19D H -0.0391 0.1980 -0.0619 0.090 Uiso 1 1 calc R U . . .
H19E H -0.0692 0.2647 -0.0464 0.090 Uiso 1 1 calc R U . . .
C20 C 0.4141(8) 0.2807(12) 0.9912(6) 0.051(5) Uani 1 1 d . . . . .
H20A H 0.4182 0.2421 0.9685 0.076 Uiso 1 1 calc R U . . .
H20B H 0.4204 0.2632 1.0261 0.076 Uiso 1 1 calc R U . . .
H20C H 0.4397 0.3177 0.9892 0.076 Uiso 1 1 calc R U . . .
O49 O 0.0187(8) 0.5139(11) 0.0527(7) 0.099(7) Uani 1 1 d . . . . .
C105 C 0.0300(10) 0.3146(12) 0.0198(8) 0.052(5) Uani 1 1 d . . . . .
O6 O 0.2143(9) 0.4962(13) 0.8765(9) 0.131(8) Uani 1 1 d D U . . .
O50 O -0.0342(8) 0.5986(13) 0.0515(9) 0.105(7) Uani 1 1 d . U . . .
C21 C 0.3576(10) 0.3851(14) 0.9989(8) 0.062(6) Uani 1 1 d . . . . .
H21A H 0.3842 0.4137 0.9877 0.093 Uiso 1 1 calc R U . . .
H21B H 0.3671 0.3807 1.0359 0.093 Uiso 1 1 calc R U . . .
H21C H 0.3230 0.4077 0.9885 0.093 Uiso 1 1 calc R U . . .
C86 C 0.1456(11) 0.7110(17) 0.2871(12) 0.095(10) Uani 1 1 d . U . . .
H86A H 0.1544 0.6695 0.3087 0.142 Uiso 1 1 calc R U . . .
H86B H 0.1198 0.7397 0.2993 0.142 Uiso 1 1 calc R U . . .
H86C H 0.1777 0.7386 0.2882 0.142 Uiso 1 1 calc R U . . .
O51 O 0.0559(8) 0.3678(10) 0.0179(6) 0.078(5) Uani 1 1 d . . . . .
C99 C 0.4787(10) 0.4713(12) 0.4869(9) 0.062(6) Uani 1 1 d D . . . .
C108 C 0.0391(8) 0.1151(13) 0.1544(9) 0.055(6) Uani 1 1 d . . . . .
C15 C 0.3601(11) 0.5761(14) 0.9676(8) 0.068(7) Uani 1 1 d . . . . .
H15A H 0.3325 0.5426 0.9709 0.102 Uiso 1 1 calc R U . . .
H15B H 0.3710 0.6030 0.9990 0.102 Uiso 1 1 calc R U . . .
H15C H 0.3906 0.5506 0.9609 0.102 Uiso 1 1 calc R U . . .
C37 C 0.3767(12) 0.0617(13) 0.7684(11) 0.080(8) Uani 1 1 d D U . . .
H37A H 0.4132 0.0445 0.7752 0.121 Uiso 1 1 calc R U . . .
H37B H 0.3527 0.0249 0.7515 0.121 Uiso 1 1 calc R U . . .
H37C H 0.3677 0.0743 0.8005 0.121 Uiso 1 1 calc R U . . .
O34 O 0.3030(9) 0.3835(12) 0.1258(8) 0.101(6) Uani 1 1 d . U . . .
O8A O 0.3537(10) 0.3870(13) 0.6740(12) 0.081(8) Uani 0.511(18) 1 d D U P C 1
C11 C 0.1504(10) 0.7050(15) 0.8206(11) 0.082(9) Uani 1 1 d . U . . .
H11A H 0.1491 0.6642 0.8423 0.122 Uiso 1 1 calc R U . . .
H11B H 0.1316 0.7443 0.8318 0.122 Uiso 1 1 calc R U . . .
H11C H 0.1873 0.7182 0.8229 0.122 Uiso 1 1 calc R U . . .
C102 C 0.4434(14) 0.6990(16) 0.3572(11) 0.083(10) Uani 1 1 d . . . . .
C36 C 0.3434(10) 0.1176(16) 0.6770(10) 0.084(8) Uani 1 1 d D U . . .
H36A H 0.3080 0.0980 0.6745 0.126 Uiso 1 1 calc R U . . .
H36B H 0.3641 0.0855 0.6609 0.126 Uiso 1 1 calc R U . . .
H36C H 0.3404 0.1631 0.6598 0.126 Uiso 1 1 calc R U . . .
O55 O 0.4754(8) 0.4058(11) 0.4765(8) 0.102(6) Uani 1 1 d . U . . .
N20 N -0.0537(7) 0.1149(12) 0.1011(7) 0.068(5) Uani 1 1 d . . . . .
O9A O 0.2749(8) 0.3962(12) 0.6213(9) 0.046(6) Uani 0.511(18) 1 d D U P C 1
C5 C 0.1451(15) 0.232(2) 0.9001(12) 0.114(12) Uani 1 1 d . U . . .
H5A H 0.1823 0.2422 0.9152 0.171 Uiso 1 1 d R U . . .
H5B H 0.1282 0.2129 0.9262 0.171 Uiso 1 1 d R U . . .
H5C H 0.1270 0.2752 0.8863 0.171 Uiso 1 1 d R U . . .
C29 C 0.4083(13) 0.656(2) 0.6770(12) 0.112(12) Uani 1 1 d . U . . .
H29A H 0.4076 0.6554 0.7130 0.168 Uiso 1 1 calc R U . . .
H29B H 0.4169 0.7038 0.6675 0.168 Uiso 1 1 calc R U . . .
H29C H 0.4350 0.6233 0.6708 0.168 Uiso 1 1 calc R U . . .
C13 C 0.1182(15) 0.7540(18) 0.7317(13) 0.107(11) Uani 1 1 d . U . . .
H13A H 0.1523 0.7784 0.7369 0.161 Uiso 1 1 calc R U . . .
H13B H 0.0919 0.7853 0.7407 0.161 Uiso 1 1 calc R U . . .
H13C H 0.1067 0.7403 0.6960 0.161 Uiso 1 1 calc R U . . .
C109 C -0.0033(9) 0.0664(12) 0.1227(12) 0.073(8) Uani 1 1 d . . . . .
H109 H -0.0135 0.0312 0.1462 0.088 Uiso 1 1 calc R U . . .
O35 O 0.3643(8) 0.3729(9) 0.1931(6) 0.081(5) Uani 1 1 d . . . . .
C4 C 0.0835(8) 0.1623(18) 0.8319(11) 0.087(10) Uani 1 1 d . . . . .
H4A H 0.0659 0.2074 0.8225 0.131 Uiso 1 1 calc R U . . .
H4B H 0.0655 0.1371 0.8548 0.131 Uiso 1 1 calc R U . . .
H4C H 0.0819 0.1342 0.8013 0.131 Uiso 1 1 calc R U . . .
O4 O 0.1810(9) 0.4011(14) 0.8477(10) 0.142(8) Uani 1 1 d D U . . .
O7A O 0.3146(14) 0.2934(11) 0.6339(12) 0.080(8) Uani 0.511(18) 1 d D U P C 1
C46 C 0.5407(9) 0.4882(12) 1.0094(8) 0.058(6) Uani 1 1 d . . . . .
H46 H 0.5744 0.4636 1.0083 0.070 Uiso 1 1 calc R U . . .
C19 C 0.3176(10) 0.2585(15) 0.9859(8) 0.077(8) Uani 1 1 d . U . . .
H19A H 0.2814 0.2762 0.9746 0.115 Uiso 1 1 calc R U . . .
H19B H 0.3252 0.2495 1.0225 0.115 Uiso 1 1 calc R U . . .
H19C H 0.3213 0.2148 0.9679 0.115 Uiso 1 1 calc R U . . .
C85 C 0.1199(12) 0.7496(15) 0.1940(11) 0.085(9) Uani 1 1 d . U . . .
H85A H 0.1560 0.7641 0.1935 0.128 Uiso 1 1 calc R U . . .
H85B H 0.1009 0.7892 0.2045 0.128 Uiso 1 1 calc R U . . .
H85C H 0.1016 0.7343 0.1599 0.128 Uiso 1 1 calc R U . . .
C97A C 0.3010(19) 0.7126(14) 0.3928(14) 0.060(7) Uani 0.57(2) 1 d D U P D 1
H97A H 0.3282 0.7410 0.4149 0.090 Uiso 0.57(2) 1 calc R U P D 1
H97B H 0.2660 0.7324 0.3924 0.090 Uiso 0.57(2) 1 calc R U P D 1
H97C H 0.3069 0.7126 0.3584 0.090 Uiso 0.57(2) 1 calc R U P D 1
C16 C 0.2924(11) 0.6634(17) 0.9232(11) 0.085(8) Uani 1 1 d . U . . .
H16A H 0.2908 0.7066 0.9033 0.128 Uiso 1 1 calc R U . . .
H16B H 0.2920 0.6750 0.9583 0.128 Uiso 1 1 calc R U . . .
H16C H 0.2618 0.6339 0.9087 0.128 Uiso 1 1 calc R U . . .
C44 C 0.5181(9) 0.8032(11) 0.8398(9) 0.059(6) Uani 1 1 d . . . . .
H44A H 0.5472 0.8291 0.8615 0.088 Uiso 1 1 calc R U . . .
H44B H 0.4861 0.8322 0.8331 0.088 Uiso 1 1 calc R U . . .
H44C H 0.5274 0.7915 0.8077 0.088 Uiso 1 1 calc R U . . .
C1 C 0.2486(7) 0.4071(10) 0.7533(7) 0.019(3) Uani 1 1 d . . . . .
C58 C 0.2530(7) 0.3986(9) 0.2522(7) 0.019(3) Uani 1 1 d . . . . .
N12 N 0.2830(8) 0.7774(11) 0.7691(10) 0.073(6) Uani 1 1 d . . . . .
N11 N 0.2121(10) 0.0434(12) 0.7302(8) 0.079(7) Uani 1 1 d . . . . .
C54 C 0.1879(13) -0.0001(17) 0.7103(12) 0.083(8) Uani 1 1 d . U . . .
C56 C 0.3109(10) 0.8202(14) 0.7882(12) 0.074(8) Uani 1 1 d . . . . .
C68 C 0.2293(10) 0.1902(13) 0.0623(9) 0.073(8) Uani 1 1 d . . . . .
H68A H 0.2174 0.2110 0.0285 0.110 Uiso 1 1 calc R U . . .
H68B H 0.2511 0.1489 0.0601 0.110 Uiso 1 1 calc R U . . .
H68C H 0.2503 0.2247 0.0852 0.110 Uiso 1 1 calc R U . . .
C75 C 0.3793(8) 0.6193(14) 0.1591(8) 0.051(6) Uani 1 1 d . . . . .
C63 C 0.3780(7) 0.1268(11) 0.2563(8) 0.041(5) Uani 1 1 d . . . . .
C69 C 0.1325(9) 0.1780(16) 0.0450(8) 0.071(7) Uani 1 1 d . U . . .
H69A H 0.1155 0.1323 0.0367 0.106 Uiso 1 1 calc R U . . .
H69B H 0.1398 0.1991 0.0144 0.106 Uiso 1 1 calc R U . . .
H69C H 0.1090 0.2088 0.0588 0.106 Uiso 1 1 calc R U . . .
C22 C 0.1503(10) 0.4942(12) 0.5333(7) 0.051(6) Uani 1 1 d . . . . .
C107 C 0.0074(9) 0.3227(15) -0.0790(8) 0.064(6) Uani 1 1 d . . . . .
H10D H -0.0057 0.2957 -0.1102 0.096 Uiso 1 1 calc R U . . .
H10E H 0.0432 0.3396 -0.0782 0.096 Uiso 1 1 calc R U . . .
H10F H -0.0160 0.3629 -0.0783 0.096 Uiso 1 1 calc R U . . .
C27 C 0.3260(11) 0.6889(16) 0.6119(10) 0.088(9) Uani 1 1 d . U . . .
H27A H 0.2926 0.6676 0.5939 0.132 Uiso 1 1 calc R U . . .
H27B H 0.3462 0.7040 0.5874 0.132 Uiso 1 1 calc R U . . .
H27C H 0.3184 0.7296 0.6313 0.132 Uiso 1 1 calc R U . . .
C64 C 0.4322(7) 0.1648(12) 0.2551(8) 0.048(5) Uani 1 1 d . . . . .
H64A H 0.4259 0.2010 0.2287 0.072 Uiso 1 1 calc R U . . .
H64B H 0.4574 0.1303 0.2478 0.072 Uiso 1 1 calc R U . . .
H64C H 0.4467 0.1867 0.2881 0.072 Uiso 1 1 calc R U . . .
C3 C 0.1670(17) 0.107(2) 0.8786(17) 0.149(16) Uani 1 1 d . U . . .
H3A H 0.1568 0.0705 0.8525 0.223 Uiso 1 1 calc R U . . .
H3B H 0.1549 0.0930 0.9090 0.223 Uiso 1 1 calc R U . . .
H3C H 0.2055 0.1118 0.8872 0.223 Uiso 1 1 calc R U . . .
C106 C 0.0083(9) 0.2759(14) -0.0329(8) 0.062(6) Uani 1 1 d . . . . .
H106 H 0.0364 0.2405 -0.0344 0.074 Uiso 1 1 calc R U . . .
C57 C 0.3579(14) 0.8710(17) 0.8153(13) 0.101(10) Uani 1 1 d . U . . .
H57A H 0.3719 0.8914 0.7878 0.151 Uiso 1 1 d R U . . .
H57B H 0.3866 0.8484 0.8399 0.151 Uiso 1 1 d R U . . .
H57C H 0.3422 0.9081 0.8322 0.151 Uiso 1 1 d R U . . .
C79 C 0.0060(8) 0.4024(11) 0.1976(9) 0.048(5) Uani 1 1 d . . . . .
O46 O 0.1620(19) 0.6879(19) 0.0771(18) 0.233(13) Uani 1 1 d D U . . .
C77 C 0.3415(11) 0.6684(14) 0.1101(8) 0.077(8) Uani 1 1 d . . . . .
H77A H 0.3127 0.6394 0.0908 0.116 Uiso 1 1 calc R U . . .
H77B H 0.3638 0.6845 0.0876 0.116 Uiso 1 1 calc R U . . .
H77C H 0.3267 0.7090 0.1241 0.116 Uiso 1 1 calc R U . . .
C90 C 0.0681(10) 0.1779(17) 0.3103(12) 0.095(9) Uani 1 1 d D U . . .
H90A H 0.0570 0.2266 0.3030 0.143 Uiso 1 1 calc R U . . .
H90B H 0.0446 0.1552 0.3291 0.143 Uiso 1 1 calc R U . . .
H90C H 0.0664 0.1527 0.2784 0.143 Uiso 1 1 calc R U . . .
C55 C 0.1558(18) -0.062(2) 0.6787(17) 0.148(15) Uani 1 1 d . U . . .
H55A H 0.1752 -0.1058 0.6870 0.222 Uiso 1 1 calc R U . . .
H55B H 0.1510 -0.0519 0.6424 0.222 Uiso 1 1 calc R U . . .
H55C H 0.1211 -0.0656 0.6870 0.222 Uiso 1 1 calc R U . . .
C92 C 0.2582(16) 0.316(3) 0.4793(16) 0.159(17) Uani 1 1 d . U . . .
H92A H 0.2388 0.3469 0.4529 0.238 Uiso 1 1 calc R U . . .
H92B H 0.2523 0.3300 0.5123 0.238 Uiso 1 1 calc R U . . .
H92C H 0.2456 0.2673 0.4720 0.238 Uiso 1 1 calc R U . . .
C60 C 0.5006(10) 0.4497(15) 0.2589(12) 0.082(8) Uani 1 1 d . . . . .
H60A H 0.4656 0.4457 0.2360 0.123 Uiso 1 1 d R U . . .
H60B H 0.5263 0.4224 0.2454 0.123 Uiso 1 1 d R U . . .
H60C H 0.5114 0.4991 0.2617 0.123 Uiso 1 1 d R U . . .
N21 N 0.4898(10) 0.7489(12) 0.4457(8) 0.090(7) Uani 1 1 d . . . . .
H21D H 0.4569 0.7608 0.4565 0.108 Uiso 1 1 calc R U . . .
H21E H 0.5177 0.7812 0.4637 0.108 Uiso 1 1 calc R U . . .
C80 C -0.0274(11) 0.3424(16) 0.1675(12) 0.084(8) Uani 1 1 d . U . . .
H80A H -0.0427 0.3583 0.1329 0.125 Uiso 1 1 calc R U . . .
H80B H -0.0558 0.3295 0.1842 0.125 Uiso 1 1 calc R U . . .
H80C H -0.0047 0.3016 0.1664 0.125 Uiso 1 1 calc R U . . .
C76 C 0.4185(11) 0.6640(16) 0.1887(9) 0.080(8) Uani 1 1 d . U . . .
H76A H 0.4020 0.6948 0.2096 0.121 Uiso 1 1 calc R U . . .
H76B H 0.4346 0.6926 0.1661 0.121 Uiso 1 1 calc R U . . .
H76C H 0.4458 0.6354 0.2106 0.121 Uiso 1 1 calc R U . . .
C82 C 0.0101(10) 0.3951(16) 0.2531(9) 0.074(7) Uani 1 1 d . U . . .
H82A H 0.0157 0.3456 0.2628 0.112 Uiso 1 1 calc R U . . .
H82B H -0.0226 0.4117 0.2614 0.112 Uiso 1 1 calc R U . . .
H82C H 0.0400 0.4230 0.2716 0.112 Uiso 1 1 calc R U . . .
C67 C 0.1816(8) 0.1687(13) 0.0824(9) 0.058(6) Uani 1 1 d . . . . .
C61 C 0.5305(9) 0.4699(15) 0.3536(10) 0.073(7) Uani 1 1 d . U . . .
H61A H 0.5106 0.5137 0.3532 0.110 Uiso 1 1 calc R U . . .
H61B H 0.5643 0.4798 0.3447 0.110 Uiso 1 1 calc R U . . .
H61C H 0.5370 0.4492 0.3875 0.110 Uiso 1 1 calc R U . . .
C50 C -0.0017(11) 0.0210(18) 0.6225(12) 0.104(11) Uani 1 1 d . . . . .
H50A H -0.0322 -0.0090 0.6084 0.156 Uiso 1 1 calc R U . . .
H50B H 0.0278 -0.0080 0.6403 0.156 Uiso 1 1 calc R U . . .
H50C H 0.0088 0.0466 0.5950 0.156 Uiso 1 1 calc R U . . .
C65 C 0.3503(9) 0.1045(13) 0.2007(8) 0.059(7) Uani 1 1 d . . . . .
H65A H 0.3151 0.0856 0.2003 0.089 Uiso 1 1 calc R U . . .
H65B H 0.3716 0.0685 0.1889 0.089 Uiso 1 1 calc R U . . .
H65C H 0.3470 0.1455 0.1784 0.089 Uiso 1 1 calc R U . . .
C98A C 0.3555(13) 0.623(3) 0.4581(12) 0.068(7) Uani 0.57(2) 1 d D U P D 1
H98A H 0.3539 0.5769 0.4741 0.101 Uiso 0.57(2) 1 calc R U P D 1
H98B H 0.3575 0.6598 0.4835 0.101 Uiso 0.57(2) 1 calc R U P D 1
H98C H 0.3870 0.6248 0.4438 0.101 Uiso 0.57(2) 1 calc R U P D 1
C24 C 0.1310(15) 0.431(2) 0.5065(13) 0.113(12) Uani 1 1 d . U . . .
H24A H 0.1606 0.4004 0.5050 0.170 Uiso 1 1 d R U . . .
H24B H 0.1102 0.4403 0.4721 0.170 Uiso 1 1 d R U . . .
H24C H 0.1085 0.4091 0.5265 0.170 Uiso 1 1 d R U . . .
C78 C 0.3979(11) 0.5546(15) 0.1357(11) 0.088(9) Uani 1 1 d . U . . .
H78A H 0.4211 0.5269 0.1622 0.132 Uiso 1 1 calc R U . . .
H78B H 0.4174 0.5688 0.1103 0.132 Uiso 1 1 calc R U . . .
H78C H 0.3673 0.5262 0.1194 0.132 Uiso 1 1 calc R U . . .
C49 C -0.0166(11) 0.0724(14) 0.6589(10) 0.075(7) Uani 1 1 d . . . . .
H49 H -0.0256 0.0469 0.6881 0.090 Uiso 1 1 calc R U . . .
C101 C 0.491(3) 0.516(4) 0.572(2) 0.27(4) Uani 1 1 d D U . . .
H10G H 0.4879 0.5671 0.5722 0.410 Uiso 1 1 d R U . . .
H10H H 0.5089 0.4997 0.6061 0.410 Uiso 1 1 d R U . . .
H10I H 0.4554 0.4951 0.5631 0.410 Uiso 1 1 d R U . . .
C100 C 0.5214(10) 0.4888(14) 0.5343(10) 0.072(7) Uani 1 1 d D . . . .
H100 H 0.5443 0.4476 0.5474 0.086 Uiso 1 1 calc R U . . .
C110 C 0.0179(14) 0.0251(17) 0.0810(13) 0.106(11) Uani 1 1 d . U . . .
H11D H 0.0296 0.0586 0.0584 0.160 Uiso 1 1 calc R U . . .
H11E H -0.0105 -0.0042 0.0613 0.160 Uiso 1 1 calc R U . . .
H11F H 0.0476 -0.0047 0.0973 0.160 Uiso 1 1 calc R U . . .
N23 N 0.2833(11) 0.7692(16) 0.2610(11) 0.103(8) Uani 1 1 d . U . . .
C117 C 0.3070(12) 0.8159(17) 0.2837(15) 0.096(10) Uani 1 1 d . . . . .
C47 C 0.5251(11) 0.4565(16) 1.0541(8) 0.084(9) Uani 1 1 d . . . . .
H47A H 0.4896 0.4725 1.0553 0.126 Uiso 1 1 calc R U . . .
H47B H 0.5503 0.4709 1.0851 0.126 Uiso 1 1 calc R U . . .
H47C H 0.5253 0.4053 1.0512 0.126 Uiso 1 1 calc R U . . .
C71 C 0.1868(8) 0.4748(12) 0.0198(7) 0.046(5) Uani 1 1 d . . . . .
C74 C 0.1951(11) 0.3961(12) 0.0043(9) 0.071(7) Uani 1 1 d . . . . .
H74A H 0.2320 0.3824 0.0178 0.107 Uiso 1 1 calc R U . . .
H74B H 0.1867 0.3921 -0.0328 0.107 Uiso 1 1 calc R U . . .
H74C H 0.1717 0.3652 0.0182 0.107 Uiso 1 1 calc R U . . .
C38 C 0.1504(8) 0.1835(10) 0.5830(7) 0.041(5) Uani 1 1 d . . . . .
C73 C 0.1374(9) 0.5067(17) -0.0143(9) 0.082(8) Uani 1 1 d . U . . .
H73A H 0.1070 0.4762 -0.0145 0.123 Uiso 1 1 calc R U . . .
H73B H 0.1426 0.5112 -0.0489 0.123 Uiso 1 1 calc R U . . .
H73C H 0.1309 0.5531 -0.0014 0.123 Uiso 1 1 calc R U . . .
C66 C 0.3842(10) 0.0667(13) 0.2893(9) 0.064(7) Uani 1 1 d . . . . .
H66A H 0.4118 0.0763 0.3199 0.095 Uiso 1 1 calc R U . . .
H66B H 0.3944 0.0259 0.2717 0.095 Uiso 1 1 calc R U . . .
H66C H 0.3508 0.0570 0.2989 0.095 Uiso 1 1 calc R U . . .
C104 C 0.5339(11) 0.7610(19) 0.3774(9) 0.098(9) Uani 1 1 d . U . . .
H10J H 0.5436 0.7135 0.3691 0.147 Uiso 1 1 d R U . . .
H10K H 0.5617 0.7799 0.4050 0.147 Uiso 1 1 d R U . . .
H10L H 0.5300 0.7911 0.3475 0.147 Uiso 1 1 d R U . . .
C72 C 0.2366(9) 0.5189(17) 0.0179(8) 0.077(8) Uani 1 1 d . . . . .
H72A H 0.2297 0.5684 0.0236 0.115 Uiso 1 1 calc R U . . .
H72B H 0.2449 0.5134 -0.0154 0.115 Uiso 1 1 calc R U . . .
H72C H 0.2665 0.5025 0.0443 0.115 Uiso 1 1 calc R U . . .
C94 C 0.3435(15) 0.2529(19) 0.5027(13) 0.117(11) Uani 1 1 d . U . . .
H94A H 0.3279 0.2126 0.4822 0.175 Uiso 1 1 calc R U . . .
H94B H 0.3391 0.2472 0.5375 0.175 Uiso 1 1 calc R U . . .
H94C H 0.3812 0.2558 0.5030 0.175 Uiso 1 1 calc R U . . .
C40 C 0.1387(15) 0.2339(19) 0.5378(11) 0.105(11) Uani 1 1 d . U . . .
H40A H 0.1072 0.2617 0.5387 0.157 Uiso 1 1 calc R U . . .
H40B H 0.1325 0.2070 0.5062 0.157 Uiso 1 1 calc R U . . .
H40C H 0.1689 0.2654 0.5396 0.157 Uiso 1 1 calc R U . . .
C41 C 0.1060(12) 0.1357(14) 0.5799(9) 0.073(7) Uani 1 1 d . U . . .
H41A H 0.1165 0.0973 0.6042 0.110 Uiso 1 1 calc R U . . .
H41B H 0.0955 0.1166 0.5455 0.110 Uiso 1 1 calc R U . . .
H41C H 0.0762 0.1612 0.5881 0.110 Uiso 1 1 calc R U . . .
C28 C 0.3689(12) 0.5693(19) 0.6153(11) 0.094(9) Uani 1 1 d . U . . .
H28A H 0.3929 0.5372 0.6377 0.141 Uiso 1 1 calc R U . . .
H28B H 0.3853 0.5848 0.5879 0.141 Uiso 1 1 calc R U . . .
H28C H 0.3356 0.5452 0.6008 0.141 Uiso 1 1 calc R U . . .
C88 C 0.1368(18) 0.092(3) 0.3410(16) 0.19(2) Uani 1 1 d D U . . .
H88A H 0.1109 0.0719 0.3127 0.286 Uiso 1 1 calc R U . . .
H88B H 0.1330 0.0707 0.3728 0.286 Uiso 1 1 calc R U . . .
H88C H 0.1725 0.0837 0.3363 0.286 Uiso 1 1 calc R U . . .
C103 C 0.4810(12) 0.7638(18) 0.3915(12) 0.091(9) Uani 1 1 d . U . . .
H103 H 0.4640 0.8108 0.3833 0.110 Uiso 1 1 calc R U . . .
C93 C 0.3448(16) 0.3832(19) 0.5076(11) 0.115(11) Uani 1 1 d . U . . .
H93A H 0.3773 0.3917 0.4959 0.172 Uiso 1 1 calc R U . . .
H93B H 0.3537 0.3747 0.5443 0.172 Uiso 1 1 calc R U . . .
H93C H 0.3217 0.4244 0.5002 0.172 Uiso 1 1 calc R U . . .
C70 C 0.1905(14) 0.0939(12) 0.1070(13) 0.094(10) Uani 1 1 d . . . . .
H70A H 0.2251 0.0922 0.1307 0.141 Uiso 1 1 calc R U . . .
H70B H 0.1891 0.0587 0.0803 0.141 Uiso 1 1 calc R U . . .
H70C H 0.1628 0.0841 0.1252 0.141 Uiso 1 1 calc R U . . .
C118 C 0.355(2) 0.871(2) 0.3180(16) 0.151(15) Uani 1 1 d . U . . .
H11G H 0.3734 0.8971 0.2960 0.227 Uiso 1 1 d R U . . .
H11H H 0.3807 0.8489 0.3455 0.227 Uiso 1 1 d R U . . .
H11I H 0.3331 0.9039 0.3325 0.227 Uiso 1 1 d R U . . .
C81 C -0.0143(12) 0.4787(16) 0.1807(15) 0.100(10) Uani 1 1 d . U . . .
H81A H 0.0156 0.5105 0.1824 0.151 Uiso 1 1 d R U . . .
H81B H -0.0369 0.4967 0.2023 0.151 Uiso 1 1 d R U . . .
H81C H -0.0349 0.4755 0.1457 0.151 Uiso 1 1 d R U . . .
O43 O 0.5375(6) 0.2010(10) 0.4312(7) 0.073(5) Uani 1 1 d D . . . .
N16 N 0.4908(7) 0.2189(13) 0.4151(7) 0.081(7) Uani 1 1 d D . . . .
O42 O 0.4591(9) 0.1843(13) 0.3832(9) 0.105(7) Uani 1 1 d D U . . .
O44 O 0.4678(12) 0.2599(15) 0.4385(11) 0.141(10) Uani 1 1 d D U . . .
C89 C 0.1421(13) 0.1971(19) 0.3921(10) 0.103(10) Uani 1 1 d D U . . .
N22 N 0.5527(17) 0.549(2) 0.5179(17) 0.178(16) Uani 1 1 d . U . . .
H22A H 0.5768 0.5284 0.4984 0.214 Uiso 1 1 calc R U . . .
H22B H 0.5753 0.5693 0.5492 0.214 Uiso 1 1 calc R U . . .
O36 O 0.1855(6) 0.4235(9) 0.3251(6) 0.071(5) Uani 1 1 d D . . . .
O5 O 0.1348(10) 0.4907(13) 0.8419(12) 0.142(10) Uani 1 1 d D U . . .
N14 N 0.1586(7) 0.4640(13) 0.3455(7) 0.059(6) Uani 1 1 d . . . . .
O37 O 0.1368(12) 0.5102(15) 0.3202(11) 0.150(10) Uani 1 1 d D U . . .
O38 O 0.1682(14) 0.4656(18) 0.3904(9) 0.188(13) Uani 1 1 d D U . . .
C39 C 0.2022(18) 0.134(3) 0.5904(18) 0.169(18) Uani 1 1 d . U . . .
H39A H 0.2187 0.1303 0.6266 0.253 Uiso 1 1 d R U . . .
H39B H 0.2268 0.1571 0.5729 0.253 Uiso 1 1 d R U . . .
H39C H 0.1934 0.0873 0.5762 0.253 Uiso 1 1 d R U . . .
C23 C 0.113(2) 0.551(3) 0.5144(17) 0.173(19) Uani 1 1 d . U . . .
H23A H 0.0865 0.5560 0.5343 0.259 Uiso 1 1 d R U . . .
H23B H 0.0961 0.5434 0.4787 0.259 Uiso 1 1 d R U . . .
H23C H 0.1346 0.5942 0.5174 0.259 Uiso 1 1 d R U . . .
O30 O 0.2241(6) 0.3497(9) 0.2303(8) 0.080(5) Uani 1 1 d . U . . .
O1 O 0.2925(6) 0.3948(10) 0.7805(6) 0.077(5) Uani 1 1 d . U . . .
O32 O 0.2925(7) 0.3943(11) 0.2858(7) 0.087(5) Uani 1 1 d . U . . .
O3 O 0.2187(7) 0.3555(9) 0.7299(7) 0.076(5) Uani 1 1 d . U . . .
O2 O 0.2333(9) 0.4720(9) 0.7414(7) 0.088(5) Uani 1 1 d . U . . .
O31 O 0.2418(9) 0.4616(11) 0.2304(8) 0.099(6) Uani 1 1 d . U . . .
C25 C 0.2069(15) 0.511(2) 0.5246(12) 0.134(13) Uani 1 1 d . U . . .
H25A H 0.2230 0.5529 0.5426 0.202 Uiso 1 1 d R U . . .
H25B H 0.2055 0.5160 0.4883 0.202 Uiso 1 1 d R U . . .
H25C H 0.2282 0.4697 0.5378 0.202 Uiso 1 1 d R U . . .
C96A C 0.2476(12) 0.612(2) 0.4241(16) 0.067(7) Uani 0.57(2) 1 d D U P D 1
H96A H 0.2232 0.6067 0.3909 0.100 Uiso 0.57(2) 1 d R U P D 1
H96B H 0.2363 0.6517 0.4422 0.100 Uiso 0.57(2) 1 d R U P D 1
H96C H 0.2474 0.5691 0.4439 0.100 Uiso 0.57(2) 1 d R U P D 1
O39 O 0.3489(10) 0.1143(11) 0.4158(10) 0.149(8) Uani 1 1 d D U . . .
O40 O 0.3494(10) -0.0042(11) 0.4069(12) 0.160(10) Uani 1 1 d D U . . .
N15 N 0.3253(9) 0.0570(11) 0.3970(12) 0.142(7) Uani 1 1 d D U . . .
O41 O 0.2805(9) 0.0595(14) 0.3636(10) 0.157(8) Uani 1 1 d D U . . .
Ag1A Ag 0.1340(8) 0.5769(6) 0.1233(4) 0.065(3) Uani 0.54(4) 1 d . U P A 2
Ag1B Ag 0.2229(9) 0.5505(14) 0.2997(12) 0.056(8) Uani 0.24(3) 1 d . . P A 2
O59 O 0.1018(4) -0.0185(5) 0.1228(4) 0.037(3) Uani 1 1 d D . . . .
O45 O 0.2286(16) 0.773(3) 0.1363(16) 0.248(13) Uani 1 1 d D U . . .
O47 O 0.1555(19) 0.800(3) 0.0843(18) 0.243(15) Uani 1 1 d D U . . .
N17 N 0.1892(19) 0.745(2) 0.099(2) 0.243(12) Uiso 1 1 d D U . . .
C52A C -0.0707(11) 0.319(2) 0.5205(14) 0.059(5) Uani 0.548(17) 1 d D U P B 1
H52A H -0.0736 0.3475 0.4892 0.071 Uiso 0.548(17) 1 calc R U P B 1
C51A C -0.0129(14) 0.333(2) 0.5523(16) 0.056(5) Uani 0.548(17) 1 d D U P B 1
O29B O 0.0278(15) 0.3879(18) 0.5431(12) 0.059(5) Uani 0.452(17) 1 d . U P B 2
N10B N -0.060(2) 0.246(3) 0.491(2) 0.058(6) Uani 0.452(17) 1 d . U P B 2
H10C H -0.0878 0.2447 0.4655 0.070 Uiso 0.452(17) 1 calc R U P B 2
C52B C -0.012(2) 0.290(3) 0.4863(14) 0.060(5) Uani 0.452(17) 1 d D U P B 2
C53A C -0.1203(14) 0.3400(12) 0.5413(16) 0.082(11) Uani 0.548(17) 1 d D U P B 1
H53A H -0.1392 0.3763 0.5187 0.123 Uiso 0.548(17) 1 d R U P B 1
H53B H -0.1076 0.3596 0.5754 0.123 Uiso 0.548(17) 1 d R U P B 1
H53C H -0.1441 0.3006 0.5427 0.123 Uiso 0.548(17) 1 d R U P B 1
C53B C 0.012(3) 0.308(3) 0.440(2) 0.099(14) Uani 0.452(17) 1 d D U P B 2
H53D H 0.0097 0.2669 0.4175 0.149 Uiso 0.452(17) 1 calc R U P B 2
H53E H 0.0497 0.3207 0.4518 0.149 Uiso 0.452(17) 1 calc R U P B 2
H53F H -0.0068 0.3473 0.4207 0.149 Uiso 0.452(17) 1 calc R U P B 2
C51B C 0.007(2) 0.323(3) 0.5407(15) 0.057(5) Uani 0.452(17) 1 d D U P B 2
O9B O 0.2721(9) 0.3271(16) 0.6220(10) 0.057(7) Uani 0.489(18) 1 d D U P C 2
O7B O 0.3593(10) 0.331(2) 0.6605(11) 0.064(8) Uani 0.489(18) 1 d D U P C 2
O8B O 0.3157(13) 0.4260(10) 0.6501(13) 0.067(8) Uani 0.489(18) 1 d D U P C 2
C98B C 0.317(2) 0.580(2) 0.4607(14) 0.065(7) Uani 0.43(2) 1 d D U P D 2
H98D H 0.2853 0.5543 0.4629 0.097 Uiso 0.43(2) 1 calc R U P D 2
H98E H 0.3301 0.6067 0.4922 0.097 Uiso 0.43(2) 1 calc R U P D 2
H98F H 0.3446 0.5473 0.4558 0.097 Uiso 0.43(2) 1 calc R U P D 2
C97B C 0.3538(16) 0.684(3) 0.4307(18) 0.064(7) Uani 0.43(2) 1 d D U P D 2
H97D H 0.3832 0.6550 0.4486 0.095 Uiso 0.43(2) 1 d R U P D 2
H97E H 0.3477 0.7224 0.4529 0.095 Uiso 0.43(2) 1 d R U P D 2
H97F H 0.3624 0.7038 0.4002 0.095 Uiso 0.43(2) 1 d R U P D 2
C96B C 0.2450(13) 0.664(3) 0.4046(19) 0.069(7) Uani 0.43(2) 1 d D U P D 2
H96D H 0.2407 0.7023 0.3796 0.103 Uiso 0.43(2) 1 d R U P D 2
H96E H 0.2389 0.6827 0.4367 0.103 Uiso 0.43(2) 1 d R U P D 2
H96F H 0.2193 0.6271 0.3920 0.103 Uiso 0.43(2) 1 d R U P D 2

loop_
_atom_site_aniso_label
_atom_site_aniso_U_11
_atom_site_aniso_U_22
_atom_site_aniso_U_33
_atom_site_aniso_U_23
_atom_site_aniso_U_13
_atom_site_aniso_U_12
Ag5 0.0373(8) 0.0273(7) 0.0457(8) -0.0027(6) 0.0097(6) -0.0073(6)
Ag4 0.0340(7) 0.0396(8) 0.0366(7) 0.0060(6) 0.0007(6) -0.0005(6)
Ag16 0.0328(7) 0.0274(7) 0.0414(8) 0.0003(6) 0.0031(6) -0.0054(6)
Ag8 0.0355(8) 0.0390(8) 0.0396(8) 0.0071(6) 0.0019(6) -0.0080(6)
Ag7 0.0372(8) 0.0307(7) 0.0354(7) -0.0014(6) -0.0038(6) -0.0068(6)
Ag2 0.0579(9) 0.0258(7) 0.0398(8) 0.0020(6) 0.0037(7) 0.0009(7)
Ag11 0.0415(8) 0.0323(8) 0.0325(7) -0.0001(6) -0.0023(6) -0.0046(6)
Ag12 0.0366(7) 0.0264(7) 0.0365(7) -0.0031(6) -0.0019(6) -0.0062(6)
Ag20 0.0360(8) 0.0405(9) 0.0442(8) 0.0014(7) 0.0019(6) 0.0012(6)
Ag19 0.0450(8) 0.0285(7) 0.0397(8) 0.0067(6) 0.0018(6) -0.0003(6)
Ag1 0.0446(9) 0.0464(9) 0.0437(8) 0.0026(7) 0.0018(7) 0.0070(7)
Ag3 0.0307(7) 0.0484(9) 0.0453(8) -0.0033(7) 0.0003(6) -0.0101(7)
Ag18 0.0339(8) 0.0521(10) 0.0426(8) 0.0006(7) -0.0018(6) -0.0131(7)
Ag14 0.0429(8) 0.0319(8) 0.0441(8) 0.0001(6) 0.0008(6) 0.0034(6)
Ag9 0.0574(10) 0.0453(9) 0.0416(8) 0.0038(7) -0.0023(7) 0.0141(8)
Ag17 0.0376(8) 0.0346(8) 0.0399(8) 0.0011(6) 0.0047(6) 0.0028(6)
Ag13 0.0331(7) 0.0330(7) 0.0371(7) 0.0022(6) 0.0007(6) -0.0056(6)
Ag10 0.0413(8) 0.0401(9) 0.0571(9) 0.0124(8) 0.0094(7) 0.0007(7)
Ag6 0.0456(8) 0.0330(8) 0.0340(7) 0.0013(6) -0.0041(6) -0.0118(6)
Ag15 0.0339(8) 0.0369(8) 0.0588(9) 0.0100(7) 0.0108(7) 0.0002(6)
S9 0.026(2) 0.031(2) 0.036(2) -0.0019(19) 0.0074(18) -0.0038(18)
S3 0.029(2) 0.022(2) 0.045(3) -0.001(2) 0.0049(19) 0.0052(18)
S2 0.027(2) 0.031(2) 0.031(2) 0.0022(19) 0.0020(18) -0.0072(18)
S5 0.035(2) 0.027(2) 0.029(2) 0.0019(18) -0.0024(18) -0.0042(19)
S6 0.031(2) 0.028(2) 0.026(2) 0.0027(18) 0.0022(17) -0.0061(18)
S10 0.031(2) 0.039(3) 0.024(2) 0.0052(18) 0.0054(17) -0.0102(19)
S4 0.055(3) 0.025(2) 0.032(2) -0.002(2) 0.010(2) -0.001(2)
S7 0.038(2) 0.024(2) 0.029(2) -0.0003(18) 0.0038(18) -0.0008(18)
S8 0.027(2) 0.027(2) 0.040(2) -0.0069(19) 0.0059(18) 0.0018(18)
S1 0.026(2) 0.031(2) 0.030(2) 0.0026(18) 0.0005(17) -0.0071(17)
Ag35 0.0328(7) 0.0293(7) 0.0397(7) -0.0046(6) -0.0022(6) 0.0000(6)
Ag38 0.0420(9) 0.0542(10) 0.0494(9) 0.0020(8) 0.0012(7) 0.0015(8)
Ag25 0.0418(8) 0.0374(8) 0.0433(8) 0.0044(7) 0.0064(7) 0.0034(6)
Ag27 0.0361(8) 0.0350(8) 0.0522(9) -0.0097(7) 0.0091(6) -0.0093(6)
Ag31 0.0331(7) 0.0456(8) 0.0375(7) -0.0008(7) -0.0018(6) -0.0007(6)
Ag30 0.0356(8) 0.0423(8) 0.0402(7) -0.0109(7) -0.0039(6) -0.0043(6)
Ag29 0.0508(9) 0.0414(9) 0.0394(8) -0.0059(7) 0.0009(7) -0.0091(7)
Ag40 0.0443(8) 0.0344(8) 0.0435(8) -0.0003(6) 0.0055(7) 0.0049(7)
Ag36 0.0354(8) 0.0455(9) 0.0531(9) 0.0043(7) 0.0064(7) 0.0004(7)
Ag23 0.0389(8) 0.0449(9) 0.0439(8) 0.0002(7) 0.0095(7) -0.0011(7)
Ag37 0.0392(9) 0.0430(10) 0.1039(15) -0.0305(10) 0.0078(9) -0.0062(7)
Ag26 0.0323(7) 0.0461(9) 0.0453(8) -0.0037(7) -0.0028(6) 0.0050(7)
Ag43 0.0350(15) 0.046(2) 0.0521(17) -0.0012(15) 0.0066(13) -0.0011(15)
Ag34 0.0384(8) 0.0423(9) 0.0444(8) -0.0017(7) -0.0052(6) -0.0098(6)
Ag24 0.0599(11) 0.0839(13) 0.0395(8) -0.0010(8) -0.0012(7) -0.0422(10)
Ag32 0.0633(11) 0.0415(9) 0.0508(9) -0.0027(8) 0.0022(8) 0.0163(8)
Ag39 0.0356(8) 0.0628(10) 0.0405(8) 0.0001(7) -0.0033(6) -0.0112(7)
Ag28 0.0662(12) 0.0508(11) 0.0921(15) 0.0098(11) 0.0012(11) 0.0066(9)
Ag33 0.0316(8) 0.0453(10) 0.1065(15) 0.0121(10) 0.0106(9) -0.0058(7)
Ag44 0.097(7) 0.053(5) 0.093(4) -0.004(4) 0.021(5) 0.016(5)
S16 0.034(2) 0.042(3) 0.033(2) 0.002(2) -0.001(2) -0.006(2)
S13 0.027(2) 0.034(3) 0.047(3) -0.012(2) 0.007(2) -0.0045(18)
S14 0.027(2) 0.058(3) 0.034(2) 0.007(2) 0.0011(19) -0.009(2)
S19 0.026(2) 0.040(3) 0.038(2) -0.010(2) 0.0036(18) -0.0069(19)
S15 0.036(2) 0.041(3) 0.030(2) 0.001(2) 0.0037(19) 0.005(2)
S12 0.038(3) 0.037(3) 0.082(4) -0.024(3) -0.003(3) 0.009(2)
S20 0.034(2) 0.042(3) 0.031(2) 0.001(2) 0.0062(19) -0.017(2)
S11 0.039(2) 0.037(3) 0.033(2) -0.005(2) 0.0052(19) 0.000(2)
Ag22 0.0923(14) 0.0432(10) 0.0531(10) 0.0044(8) -0.0163(9) -0.0221(9)
Ag21 0.0628(11) 0.0771(13) 0.0607(11) -0.0139(10) -0.0188(9) -0.0177(10)
Ag41 0.0586(10) 0.0659(11) 0.0602(10) -0.0007(9) -0.0045(8) -0.0091(9)
Ag42 0.0934(15) 0.1097(18) 0.0447(9) -0.0035(10) -0.0036(9) -0.0445(13)
S18 0.025(2) 0.024(2) 0.049(3) -0.008(2) 0.0038(19) 0.0023(17)
S17 0.028(2) 0.032(2) 0.035(2) -0.0090(19) 0.0029(17) -0.0001(18)
O24 0.072(10) 0.050(9) 0.041(8) -0.004(7) -0.016(7) 0.011(8)
O23 0.047(8) 0.050(10) 0.079(11) 0.003(8) 0.022(8) -0.010(7)
O22 0.054(8) 0.012(6) 0.071(9) -0.011(6) -0.023(7) -0.002(6)
O18 0.066(10) 0.061(10) 0.064(10) 0.035(9) 0.040(8) 0.025(8)
O28 0.059(8) 0.039(7) 0.044(7) -0.001(6) -0.025(6) -0.012(6)
O19 0.118(15) 0.033(9) 0.063(10) 0.004(8) 0.018(10) -0.020(9)
O14 0.044(8) 0.080(12) 0.060(9) 0.021(9) -0.001(7) 0.041(8)
O12 0.088(13) 0.051(10) 0.071(11) 0.000(9) 0.010(9) -0.019(9)
O27 0.043(8) 0.054(10) 0.070(10) 0.016(8) 0.000(7) -0.026(7)
O21 0.064(10) 0.068(11) 0.075(11) 0.009(9) -0.013(9) -0.037(9)
O17 0.052(10) 0.089(14) 0.070(11) 0.008(10) -0.009(8) 0.018(9)
O26 0.079(11) 0.047(9) 0.043(8) -0.012(7) 0.001(8) -0.030(8)
O13 0.054(9) 0.063(11) 0.074(10) 0.026(9) -0.015(8) -0.003(8)
O10 0.081(11) 0.029(8) 0.076(11) 0.009(8) -0.025(9) 0.019(8)
N4 0.041(10) 0.046(11) 0.052(10) 0.009(9) 0.015(8) 0.006(8)
O15 0.071(12) 0.061(11) 0.083(12) 0.016(10) -0.001(9) 0.018(9)
O16 0.065(12) 0.077(13) 0.109(15) -0.008(11) 0.022(10) 0.039(10)
N5 0.041(10) 0.067(13) 0.046(10) -0.001(10) 0.018(9) 0.017(10)
O25 0.035(7) 0.039(8) 0.063(9) -0.001(7) -0.017(6) 0.006(6)
C26 0.048(13) 0.092(19) 0.048(12) 0.012(13) 0.018(10) -0.035(13)
C9 0.056(11) 0.073(12) 0.095(13) 0.008(10) 0.042(10) 0.001(9)
C6 0.014(8) 0.038(11) 0.056(12) 0.028(9) 0.000(8) -0.011(7)
C18 0.056(12) 0.052(12) 0.016(8) 0.012(8) -0.008(8) 0.019(10)
C91 0.044(11) 0.060(13) 0.025(9) 0.002(9) 0.014(8) 0.004(10)
C30 0.040(11) 0.041(12) 0.064(14) -0.013(10) 0.021(10) -0.007(9)
C45 0.039(10) 0.040(11) 0.022(8) 0.001(8) -0.012(7) -0.004(8)
O29A 0.065(11) 0.035(9) 0.052(9) -0.005(8) -0.015(9) -0.012(9)
C32 0.055(13) 0.054(13) 0.068(14) 0.009(11) 0.025(11) 0.017(11)
N7 0.082(14) 0.057(12) 0.050(10) 0.016(9) -0.010(10) -0.008(10)
C10 0.020(9) 0.034(11) 0.079(15) -0.020(11) 0.005(9) -0.001(8)
C34 0.043(12) 0.041(12) 0.081(16) -0.019(12) 0.022(11) 0.007(10)
N6 0.087(12) 0.079(12) 0.088(12) 0.023(10) -0.005(10) -0.007(10)
N8 0.063(11) 0.043(10) 0.044(9) 0.009(8) -0.010(8) -0.014(8)
C43 0.055(11) 0.031(10) 0.025(8) -0.015(8) 0.007(8) -0.015(8)
C95 0.048(11) 0.045(11) 0.034(9) -0.017(9) 0.016(8) -0.012(9)
N3 0.093(15) 0.031(10) 0.050(11) 0.004(8) 0.003(10) -0.001(10)
C83 0.050(14) 0.047(15) 0.13(2) -0.037(16) -0.026(14) 0.022(12)
N9 0.057(12) 0.110(18) 0.059(12) -0.025(12) -0.005(9) -0.051(13)
C2 0.038(10) 0.036(11) 0.053(12) 0.025(10) 0.008(9) 0.002(9)
C42 0.062(13) 0.029(11) 0.036(10) 0.008(8) -0.026(9) -0.008(10)
C12 0.024(9) 0.053(13) 0.089(16) 0.014(12) 0.017(10) 0.013(9)
O11 0.079(11) 0.045(9) 0.094(12) 0.005(9) -0.028(9) 0.007(8)
C17 0.12(2) 0.08(2) 0.09(2) -0.057(17) 0.051(18) -0.060(18)
C33 0.058(14) 0.035(12) 0.085(17) -0.014(12) -0.004(12) -0.010(10)
C7 0.063(15) 0.048(14) 0.12(2) 0.036(15) 0.046(16) 0.018(12)
C31 0.030(10) 0.13(2) 0.031(10) 0.029(12) 0.006(8) -0.009(12)
O20 0.145(14) 0.110(13) 0.117(12) 0.028(11) -0.006(10) -0.012(11)
N10A 0.066(14) 0.042(11) 0.045(12) -0.016(10) -0.015(11) -0.013(12)
C14 0.078(15) 0.053(13) 0.033(10) -0.013(9) 0.032(10) 0.023(11)
C8 0.044(12) 0.13(2) 0.075(15) -0.014(15) 0.019(11) -0.038(13)
C87 0.056(14) 0.09(2) 0.059(14) 0.019(14) 0.009(11) -0.039(14)
C48 0.042(12) 0.057(15) 0.050(12) 0.021(11) -0.016(10) -0.020(11)
C35 0.060(11) 0.078(12) 0.098(13) -0.020(10) 0.044(10) 0.018(9)
C84 0.068(14) 0.077(15) 0.079(15) -0.026(13) -0.017(12) 0.044(12)
N1 0.057(10) 0.024(8) 0.025(7) 0.000(6) 0.015(7) -0.002(7)
O58 0.049(8) 0.044(8) 0.041(7) -0.013(6) -0.009(6) 0.003(6)
N2 0.103(13) 0.161(19) 0.077(11) -0.075(12) 0.014(10) -0.057(13)
N13 0.028(8) 0.028(8) 0.032(8) 0.009(7) -0.014(6) 0.006(6)
O54 0.097(11) 0.116(12) 0.085(10) 0.019(9) 0.007(9) -0.056(10)
O52 0.071(10) 0.054(9) 0.063(10) -0.012(8) 0.003(8) -0.015(8)
O53 0.043(8) 0.045(9) 0.125(14) -0.030(9) 0.022(9) -0.018(7)
O56 0.112(14) 0.044(9) 0.041(8) 0.003(7) -0.032(8) 0.018(9)
O33 0.043(8) 0.067(11) 0.102(13) -0.041(10) -0.009(8) 0.015(8)
C59 0.020(9) 0.068(14) 0.060(13) -0.009(11) 0.012(8) -0.009(9)
N18 0.040(8) 0.068(10) 0.049(8) 0.003(8) 0.001(7) 0.025(8)
O57 0.069(11) 0.092(14) 0.075(11) 0.016(11) 0.001(9) -0.026(10)
O48 0.087(13) 0.092(14) 0.068(11) -0.018(10) -0.027(10) 0.003(11)
C62 0.036(11) 0.071(15) 0.130(19) -0.001(14) 0.036(12) -0.003(10)
N19 0.098(16) 0.072(14) 0.034(9) -0.002(9) -0.031(10) 0.006(12)
C20 0.047(11) 0.076(15) 0.022(8) -0.003(9) -0.005(8) 0.000(10)
O49 0.108(15) 0.090(14) 0.071(11) -0.020(10) -0.037(10) 0.046(12)
C105 0.071(15) 0.037(12) 0.049(12) 0.002(10) 0.018(11) 0.004(11)
O6 0.119(14) 0.176(19) 0.094(12) -0.053(13) 0.013(11) -0.072(13)
O50 0.069(11) 0.120(15) 0.113(14) -0.023(12) -0.007(10) 0.055(11)
C21 0.070(15) 0.086(18) 0.034(10) -0.013(11) 0.022(10) 0.009(13)
C86 0.074(15) 0.096(18) 0.108(18) -0.067(16) 0.007(14) 0.008(14)
O51 0.103(13) 0.071(11) 0.067(10) -0.008(9) 0.031(10) -0.043(10)
C99 0.061(14) 0.041(13) 0.071(15) -0.012(12) -0.009(12) -0.012(11)
C108 0.019(9) 0.060(15) 0.072(14) 0.012(12) -0.015(9) -0.009(9)
C15 0.102(19) 0.070(16) 0.030(10) 0.002(11) 0.013(11) -0.037(15)
C37 0.088(12) 0.054(11) 0.105(13) -0.011(10) 0.036(11) 0.034(10)
O34 0.102(13) 0.094(13) 0.092(12) -0.025(11) -0.010(11) 0.009(11)
O8A 0.066(15) 0.091(19) 0.068(16) 0.013(15) -0.023(14) 0.014(15)
C11 0.058(13) 0.082(16) 0.098(16) -0.054(13) 0.005(12) 0.037(12)
C102 0.12(3) 0.071(19) 0.068(17) -0.012(15) 0.045(18) -0.062(19)
C36 0.063(14) 0.081(16) 0.104(18) -0.031(14) 0.011(13) 0.027(13)
O55 0.092(10) 0.087(11) 0.103(11) -0.008(9) -0.027(9) 0.021(9)
N20 0.039(9) 0.090(15) 0.072(12) -0.020(11) 0.008(8) -0.009(10)
O9A 0.044(12) 0.036(12) 0.056(13) -0.009(11) 0.003(10) -0.019(10)
C5 0.14(2) 0.14(2) 0.075(16) 0.027(17) 0.043(16) -0.027(18)
C29 0.106(19) 0.16(2) 0.085(17) 0.035(17) 0.052(15) -0.035(17)
C13 0.13(2) 0.092(19) 0.111(19) 0.000(16) 0.055(17) 0.003(17)
C109 0.052(13) 0.037(12) 0.12(2) -0.028(13) 0.002(14) -0.020(10)
O35 0.105(14) 0.068(11) 0.060(10) -0.015(9) 0.000(9) -0.017(10)
C4 0.027(11) 0.13(3) 0.095(19) 0.015(18) -0.001(11) -0.045(14)
O4 0.121(14) 0.18(2) 0.105(13) -0.071(14) -0.009(12) -0.036(15)
O7A 0.083(17) 0.087(18) 0.059(15) -0.004(14) -0.009(14) 0.017(15)
C46 0.054(12) 0.054(13) 0.046(11) 0.007(10) -0.030(10) -0.004(10)
C19 0.074(14) 0.109(17) 0.047(11) 0.026(12) 0.015(10) -0.046(13)
C85 0.090(17) 0.069(15) 0.088(16) -0.009(13) 0.002(14) 0.040(13)
C97A 0.088(17) 0.061(15) 0.041(13) -0.007(12) 0.034(12) 0.007(14)
C16 0.079(12) 0.086(13) 0.086(12) -0.023(11) 0.008(10) 0.017(10)
C44 0.057(13) 0.047(13) 0.069(14) -0.012(11) 0.007(11) -0.019(10)
C1 0.008(5) 0.023(7) 0.022(6) 0.000(5) -0.003(5) 0.003(5)
C58 0.015(6) 0.017(7) 0.020(6) 0.003(6) -0.004(5) -0.001(5)
N12 0.056(12) 0.044(12) 0.119(18) -0.034(12) 0.021(12) -0.005(10)
N11 0.095(17) 0.061(13) 0.065(13) -0.024(11) -0.014(12) -0.042(12)
C54 0.091(13) 0.071(13) 0.081(13) 0.004(11) 0.003(10) 0.007(11)
C56 0.053(13) 0.046(14) 0.13(2) -0.045(15) 0.031(14) -0.012(12)
C68 0.101(18) 0.071(16) 0.068(15) -0.050(13) 0.061(14) -0.035(14)
C75 0.036(10) 0.076(15) 0.040(11) 0.020(11) 0.010(9) -0.013(10)
C63 0.017(8) 0.048(12) 0.058(11) -0.006(10) 0.008(8) 0.006(8)
C69 0.069(13) 0.093(16) 0.045(11) -0.036(12) 0.001(10) 0.006(12)
C22 0.085(16) 0.042(12) 0.030(10) 0.002(9) 0.018(10) -0.023(11)
C107 0.051(13) 0.094(18) 0.042(11) -0.002(12) 0.000(9) 0.004(12)
C27 0.097(16) 0.097(17) 0.079(15) 0.073(14) 0.039(13) 0.014(14)
C64 0.033(10) 0.061(13) 0.059(12) -0.020(11) 0.027(9) 0.004(9)
C3 0.15(2) 0.15(3) 0.17(3) 0.07(2) 0.09(2) 0.01(2)
C106 0.053(13) 0.078(16) 0.049(12) -0.013(12) 0.002(10) -0.018(12)
C57 0.13(2) 0.070(16) 0.103(18) -0.039(15) 0.031(16) -0.018(15)
C79 0.045(11) 0.035(11) 0.069(14) -0.010(10) 0.023(10) -0.017(9)
O46 0.235(15) 0.224(15) 0.237(15) -0.001(10) 0.046(10) -0.004(10)
C77 0.12(2) 0.063(16) 0.045(12) 0.023(12) 0.015(13) -0.015(15)
C90 0.067(14) 0.104(18) 0.111(18) 0.029(16) 0.012(13) -0.045(14)
C55 0.18(3) 0.075(19) 0.17(3) -0.015(19) -0.01(2) -0.039(19)
C92 0.13(2) 0.23(3) 0.14(2) 0.00(2) 0.07(2) 0.02(2)
C60 0.049(14) 0.073(18) 0.13(2) 0.012(17) 0.034(15) -0.019(13)
N21 0.106(18) 0.084(16) 0.064(13) -0.011(12) -0.011(12) -0.041(14)
C80 0.059(14) 0.083(16) 0.105(18) -0.016(14) 0.012(13) -0.024(12)
C76 0.081(15) 0.104(18) 0.061(13) -0.003(13) 0.026(12) -0.044(14)
C82 0.061(13) 0.100(18) 0.070(14) 0.004(13) 0.032(11) 0.006(12)
C67 0.037(11) 0.060(14) 0.075(15) -0.045(12) 0.012(10) 0.007(10)
C61 0.040(11) 0.089(16) 0.096(16) -0.028(14) 0.027(11) -0.007(11)
C50 0.064(17) 0.13(3) 0.10(2) -0.01(2) -0.026(15) -0.048(19)
C65 0.045(12) 0.073(16) 0.056(12) -0.035(12) 0.001(10) 0.033(11)
C98A 0.096(17) 0.065(15) 0.048(13) -0.015(12) 0.029(13) 0.011(14)
C24 0.14(2) 0.12(2) 0.089(18) -0.023(17) 0.035(17) -0.030(18)
C78 0.093(16) 0.086(16) 0.114(18) -0.014(14) 0.084(15) -0.026(13)
C49 0.09(2) 0.067(16) 0.054(14) -0.023(13) -0.003(13) -0.029(14)
C101 0.29(4) 0.28(5) 0.24(4) -0.02(3) 0.04(3) -0.01(3)
C100 0.054(14) 0.061(15) 0.085(17) -0.009(13) -0.015(12) 0.003(12)
C110 0.110(19) 0.087(18) 0.115(19) -0.050(16) 0.009(16) 0.017(15)
N23 0.099(10) 0.099(10) 0.110(10) -0.003(7) 0.022(7) 0.003(7)
C117 0.066(17) 0.070(19) 0.15(3) -0.01(2) 0.026(18) 0.007(15)
C47 0.087(18) 0.11(2) 0.041(12) 0.023(14) -0.011(12) -0.025(16)
C71 0.051(12) 0.053(13) 0.032(10) 0.007(9) 0.005(9) -0.006(10)
C74 0.100(19) 0.059(15) 0.059(14) 0.004(12) 0.025(13) -0.021(13)
C38 0.049(11) 0.030(10) 0.039(10) -0.006(8) -0.004(8) -0.016(9)
C73 0.056(13) 0.124(19) 0.063(13) 0.031(14) 0.007(11) 0.020(13)
C66 0.080(17) 0.054(14) 0.063(14) -0.003(12) 0.029(12) 0.034(12)
C104 0.091(17) 0.14(2) 0.051(12) -0.012(14) -0.002(12) -0.069(16)
C72 0.061(14) 0.13(2) 0.032(10) 0.014(13) 0.003(10) -0.034(15)
C94 0.129(16) 0.111(16) 0.109(15) 0.026(12) 0.025(12) 0.019(12)
C40 0.14(2) 0.11(2) 0.057(14) -0.029(15) 0.019(15) 0.009(18)
C41 0.110(18) 0.070(15) 0.039(11) -0.012(11) 0.017(11) -0.008(14)
C28 0.091(17) 0.13(2) 0.071(15) 0.000(15) 0.032(14) -0.022(16)
C88 0.18(3) 0.19(3) 0.21(3) 0.05(2) 0.06(2) -0.02(2)
C103 0.089(13) 0.089(13) 0.090(13) -0.004(11) 0.006(11) -0.029(11)
C93 0.16(2) 0.12(2) 0.067(15) -0.018(15) 0.027(16) -0.036(19)
C70 0.13(3) 0.028(13) 0.11(2) -0.009(14) 0.01(2) -0.003(14)
C118 0.23(3) 0.09(2) 0.15(2) 0.014(19) 0.07(2) -0.03(2)
C81 0.068(16) 0.075(17) 0.17(2) 0.023(17) 0.048(16) 0.022(13)
O43 0.037(8) 0.085(13) 0.092(12) 0.018(10) 0.002(8) 0.020(8)
N16 0.11(2) 0.097(18) 0.044(11) -0.016(12) 0.024(12) 0.014(15)
O42 0.093(11) 0.124(13) 0.092(11) 0.000(10) 0.011(9) 0.007(10)
O44 0.146(14) 0.142(14) 0.131(14) 0.009(11) 0.026(11) 0.034(12)
C89 0.105(18) 0.15(2) 0.060(14) 0.020(15) 0.031(13) -0.029(17)
N22 0.17(2) 0.17(2) 0.18(2) -0.001(13) 0.019(13) -0.015(13)
O36 0.057(9) 0.081(11) 0.078(11) -0.015(9) 0.024(8) 0.033(8)
O5 0.102(16) 0.16(2) 0.147(19) 0.003(17) -0.005(15) -0.003(15)
N14 0.025(9) 0.106(17) 0.050(11) 0.009(11) 0.014(8) 0.018(10)
O37 0.141(14) 0.145(15) 0.164(15) 0.001(12) 0.032(12) 0.020(12)
O38 0.23(2) 0.23(3) 0.113(17) -0.013(18) 0.063(18) -0.02(2)
C39 0.16(3) 0.17(3) 0.16(3) -0.06(2) 0.00(2) 0.03(2)
C23 0.20(3) 0.19(3) 0.13(3) 0.02(2) 0.04(2) 0.04(2)
O30 0.050(8) 0.066(9) 0.136(11) -0.038(8) 0.043(8) -0.014(7)
O1 0.052(8) 0.085(9) 0.081(9) -0.029(8) -0.015(7) 0.039(7)
O32 0.063(8) 0.108(11) 0.075(9) -0.029(8) -0.018(7) 0.040(8)
O3 0.072(9) 0.071(9) 0.084(9) -0.011(8) 0.019(8) -0.029(8)
O2 0.123(11) 0.053(9) 0.081(9) 0.008(8) 0.011(9) 0.009(8)
O31 0.135(12) 0.083(10) 0.088(10) 0.030(9) 0.044(9) 0.019(9)
C25 0.14(2) 0.20(3) 0.081(17) 0.007(18) 0.059(17) -0.04(2)
C96A 0.095(17) 0.064(15) 0.053(13) -0.006(12) 0.040(13) 0.004(14)
O39 0.147(14) 0.132(14) 0.149(14) 0.080(13) -0.007(12) -0.012(12)
O40 0.139(16) 0.153(17) 0.169(17) 0.056(15) -0.006(14) -0.024(14)
N15 0.126(11) 0.142(11) 0.145(11) 0.065(10) 0.003(9) -0.008(9)
O41 0.123(14) 0.165(15) 0.163(15) 0.086(13) -0.010(12) -0.011(13)
Ag1A 0.086(6) 0.037(3) 0.065(3) -0.006(2) 0.000(3) 0.011(3)
Ag1B 0.035(6) 0.048(9) 0.074(10) -0.023(8) -0.013(6) 0.014(6)
O59 0.031(6) 0.016(6) 0.054(7) 0.001(5) -0.013(5) -0.006(4)
O45 0.251(16) 0.245(16) 0.247(15) 0.004(10) 0.054(10) -0.001(10)
O47 0.24(2) 0.25(2) 0.24(2) 0.001(18) 0.049(18) 0.002(18)
C52A 0.068(10) 0.046(8) 0.051(9) -0.011(8) -0.012(8) -0.008(9)
C51A 0.067(9) 0.039(8) 0.047(8) -0.009(7) -0.015(8) -0.010(8)
O29B 0.071(11) 0.045(9) 0.048(10) -0.009(9) -0.014(9) -0.010(9)
N10B 0.070(13) 0.045(10) 0.047(11) -0.013(10) -0.012(11) -0.009(11)
C52B 0.072(11) 0.046(9) 0.051(9) -0.011(8) -0.010(9) -0.008(9)
C53A 0.056(19) 0.08(2) 0.09(2) -0.04(2) -0.018(18) 0.006(18)
C53B 0.12(3) 0.07(2) 0.10(3) -0.03(2) 0.01(2) 0.01(2)
C51B 0.067(9) 0.042(8) 0.049(8) -0.007(7) -0.014(8) -0.011(8)
O9B 0.061(14) 0.062(15) 0.051(13) -0.002(13) 0.018(12) 0.004(13)
O7B 0.061(15) 0.090(19) 0.031(12) 0.011(14) -0.012(11) 0.035(15)
O8B 0.054(15) 0.056(16) 0.080(16) 0.021(14) -0.009(13) 0.005(12)
C98B 0.094(18) 0.059(16) 0.045(13) -0.015(13) 0.026(14) 0.008(14)
C97B 0.092(17) 0.062(16) 0.044(13) -0.012(13) 0.032(13) 0.004(14)
C96B 0.096(17) 0.067(16) 0.052(14) -0.007(13) 0.034(13) 0.010(15)

loop_
_atom_type_symbol
_atom_type_description
_atom_type_scat_dispersion_real
_atom_type_scat_dispersion_imag
_atom_type_scat_source
C C 0.0033 0.0016 'International Tables Vol C Tables 4.2.6.8 and 6.1.1.4'
H H 0.0000 0.0000 'International Tables Vol C Tables 4.2.6.8 and 6.1.1.4'
Ag Ag -0.8971 1.1015 'International Tables Vol C Tables 4.2.6.8 and 6.1.1.4'
N N 0.0061 0.0033 'International Tables Vol C Tables 4.2.6.8 and 6.1.1.4'
O O 0.0106 0.0060 'International Tables Vol C Tables 4.2.6.8 and 6.1.1.4'
S S 0.1246 0.1234 'International Tables Vol C Tables 4.2.6.8 and 6.1.1.4'

loop_
_geom_angle_atom_site_label_1
_geom_angle_atom_site_label_2
_geom_angle_atom_site_label_3
_geom_angle
S2 Ag5 S3 160.67(16)
S2 Ag5 Ag9 114.57(12)
S3 Ag5 Ag9 52.48(12)
S2 Ag5 Ag8 49.40(11)
S3 Ag5 Ag8 118.36(12)
Ag9 Ag5 Ag8 66.19(5)
S2 Ag4 S1 159.53(15)
S2 Ag4 O3 99.1(4)
S1 Ag4 O3 94.1(4)
S2 Ag4 Ag6 112.18(12)
S1 Ag4 Ag6 52.64(11)
O3 Ag4 Ag6 87.5(4)
S2 Ag4 Ag7 53.77(11)
S1 Ag4 Ag7 111.07(12)
O3 Ag4 Ag7 89.9(4)
Ag6 Ag4 Ag7 58.89(5)
S9 Ag16 S8 159.71(16)
S9 Ag16 O1 88.5(4)
S8 Ag16 O1 106.1(5)
S9 Ag16 Ag14 112.56(12)
S8 Ag16 Ag14 52.91(11)
O1 Ag16 Ag14 96.2(5)
S9 Ag16 Ag13 50.68(11)
S8 Ag16 Ag13 115.27(12)
O1 Ag16 Ag13 85.4(4)
Ag14 Ag16 Ag13 62.70(5)
O29B Ag8 S2 130.2(9)
O29A Ag8 S2 115.8(8)
O29B Ag8 S6 102.6(10)
O29A Ag8 S6 127.3(8)
S2 Ag8 S6 115.10(14)
O29B Ag8 Ag7 82.5(9)
O29A Ag8 Ag7 86.6(7)
S2 Ag8 Ag7 53.59(11)
S6 Ag8 Ag7 113.78(12)
O29B Ag8 Ag19 97.1(10)
O29A Ag8 Ag19 123.7(8)
S2 Ag8 Ag19 83.82(11)
S6 Ag8 Ag19 50.88(11)
Ag7 Ag8 Ag19 62.92(5)
O29B Ag8 Ag5 172.6(9)
O29A Ag8 Ag5 155.3(8)
S2 Ag8 Ag5 46.77(10)
S6 Ag8 Ag5 75.77(10)
Ag7 Ag8 Ag5 91.53(5)
Ag19 Ag8 Ag5 76.24(5)
O28 Ag7 O27 84.3(5)
O28 Ag7 S7 111.4(4)
O27 Ag7 S7 108.0(4)
O28 Ag7 S2 111.2(4)
O27 Ag7 S2 114.9(4)
S7 Ag7 S2 121.10(15)
O28 Ag7 Ag6 136.4(4)
O27 Ag7 Ag6 67.0(4)
S7 Ag7 Ag6 53.70(10)
S2 Ag7 Ag6 110.58(11)
O28 Ag7 Ag8 72.8(4)
O27 Ag7 Ag8 144.1(4)
S7 Ag7 Ag8 106.09(11)
S2 Ag7 Ag8 53.01(10)
Ag6 Ag7 Ag8 146.53(6)
O28 Ag7 Ag4 161.3(4)
O27 Ag7 Ag4 99.3(4)
S7 Ag7 Ag4 85.06(11)
S2 Ag7 Ag4 50.61(10)
Ag6 Ag7 Ag4 60.42(5)
Ag8 Ag7 Ag4 94.61(5)
O28 Ag7 Ag19 106.2(4)
O27 Ag7 Ag19 156.9(4)
S7 Ag7 Ag19 49.22(11)
S2 Ag7 Ag19 80.96(10)
Ag6 Ag7 Ag19 92.17(5)
Ag8 Ag7 Ag19 58.75(5)
Ag4 Ag7 Ag19 77.35(5)
S4 Ag2 S5 156.03(18)
S4 Ag2 O1 108.5(5)
S5 Ag2 O1 88.2(4)
S4 Ag2 Ag13 109.39(14)
S5 Ag2 Ag13 52.91(11)
O1 Ag2 Ag13 87.1(3)
S4 Ag2 Ag12 52.57(13)
S5 Ag2 Ag12 110.26(12)
O1 Ag2 Ag12 95.4(5)
Ag13 Ag2 Ag12 57.77(5)
S4 Ag2 Ag1 46.29(13)
S5 Ag2 Ag1 157.66(12)
O1 Ag2 Ag1 76.8(4)
Ag13 Ag2 Ag1 140.57(7)
Ag12 Ag2 Ag1 87.83(5)
S4 Ag2 Ag3 157.79(14)
S5 Ag2 Ag3 46.14(11)
O1 Ag2 Ag3 59.1(5)
Ag13 Ag2 Ag3 89.27(5)
Ag12 Ag2 Ag3 140.70(6)
Ag1 Ag2 Ag3 111.52(6)
O22 Ag11 S10 131.6(4)
O22 Ag11 S4 106.3(4)
S10 Ag11 S4 121.45(16)
O22 Ag11 Ag17 133.5(4)
S10 Ag11 Ag17 51.45(12)
S4 Ag11 Ag17 84.64(11)
O22 Ag11 Ag12 89.7(3)
S10 Ag11 Ag12 111.72(13)
S4 Ag11 Ag12 52.85(12)
Ag17 Ag11 Ag12 60.70(5)
O22 Ag11 Ag10 123.0(3)
S10 Ag11 Ag10 52.19(12)
S4 Ag11 Ag10 106.85(13)
Ag17 Ag11 Ag10 94.66(6)
Ag12 Ag11 Ag10 146.83(6)
O22 Ag11 Ag1 141.1(4)
S10 Ag11 Ag1 82.91(11)
S4 Ag11 Ag1 48.68(12)
Ag17 Ag11 Ag1 79.55(5)
Ag12 Ag11 Ag1 92.54(5)
Ag10 Ag11 Ag1 59.30(5)
O24 Ag12 O23 92.5(6)
O24 Ag12 S4 106.5(4)
O23 Ag12 S4 105.6(4)
O24 Ag12 S9 116.1(4)
O23 Ag12 S9 110.7(4)
S4 Ag12 S9 121.19(15)
O24 Ag12 Ag13 74.8(4)
O23 Ag12 Ag13 146.1(4)
S4 Ag12 Ag13 108.14(12)
S9 Ag12 Ag13 52.69(11)
O24 Ag12 Ag11 135.2(4)
O23 Ag12 Ag11 63.1(4)
S4 Ag12 Ag11 53.07(11)
S9 Ag12 Ag11 107.80(11)
Ag13 Ag12 Ag11 145.04(6)
O24 Ag12 Ag17 166.0(4)
O23 Ag12 Ag17 94.2(4)
S4 Ag12 Ag17 83.48(11)
S9 Ag12 Ag17 49.87(11)
Ag13 Ag12 Ag17 92.95(5)
Ag11 Ag12 Ag17 58.71(4)
O24 Ag12 Ag2 100.9(4)
O23 Ag12 Ag2 153.7(4)
S4 Ag12 Ag2 48.94(11)
S9 Ag12 Ag2 83.61(10)
Ag13 Ag12 Ag2 60.11(5)
Ag11 Ag12 Ag2 91.87(5)
Ag17 Ag12 Ag2 78.00(5)
S7 Ag20 S8 159.57(17)
S7 Ag20 O3 82.8(4)
S8 Ag20 O3 112.7(4)
S7 Ag20 Ag15 109.88(12)
S8 Ag20 Ag15 54.44(11)
O3 Ag20 Ag15 105.4(4)
S7 Ag20 Ag6 51.97(11)
S8 Ag20 Ag6 113.62(12)
O3 Ag20 Ag6 86.1(4)
Ag15 Ag20 Ag6 59.23(5)
S7 Ag20 Ag19 47.45(11)
S8 Ag20 Ag19 152.97(13)
O3 Ag20 Ag19 48.6(4)
Ag15 Ag20 Ag19 140.72(7)
Ag6 Ag20 Ag19 86.85(5)
S6 Ag19 S7 156.73(16)
S6 Ag19 O3 116.5(4)
S7 Ag19 O3 82.2(4)
S6 Ag19 Ag8 53.72(11)
S7 Ag19 Ag8 108.02(12)
O3 Ag19 Ag8 111.3(4)
S6 Ag19 Ag7 112.04(11)
S7 Ag19 Ag7 51.63(11)
O3 Ag19 Ag7 88.2(4)
Ag8 Ag19 Ag7 58.34(5)
S6 Ag19 Ag20 156.34(12)
S7 Ag19 Ag20 46.88(11)
O3 Ag19 Ag20 48.4(4)
Ag8 Ag19 Ag20 142.97(6)
Ag7 Ag19 Ag20 87.53(5)
S6 Ag19 Ag18 46.58(10)
S7 Ag19 Ag18 156.64(12)
O3 Ag19 Ag18 79.9(4)
Ag8 Ag19 Ag18 92.44(5)
Ag7 Ag19 Ag18 141.81(6)
Ag20 Ag19 Ag18 109.78(6)
S4 Ag1 S3 160.53(17)
S4 Ag1 O2 112.3(5)
S3 Ag1 O2 82.6(5)
S4 Ag1 Ag10 112.05(13)
S3 Ag1 Ag10 53.01(12)
O2 Ag1 Ag10 91.6(4)
S4 Ag1 Ag11 53.07(12)
S3 Ag1 Ag11 113.22(13)
O2 Ag1 Ag11 102.0(5)
Ag10 Ag1 Ag11 60.25(5)
S4 Ag1 Ag2 46.76(12)
S3 Ag1 Ag2 152.70(13)
O2 Ag1 Ag2 75.7(4)
Ag10 Ag1 Ag2 142.57(7)
Ag11 Ag1 Ag2 87.71(6)
S1 Ag3 S5 162.21(17)
S1 Ag3 Ag14 115.35(13)
S5 Ag3 Ag14 52.87(12)
S1 Ag3 Ag15 50.96(11)
S5 Ag3 Ag15 117.25(13)
Ag14 Ag3 Ag15 64.88(5)
S1 Ag3 Ag2 151.06(13)
S5 Ag3 Ag2 46.66(11)
Ag14 Ag3 Ag2 88.16(5)
Ag15 Ag3 Ag2 143.92(6)
S6 Ag18 S10 158.71(17)
S6 Ag18 O2 99.4(5)
S10 Ag18 O2 94.9(5)
S6 Ag18 Ag9 52.71(11)
S10 Ag18 Ag9 111.83(13)
O2 Ag18 Ag9 90.6(5)
S6 Ag18 Ag10 114.88(12)
S10 Ag18 Ag10 49.97(12)
O2 Ag18 Ag10 87.3(4)
Ag9 Ag18 Ag10 62.61(5)
S6 Ag18 Ag17 154.35(12)
S10 Ag18 Ag17 46.91(11)
O2 Ag18 Ag17 65.9(5)
Ag9 Ag18 Ag17 142.48(7)
Ag10 Ag18 Ag17 86.39(5)
S6 Ag18 Ag19 46.70(11)
S10 Ag18 Ag19 154.52(13)
O2 Ag18 Ag19 70.6(4)
Ag9 Ag18 Ag19 89.75(6)
Ag10 Ag18 Ag19 144.72(6)
Ag17 Ag18 Ag19 107.64(6)
O13 Ag14 S8 116.8(5)
O13 Ag14 S5 115.6(5)
S8 Ag14 S5 124.51(15)
O13 Ag14 O12 77.5(6)
S8 Ag14 O12 104.7(4)
S5 Ag14 O12 102.9(4)
O13 Ag14 Ag16 120.6(4)
S8 Ag14 Ag16 51.91(11)
S5 Ag14 Ag16 86.24(11)
O12 Ag14 Ag16 154.2(4)
O13 Ag14 Ag3 155.0(5)
S8 Ag14 Ag3 84.97(11)
S5 Ag14 Ag3 50.57(11)
O12 Ag14 Ag3 85.4(4)
Ag16 Ag14 Ag3 81.92(5)
O13 Ag14 Ag13 89.9(4)
S8 Ag14 Ag13 113.18(12)
S5 Ag14 Ag13 50.50(11)
O12 Ag14 Ag13 141.7(4)
Ag16 Ag14 Ag13 61.60(5)
Ag3 Ag14 Ag13 92.35(6)
O16 Ag9 S3 123.1(5)
O16 Ag9 S6 111.6(5)
S3 Ag9 S6 121.22(15)
O16 Ag9 O19 79.3(7)
S3 Ag9 O19 106.9(4)
S6 Ag9 O19 102.5(4)
O16 Ag9 Ag5 123.9(5)
S3 Ag9 Ag5 51.60(11)
S6 Ag9 Ag5 81.67(11)
O19 Ag9 Ag5 153.6(4)
O16 Ag9 Ag18 151.9(5)
S3 Ag9 Ag18 83.26(11)
S6 Ag9 Ag18 50.59(10)
O19 Ag9 Ag18 84.0(5)
Ag5 Ag9 Ag18 78.66(5)
O16 Ag9 Ag10 125.9(5)
S3 Ag9 Ag10 49.66(11)
S6 Ag9 Ag10 111.91(11)
O19 Ag9 Ag10 61.2(4)
Ag5 Ag9 Ag10 92.85(5)
Ag18 Ag9 Ag10 61.73(5)
S9 Ag17 S10 159.16(16)
S9 Ag17 Ag11 113.48(12)
S10 Ag17 Ag11 52.70(11)
S9 Ag17 Ag12 53.76(11)
S10 Ag17 Ag12 112.85(12)
Ag11 Ag17 Ag12 60.59(5)
S9 Ag17 Ag18 153.19(12)
S10 Ag17 Ag18 47.30(11)
Ag11 Ag17 Ag18 89.96(5)
Ag12 Ag17 Ag18 143.04(6)
O25 Ag13 S9 121.0(4)
O25 Ag13 S5 112.6(4)
S9 Ag13 S5 120.82(15)
O25 Ag13 Ag12 84.5(4)
S9 Ag13 Ag12 54.29(11)
S5 Ag13 Ag12 112.19(12)
O25 Ag13 Ag2 112.4(4)
S9 Ag13 Ag2 85.74(11)
S5 Ag13 Ag2 50.49(11)
Ag12 Ag13 Ag2 62.13(5)
O25 Ag13 Ag16 165.1(4)
S9 Ag13 Ag16 48.60(11)
S5 Ag13 Ag16 81.75(11)
Ag12 Ag13 Ag16 93.81(5)
Ag2 Ag13 Ag16 79.37(5)
O25 Ag13 Ag14 130.3(4)
S9 Ag13 Ag14 103.60(11)
S5 Ag13 Ag14 49.80(11)
Ag12 Ag13 Ag14 143.40(6)
Ag2 Ag13 Ag14 90.12(5)
Ag16 Ag13 Ag14 55.70(4)
O21 Ag10 N12 83.8(7)
O21 Ag10 S10 118.8(5)
N12 Ag10 S10 109.4(5)
O21 Ag10 S3 112.0(4)
N12 Ag10 S3 111.2(6)
S10 Ag10 S3 116.75(15)
O21 Ag10 Ag1 158.3(5)
N12 Ag10 Ag1 91.6(6)
S10 Ag10 Ag1 82.77(11)
S3 Ag10 Ag1 50.25(11)
O21 Ag10 Ag11 134.3(4)
N12 Ag10 Ag11 65.9(5)
S10 Ag10 Ag11 50.57(10)
S3 Ag10 Ag11 110.66(12)
Ag1 Ag10 Ag11 60.45(5)
O21 Ag10 Ag18 115.1(5)
N12 Ag10 Ag18 154.9(5)
S10 Ag10 Ag18 47.79(11)
S3 Ag10 Ag18 78.23(11)
Ag1 Ag10 Ag18 76.46(5)
Ag11 Ag10 Ag18 88.98(6)
O21 Ag10 Ag9 83.7(4)
N12 Ag10 Ag9 147.6(5)
S10 Ag10 Ag9 102.81(12)
S3 Ag10 Ag9 48.04(11)
Ag1 Ag10 Ag9 89.10(6)
Ag11 Ag10 Ag9 139.13(7)
Ag18 Ag10 Ag9 55.66(5)
O26 Ag6 S1 127.4(4)
O26 Ag6 S7 109.6(4)
S1 Ag6 S7 121.59(15)
O26 Ag6 Ag7 88.7(5)
S1 Ag6 Ag7 111.40(12)
S7 Ag6 Ag7 53.61(11)
O26 Ag6 Ag4 128.9(5)
S1 Ag6 Ag4 51.17(11)
S7 Ag6 Ag4 85.19(11)
Ag7 Ag6 Ag4 60.69(5)
O26 Ag6 Ag15 124.6(5)
S1 Ag6 Ag15 53.07(11)
S7 Ag6 Ag15 105.68(12)
Ag7 Ag6 Ag15 146.59(6)
Ag4 Ag6 Ag15 94.87(5)
O26 Ag6 Ag20 146.2(4)
S1 Ag6 Ag20 82.96(11)
S7 Ag6 Ag20 48.85(11)
Ag7 Ag6 Ag20 93.35(5)
Ag4 Ag6 Ag20 80.06(5)
Ag15 Ag6 Ag20 58.05(5)
O10 Ag15 N11 82.1(7)
O10 Ag15 S1 121.8(5)
N11 Ag15 S1 110.1(6)
O10 Ag15 S8 107.7(5)
N11 Ag15 S8 110.2(6)
S1 Ag15 S8 118.84(15)
O10 Ag15 Ag20 152.7(5)
N11 Ag15 Ag20 90.1(5)
S1 Ag15 Ag20 85.43(11)
S8 Ag15 Ag20 50.85(11)
O10 Ag15 Ag6 133.5(4)
N11 Ag15 Ag6 64.4(6)
S1 Ag15 Ag6 52.07(10)
S8 Ag15 Ag6 113.53(12)
Ag20 Ag15 Ag6 62.73(5)
O10 Ag15 Ag3 116.4(4)
N11 Ag15 Ag3 155.6(6)
S1 Ag15 Ag3 47.53(10)
S8 Ag15 Ag3 80.35(11)
Ag20 Ag15 Ag3 79.65(5)
Ag6 Ag15 Ag3 91.30(6)
C30 S9 Ag17 116.6(8)
C30 S9 Ag16 116.8(7)
Ag17 S9 Ag16 88.49(15)
C30 S9 Ag13 114.2(8)
Ag17 S9 Ag13 127.37(18)
Ag16 S9 Ag13 80.72(14)
C30 S9 Ag12 111.8(7)
Ag17 S9 Ag12 76.36(14)
Ag16 S9 Ag12 130.87(18)
Ag13 S9 Ag12 73.03(13)
C10 S3 Ag1 116.4(7)
C10 S3 Ag5 113.5(6)
Ag1 S3 Ag5 88.23(15)
C10 S3 Ag9 111.8(7)
Ag1 S3 Ag9 131.64(19)
Ag5 S3 Ag9 75.93(14)
C10 S3 Ag10 112.1(6)
Ag1 S3 Ag10 76.74(13)
Ag5 S3 Ag10 133.99(19)
Ag9 S3 Ag10 82.30(15)
C6 S2 Ag5 116.2(6)
C6 S2 Ag4 114.4(6)
Ag5 S2 Ag4 87.91(15)
C6 S2 Ag8 114.7(6)
Ag5 S2 Ag8 83.83(14)
Ag4 S2 Ag8 128.61(19)
C6 S2 Ag7 111.3(6)
Ag5 S2 Ag7 132.31(19)
Ag4 S2 Ag7 75.62(14)
Ag8 S2 Ag7 73.39(13)
C18 S5 Ag3 116.5(7)
C18 S5 Ag2 117.8(7)
Ag3 S5 Ag2 87.21(15)
C18 S5 Ag14 112.7(7)
Ag3 S5 Ag14 76.56(14)
Ag2 S5 Ag14 128.98(19)
C18 S5 Ag13 110.7(7)
Ag3 S5 Ag13 132.32(19)
Ag2 S5 Ag13 76.60(14)
Ag14 S5 Ag13 79.71(15)
C22 S6 Ag18 112.9(8)
C22 S6 Ag19 110.8(8)
Ag18 S6 Ag19 86.72(15)
C22 S6 Ag9 116.6(8)
Ag18 S6 Ag9 76.70(13)
Ag19 S6 Ag9 132.58(18)
C22 S6 Ag8 110.4(7)
Ag18 S6 Ag8 136.64(18)
Ag19 S6 Ag8 75.40(13)
Ag9 S6 Ag8 86.86(15)
C26 S10 Ag17 111.4(9)
C26 S10 Ag18 115.7(8)
Ag17 S10 Ag18 85.79(15)
C26 S10 Ag11 112.9(8)
Ag17 S10 Ag11 75.85(13)
Ag18 S10 Ag11 131.36(18)
C26 S10 Ag10 116.7(9)
Ag17 S10 Ag10 130.94(18)
Ag18 S10 Ag10 82.24(14)
Ag11 S10 Ag10 77.24(14)
C14 S4 Ag1 114.6(7)
C14 S4 Ag2 114.5(7)
Ag1 S4 Ag2 86.95(17)
C14 S4 Ag12 115.1(7)
Ag1 S4 Ag12 129.9(2)
Ag2 S4 Ag12 78.49(15)
C14 S4 Ag11 117.2(8)
Ag1 S4 Ag11 78.25(15)
Ag2 S4 Ag11 127.81(19)
Ag12 S4 Ag11 74.08(14)
C38 S7 Ag20 119.7(7)
C38 S7 Ag19 117.2(6)
Ag20 S7 Ag19 85.67(15)
C38 S7 Ag7 109.9(7)
Ag20 S7 Ag7 129.67(19)
Ag19 S7 Ag7 79.15(14)
C38 S7 Ag6 114.8(6)
Ag20 S7 Ag6 79.18(14)
Ag19 S7 Ag6 126.60(18)
Ag7 S7 Ag6 72.69(13)
C34 S8 Ag20 114.6(6)
C34 S8 Ag16 115.1(6)
Ag20 S8 Ag16 87.50(16)
C34 S8 Ag14 114.5(6)
Ag20 S8 Ag14 130.77(19)
Ag16 S8 Ag14 75.18(13)
C34 S8 Ag15 111.7(6)
Ag20 S8 Ag15 74.70(13)
Ag16 S8 Ag15 133.12(18)
Ag14 S8 Ag15 84.34(15)
C2 S1 Ag3 115.6(7)
C2 S1 Ag4 115.0(6)
Ag3 S1 Ag4 88.84(15)
C2 S1 Ag6 111.3(7)
Ag3 S1 Ag6 132.81(19)
Ag4 S1 Ag6 76.19(13)
C2 S1 Ag15 114.1(6)
Ag3 S1 Ag15 81.51(14)
Ag4 S1 Ag15 129.23(18)
Ag6 S1 Ag15 74.86(13)
O52 Ag35 O53 85.7(6)
O52 Ag35 S17 119.3(4)
O53 Ag35 S17 107.4(4)
O52 Ag35 S13 105.9(4)
O53 Ag35 S13 114.3(4)
S17 Ag35 S13 119.45(15)
O52 Ag35 Ag36 71.3(4)
O53 Ag35 Ag36 146.1(4)
S17 Ag35 Ag36 105.56(12)
S13 Ag35 Ag36 52.89(12)
O52 Ag35 Ag38 155.1(4)
O53 Ag35 Ag38 96.4(4)
S17 Ag35 Ag38 83.77(11)
S13 Ag35 Ag38 50.69(12)
Ag36 Ag35 Ag38 94.83(6)
O52 Ag35 Ag34 139.3(4)
O53 Ag35 Ag34 64.3(4)
S17 Ag35 Ag34 53.28(11)
S13 Ag35 Ag34 111.17(13)
Ag36 Ag35 Ag34 146.91(6)
Ag38 Ag35 Ag34 60.87(5)
O52 Ag35 Ag25 109.2(4)
O53 Ag35 Ag25 156.0(4)
S17 Ag35 Ag25 49.03(11)
S13 Ag35 Ag25 80.47(11)
Ag36 Ag35 Ag25 57.93(5)
Ag38 Ag35 Ag25 78.07(5)
Ag34 Ag35 Ag25 93.16(5)
S13 Ag38 S14 159.86(17)
S13 Ag38 O30 100.7(5)
S14 Ag38 O30 94.7(5)
S13 Ag38 Ag35 55.02(12)
S14 Ag38 Ag35 111.39(14)
O30 Ag38 Ag35 94.0(5)
S13 Ag38 Ag34 114.91(13)
S14 Ag38 Ag34 51.82(13)
O30 Ag38 Ag34 89.9(4)
Ag35 Ag38 Ag34 60.31(5)
S13 Ag38 Ag37 45.83(12)
S14 Ag38 Ag37 153.82(14)
O30 Ag38 Ag37 71.5(4)
Ag35 Ag38 Ag37 92.13(6)
Ag34 Ag38 Ag37 146.08(7)
S13 Ag38 Ag39 153.92(13)
S14 Ag38 Ag39 45.92(12)
O30 Ag38 Ag39 65.0(5)
Ag35 Ag38 Ag39 142.61(7)
Ag34 Ag38 Ag39 87.80(6)
Ag37 Ag38 Ag39 108.12(6)
S17 Ag25 S16 160.78(17)
S17 Ag25 Ag36 110.14(12)
S16 Ag25 Ag36 55.91(12)
S17 Ag25 Ag35 52.73(11)
S16 Ag25 Ag35 114.84(13)
Ag36 Ag25 Ag35 58.95(5)
S17 Ag25 Ag24 151.17(13)
S16 Ag25 Ag24 47.86(12)
Ag36 Ag25 Ag24 95.11(6)
Ag35 Ag25 Ag24 143.50(7)
S17 Ag25 Ag26 46.35(11)
S16 Ag25 Ag26 152.76(13)
Ag36 Ag25 Ag26 142.23(7)
Ag35 Ag25 Ag26 87.37(5)
Ag24 Ag25 Ag26 104.90(6)
S18 Ag27 S19 161.34(18)
S18 Ag27 O32 104.9(5)
S19 Ag27 O32 86.5(5)
S18 Ag27 Ag32 54.63(12)
S19 Ag27 Ag32 109.84(13)
O32 Ag27 Ag32 98.2(5)
S18 Ag27 Ag31 114.91(13)
S19 Ag27 Ag31 50.39(12)
O32 Ag27 Ag31 85.1(4)
Ag32 Ag27 Ag31 60.31(5)
S18 Ag27 Ag23 151.46(12)
S19 Ag27 Ag23 46.99(12)
O32 Ag27 Ag23 55.7(5)
Ag32 Ag27 Ag23 140.52(7)
Ag31 Ag27 Ag23 86.22(5)
O55 Ag31 S15 120.6(7)
O55 Ag31 S19 116.1(7)
S15 Ag31 S19 119.30(15)
O55 Ag31 O44 74.0(8)
S15 Ag31 O44 98.9(7)
S19 Ag31 O44 116.1(6)
O55 Ag31 Ag40 120.6(5)
S15 Ag31 Ag40 50.55(12)
S19 Ag31 Ag40 83.26(12)
O44 Ag31 Ag40 149.3(7)
O55 Ag31 Ag30 87.1(6)
S15 Ag31 Ag30 110.25(13)
S19 Ag31 Ag30 52.75(12)
O44 Ag31 Ag30 150.6(7)
Ag40 Ag31 Ag30 60.09(5)
O55 Ag31 Ag32 129.8(6)
S15 Ag31 Ag32 51.77(12)
S19 Ag31 Ag32 103.81(12)
O44 Ag31 Ag32 61.2(7)
Ag40 Ag31 Ag32 92.10(6)
Ag30 Ag31 Ag32 142.97(6)
O55 Ag31 Ag27 156.6(6)
S15 Ag31 Ag27 81.58(11)
S19 Ag31 Ag27 48.33(11)
O44 Ag31 Ag27 96.5(6)
Ag40 Ag31 Ag27 78.41(5)
Ag30 Ag31 Ag27 92.14(5)
Ag32 Ag31 Ag27 56.25(5)
O56 Ag30 O57 84.0(6)
O56 Ag30 S19 108.5(4)
O57 Ag30 S19 124.9(5)
O56 Ag30 S11 113.4(5)
O57 Ag30 S11 102.1(5)
S19 Ag30 S11 118.93(15)
O56 Ag30 Ag29 145.1(4)
O57 Ag30 Ag29 69.2(4)
S19 Ag30 Ag29 105.20(12)
S11 Ag30 Ag29 54.67(12)
O56 Ag30 Ag40 98.9(5)
O57 Ag30 Ag40 150.2(5)
S19 Ag30 Ag40 82.56(11)
S11 Ag30 Ag40 49.38(12)
Ag29 Ag30 Ag40 94.22(6)
O56 Ag30 Ag31 67.8(4)
O57 Ag30 Ag31 144.6(4)
S19 Ag30 Ag31 52.13(12)
S11 Ag30 Ag31 108.40(13)
Ag29 Ag30 Ag31 144.64(6)
Ag40 Ag30 Ag31 59.51(5)
O56 Ag30 Ag23 157.7(4)
O57 Ag30 Ag23 110.3(4)
S19 Ag30 Ag23 49.42(11)
S11 Ag30 Ag23 81.09(11)
Ag29 Ag30 Ag23 57.00(5)
Ag40 Ag30 Ag23 77.39(5)
Ag31 Ag30 Ag23 92.08(6)
O58 Ag29 S20 129.2(4)
O58 Ag29 S11 111.6(4)
S20 Ag29 S11 119.18(15)
O58 Ag29 Ag23 136.0(4)
S20 Ag29 Ag23 52.43(12)
S11 Ag29 Ag23 84.55(12)
O58 Ag29 Ag30 92.6(4)
S20 Ag29 Ag30 115.50(14)
S11 Ag29 Ag30 54.01(11)
Ag23 Ag29 Ag30 63.31(5)
O58 Ag29 Ag28 117.4(4)
S20 Ag29 Ag28 51.88(13)
S11 Ag29 Ag28 103.94(12)
Ag23 Ag29 Ag28 96.00(6)
Ag30 Ag29 Ag28 148.96(7)
O58 Ag29 Ag43 142.3(4)
S20 Ag29 Ag43 79.67(13)
S11 Ag29 Ag43 48.29(15)
Ag23 Ag29 Ag43 79.20(9)
Ag30 Ag29 Ag43 94.55(13)
Ag28 Ag29 Ag43 57.23(12)
S11 Ag40 S15 161.55(17)
S11 Ag40 O32 104.5(5)
S15 Ag40 O32 89.9(5)
S11 Ag40 Ag31 114.59(13)
S15 Ag40 Ag31 53.06(12)
O32 Ag40 Ag31 89.4(4)
S11 Ag40 Ag30 54.75(12)
S15 Ag40 Ag30 113.06(13)
O32 Ag40 Ag30 96.2(5)
Ag31 Ag40 Ag30 60.40(5)
S11 Ag40 Ag1B 50.3(5)
S15 Ag40 Ag1B 147.2(6)
O32 Ag40 Ag1B 75.1(5)
Ag31 Ag40 Ag1B 152.0(8)
Ag30 Ag40 Ag1B 97.7(7)
S11 Ag40 Ag39 151.82(13)
S15 Ag40 Ag39 46.36(12)
O32 Ag40 Ag39 59.9(5)
Ag31 Ag40 Ag39 89.87(6)
Ag30 Ag40 Ag39 143.29(7)
Ag1B Ag40 Ag39 101.6(5)
O51 Ag36 O49 81.8(7)
O51 Ag36 S13 130.5(4)
O49 Ag36 S13 113.9(6)
O51 Ag36 S16 102.3(4)
O49 Ag36 S16 107.1(6)
S13 Ag36 S16 115.28(16)
O51 Ag36 Ag25 96.2(5)
O49 Ag36 Ag25 157.5(6)
S13 Ag36 Ag25 84.49(12)
S16 Ag36 Ag25 51.15(12)
O51 Ag36 Ag35 81.7(4)
O49 Ag36 Ag35 137.8(6)
S13 Ag36 Ag35 54.53(11)
S16 Ag36 Ag35 114.25(13)
Ag25 Ag36 Ag35 63.12(5)
O51 Ag36 Ag1A 132.9(5)
O49 Ag36 Ag1A 73.1(5)
S13 Ag36 Ag1A 96.3(3)
S16 Ag36 Ag1A 51.4(4)
Ag25 Ag36 Ag1A 92.8(3)
Ag35 Ag36 Ag1A 141.67(17)
S19 Ag23 S20 158.42(17)
S19 Ag23 Ag29 110.74(13)
S20 Ag23 Ag29 54.80(12)
S19 Ag23 Ag30 52.41(12)
S20 Ag23 Ag30 114.25(13)
Ag29 Ag23 Ag30 59.69(5)
S19 Ag23 Ag24 153.84(13)
S20 Ag23 Ag24 47.17(11)
Ag29 Ag23 Ag24 92.88(6)
Ag30 Ag23 Ag24 144.52(7)
S19 Ag23 Ag27 47.19(11)
S20 Ag23 Ag27 153.64(12)
Ag29 Ag23 Ag27 145.21(7)
Ag30 Ag23 Ag27 89.54(6)
Ag24 Ag23 Ag27 106.74(6)
S13 Ag37 S12 153.3(2)
S13 Ag37 Ag1A 102.7(3)
S12 Ag37 Ag1A 53.7(3)
S13 Ag37 Ag1B 147.1(8)
S12 Ag37 Ag1B 59.5(8)
Ag1A Ag37 Ag1B 107.9(10)
S13 Ag37 Ag43 157.62(19)
S12 Ag37 Ag43 48.62(19)
S13 Ag37 Ag44 109.2(4)
S12 Ag37 Ag44 49.1(3)
Ag43 Ag37 Ag44 86.6(4)
S13 Ag37 Ag38 46.23(13)
S12 Ag37 Ag38 159.44(15)
Ag1A Ag37 Ag38 135.80(16)
Ag1B Ag37 Ag38 101.7(7)
Ag43 Ag37 Ag38 111.42(14)
Ag44 Ag37 Ag38 136.8(2)
S17 Ag26 S18 159.76(17)
S17 Ag26 O30 85.1(5)
S18 Ag26 O30 111.2(5)
S17 Ag26 Ag33 111.83(13)
S18 Ag26 Ag33 54.01(12)
O30 Ag26 Ag33 103.7(5)
S17 Ag26 Ag34 52.53(12)
S18 Ag26 Ag34 114.11(13)
O30 Ag26 Ag34 87.9(3)
Ag33 Ag26 Ag34 60.33(5)
S17 Ag26 Ag25 46.29(12)
S18 Ag26 Ag25 153.83(13)
O30 Ag26 Ag25 52.5(5)
Ag33 Ag26 Ag25 142.51(7)
Ag34 Ag26 Ag25 87.60(5)
S12 Ag43 S11 160.4(4)
S12 Ag43 O31 88.0(5)
S11 Ag43 O31 109.2(5)
S12 Ag43 Ag28 53.9(2)
S11 Ag43 Ag28 113.5(3)
O31 Ag43 Ag28 94.0(4)
S12 Ag43 Ag29 115.0(4)
S11 Ag43 Ag29 54.27(18)
O31 Ag43 Ag29 99.1(5)
Ag28 Ag43 Ag29 61.13(19)
S12 Ag43 Ag37 50.56(17)
S11 Ag43 Ag37 147.8(4)
O31 Ag43 Ag37 55.7(5)
Ag28 Ag43 Ag37 96.75(12)
Ag29 Ag43 Ag37 146.99(19)
O54 Ag34 S14 123.9(5)
O54 Ag34 S17 109.7(5)
S14 Ag34 S17 119.78(16)
O54 Ag34 Ag35 80.7(6)
S14 Ag34 Ag35 108.47(14)
S17 Ag34 Ag35 52.95(11)
O54 Ag34 Ag38 118.4(5)
S14 Ag34 Ag38 50.35(13)
S17 Ag34 Ag38 82.30(11)
Ag35 Ag34 Ag38 58.82(5)
O54 Ag34 Ag33 135.6(6)
S14 Ag34 Ag33 52.80(12)
S17 Ag34 Ag33 105.18(11)
Ag35 Ag34 Ag33 143.45(7)
Ag38 Ag34 Ag33 92.48(6)
O54 Ag34 Ag26 154.0(4)
S14 Ag34 Ag26 82.13(11)
S17 Ag34 Ag26 48.65(10)
Ag35 Ag34 Ag26 91.86(6)
Ag38 Ag34 Ag26 77.03(5)
Ag33 Ag34 Ag26 57.44(5)
O31 Ag24 S20 93.7(6)
O31 Ag24 S16 101.5(6)
S20 Ag24 S16 152.4(2)
O31 Ag24 Ag44 95.2(7)
S20 Ag24 Ag44 106.4(5)
S16 Ag24 Ag44 49.7(4)
O31 Ag24 Ag25 71.7(6)
S20 Ag24 Ag25 159.87(14)
S16 Ag24 Ag25 47.39(12)
Ag44 Ag24 Ag25 89.1(5)
O31 Ag24 Ag23 63.5(6)
S20 Ag24 Ag23 47.44(12)
S16 Ag24 Ag23 159.60(14)
Ag44 Ag24 Ag23 140.2(2)
Ag25 Ag24 Ag23 112.51(7)
O39 Ag32 S15 113.8(8)
O39 Ag32 O42 88.2(9)
S15 Ag32 O42 130.0(6)
O39 Ag32 S18 105.9(6)
S15 Ag32 S18 119.85(15)
O42 Ag32 S18 93.0(5)
O39 Ag32 Ag27 156.6(6)
S15 Ag32 Ag27 86.05(12)
O42 Ag32 Ag27 87.7(5)
S18 Ag32 Ag27 51.37(11)
O39 Ag32 Ag31 138.5(5)
S15 Ag32 Ag31 51.27(12)
O42 Ag32 Ag31 82.0(6)
S18 Ag32 Ag31 114.78(13)
Ag27 Ag32 Ag31 63.44(5)
O39 Ag32 Ag39 103.6(7)
S15 Ag32 Ag39 48.54(11)
O42 Ag32 Ag39 167.5(5)
S18 Ag32 Ag39 80.09(11)
Ag27 Ag32 Ag39 79.85(6)
Ag31 Ag32 Ag39 91.42(6)
S15 Ag39 S14 161.09(19)
S15 Ag39 Ag33 116.32(14)
S14 Ag39 Ag33 53.17(14)
S15 Ag39 Ag32 51.66(12)
S14 Ag39 Ag32 118.15(15)
Ag33 Ag39 Ag32 65.54(6)
S15 Ag39 Ag40 46.62(12)
S14 Ag39 Ag40 151.59(14)
Ag33 Ag39 Ag40 144.21(7)
Ag32 Ag39 Ag40 86.43(5)
S15 Ag39 Ag38 152.11(14)
S14 Ag39 Ag38 46.24(13)
Ag33 Ag39 Ag38 87.40(6)
Ag32 Ag39 Ag38 143.59(7)
Ag40 Ag39 Ag38 105.57(6)
N23 Ag28 O45 84.9(12)
N23 Ag28 S12 111.7(7)
O45 Ag28 S12 108.0(10)
N23 Ag28 S20 111.1(7)
O45 Ag28 S20 121.6(12)
S12 Ag28 S20 115.60(17)
N23 Ag28 Ag43 92.2(7)
O45 Ag28 Ag43 155.3(11)
S12 Ag28 Ag43 50.64(17)
S20 Ag28 Ag43 82.34(13)
N23 Ag28 Ag29 65.7(7)
O45 Ag28 Ag29 136.5(9)
S12 Ag28 Ag29 112.23(16)
S20 Ag28 Ag29 51.65(11)
Ag43 Ag28 Ag29 61.64(10)
N23 Ag28 Ag44 149.7(7)
O45 Ag28 Ag44 81.2(10)
S12 Ag28 Ag44 49.2(5)
S20 Ag28 Ag44 99.1(2)
Ag43 Ag28 Ag44 89.4(4)
Ag29 Ag28 Ag44 138.9(3)
O41 Ag33 S18 107.1(6)
O41 Ag33 S14 117.9(8)
S18 Ag33 S14 120.40(16)
O41 Ag33 Ag26 156.6(7)
S18 Ag33 Ag26 51.10(12)
S14 Ag33 Ag26 84.17(12)
O41 Ag33 Ag39 108.4(8)
S18 Ag33 Ag39 81.50(11)
S14 Ag33 Ag39 49.39(12)
Ag26 Ag33 Ag39 79.28(6)
O41 Ag33 Ag34 137.1(5)
S18 Ag33 Ag34 113.11(13)
S14 Ag33 Ag34 50.85(12)
Ag26 Ag33 Ag34 62.23(6)
Ag39 Ag33 Ag34 92.09(6)
O46 Ag44 S16 123.2(15)
O46 Ag44 S12 109.4(13)
S16 Ag44 S12 119.2(6)
O46 Ag44 Ag24 114.4(17)
S16 Ag44 Ag24 50.1(3)
S12 Ag44 Ag24 83.2(4)
O46 Ag44 Ag28 78.1(14)
S16 Ag44 Ag28 114.0(6)
S12 Ag44 Ag28 48.1(4)
Ag24 Ag44 Ag28 64.0(4)
O46 Ag44 Ag37 154.9(12)
S16 Ag44 Ag37 81.2(6)
S12 Ag44 Ag37 47.0(4)
Ag24 Ag44 Ag37 75.4(3)
Ag28 Ag44 Ag37 86.8(3)
C71 S16 Ag25 111.0(7)
C71 S16 Ag44 112.7(9)
Ag25 S16 Ag44 136.2(6)
C71 S16 Ag24 113.7(7)
Ag25 S16 Ag24 84.75(16)
Ag44 S16 Ag24 80.2(5)
C71 S16 Ag1A 120.9(8)
Ag25 S16 Ag1A 125.8(5)
Ag24 S16 Ag1A 88.2(4)
C71 S16 Ag36 111.8(7)
Ag25 S16 Ag36 72.94(14)
Ag44 S16 Ag36 88.7(8)
Ag24 S16 Ag36 134.0(2)
Ag1A S16 Ag36 74.3(5)
C79 S13 Ag37 115.0(6)
C79 S13 Ag38 113.4(7)
Ag37 S13 Ag38 87.94(17)
C79 S13 Ag36 115.4(7)
Ag37 S13 Ag36 87.88(17)
Ag38 S13 Ag36 127.81(19)
C79 S13 Ag35 110.2(6)
Ag37 S13 Ag35 134.8(2)
Ag38 S13 Ag35 74.28(14)
Ag36 S13 Ag35 72.59(14)
C87 S14 Ag39 114.7(8)
C87 S14 Ag38 118.2(10)
Ag39 S14 Ag38 87.84(18)
C87 S14 Ag34 112.4(8)
Ag39 S14 Ag34 132.0(2)
Ag38 S14 Ag34 77.83(15)
C87 S14 Ag33 113.3(10)
Ag39 S14 Ag33 77.45(14)
Ag38 S14 Ag33 127.9(2)
Ag34 S14 Ag33 76.35(16)
C59 S19 Ag23 116.4(8)
C59 S19 Ag27 117.5(7)
Ag23 S19 Ag27 85.82(15)
C59 S19 Ag31 113.0(7)
Ag23 S19 Ag31 129.40(19)
Ag27 S19 Ag31 81.29(15)
C59 S19 Ag30 110.2(7)
Ag23 S19 Ag30 78.17(15)
Ag27 S19 Ag30 131.90(19)
Ag31 S19 Ag30 75.13(14)
C91 S15 Ag39 115.0(7)
C91 S15 Ag40 116.6(7)
Ag39 S15 Ag40 87.02(16)
C91 S15 Ag31 111.9(6)
Ag39 S15 Ag31 132.8(2)
Ag40 S15 Ag31 76.38(15)
C91 S15 Ag32 114.4(7)
Ag39 S15 Ag32 79.80(16)
Ag40 S15 Ag32 128.2(2)
Ag31 S15 Ag32 76.96(14)
C83 S12 Ag43 114.5(9)
C83 S12 Ag37 113.2(10)
Ag43 S12 Ag37 80.8(3)
C83 S12 Ag1A 111.4(9)
Ag37 S12 Ag1A 72.7(4)
C83 S12 Ag28 110.9(9)
Ag43 S12 Ag28 75.4(3)
Ag37 S12 Ag28 135.4(2)
Ag1A S12 Ag28 97.2(6)
C83 S12 Ag44 116.1(10)
Ag43 S12 Ag44 129.2(4)
Ag37 S12 Ag44 83.9(6)
Ag28 S12 Ag44 82.7(7)
C83 S12 Ag1B 109.3(11)
Ag37 S12 Ag1B 68.7(6)
Ag1A S12 Ag1B 132.0(3)
Ag28 S12 Ag1B 91.0(9)
C75 S20 Ag24 114.7(7)
C75 S20 Ag23 111.3(7)
Ag24 S20 Ag23 85.39(16)
C75 S20 Ag29 112.2(7)
Ag24 S20 Ag29 132.72(19)
Ag23 S20 Ag29 72.77(13)
C75 S20 Ag28 116.1(8)
Ag24 S20 Ag28 87.88(16)
Ag23 S20 Ag28 130.30(19)
Ag29 S20 Ag28 76.47(15)
C95 S11 Ag43 116.6(6)
C95 S11 Ag40 116.4(6)
Ag43 S11 Ag40 93.9(3)
C95 S11 Ag1B 111.8(7)
Ag40 S11 Ag1B 80.9(8)
C95 S11 Ag30 111.0(6)
Ag43 S11 Ag30 130.6(2)
Ag40 S11 Ag30 75.86(15)
Ag1B S11 Ag30 136.8(4)
C95 S11 Ag29 114.8(6)
Ag43 S11 Ag29 77.4(3)
Ag40 S11 Ag29 126.12(19)
Ag1B S11 Ag29 95.0(11)
Ag30 S11 Ag29 71.32(13)
N8 Ag22 N7 168.0(8)
N10A Ag21 N9 163.8(12)
N9 Ag21 N10B 174.2(14)
N10A Ag21 O28 73.3(11)
N9 Ag21 O28 119.9(6)
N10B Ag21 O28 65.8(14)
N20 Ag41 N19 170.7(7)
N20 Ag41 O52 117.8(6)
N19 Ag41 O52 71.1(6)
N22 Ag42 N21 162.3(12)
C63 S18 Ag26 112.2(7)
C63 S18 Ag27 115.4(6)
Ag26 S18 Ag27 90.14(16)
C63 S18 Ag33 111.5(6)
Ag26 S18 Ag33 74.90(14)
Ag27 S18 Ag33 133.00(19)
C63 S18 Ag32 114.7(7)
Ag26 S18 Ag32 132.79(19)
Ag27 S18 Ag32 74.00(13)
Ag33 S18 Ag32 84.15(16)
C67 S17 Ag25 115.6(9)
C67 S17 Ag26 118.0(7)
Ag25 S17 Ag26 87.36(15)
C67 S17 Ag35 112.8(6)
Ag25 S17 Ag35 78.23(14)
Ag26 S17 Ag35 128.50(18)
C67 S17 Ag34 113.7(8)
Ag25 S17 Ag34 129.60(18)
Ag26 S17 Ag34 78.81(14)
Ag35 S17 Ag34 73.77(13)
C45 O24 Ag12 130.8(12)
C42 O23 Ag12 127.7(15)
C42 O22 Ag11 106.6(11)
C51A O28 Ag7 135(2)
C51B O28 Ag7 129(3)
C51A O28 Ag21 106.8(19)
C51B O28 Ag21 115(2)
Ag7 O28 Ag21 114.0(6)
N6 O19 Ag9 133(2)
N3 O12 Ag14 125.1(15)
C48 O27 Ag7 128.1(15)
N6 O21 Ag10 112.8(16)
C48 O26 Ag6 115.0(15)
N4 O13 Ag14 114.9(13)
N3 O10 Ag15 115.7(12)
O15 N4 O14 127(2)
O15 N4 O13 117.4(18)
O14 N4 O13 115.4(18)
N5 O16 Ag9 111.2(15)
O17 N5 O18 120(2)
O17 N5 O16 118(2)
O18 N5 O16 121.7(19)
C45 O25 Ag13 121.8(11)
C29 C26 C27 119(3)
C29 C26 C28 105(3)
C27 C26 C28 109(2)
C29 C26 S10 106.6(17)
C27 C26 S10 110.8(18)
C28 C26 S10 106.0(17)
C6 C9 H9A 109.5
C6 C9 H9B 109.5
H9A C9 H9B 109.5
C6 C9 H9C 109.5
H9A C9 H9C 109.5
H9B C9 H9C 109.5
C7 C6 C9 109(2)
C7 C6 C8 111.7(19)
C9 C6 C8 114(2)
C7 C6 S2 109.4(13)
C9 C6 S2 106.1(12)
C8 C6 S2 105.9(15)
C19 C18 C21 120(2)
C19 C18 C20 108.8(19)
C21 C18 C20 106.0(17)
C19 C18 S5 110.2(14)
C21 C18 S5 106.3(13)
C20 C18 S5 104.8(13)
C92 C91 C94 110(3)
C92 C91 C93 115(3)
C94 C91 C93 110(2)
C92 C91 S15 107(2)
C94 C91 S15 109.9(18)
C93 C91 S15 105.1(17)
C32 C30 C33 108.2(19)
C32 C30 C31 115(2)
C33 C30 C31 107.4(18)
C32 C30 S9 109.0(15)
C33 C30 S9 108.8(15)
C31 C30 S9 107.8(14)
O25 C45 O24 126.9(16)
O25 C45 C46 117.6(16)
O24 C45 C46 115.0(17)
C51A O29A Ag8 114(2)
C30 C32 H32A 109.5
C30 C32 H32B 109.5
H32A C32 H32B 109.5
C30 C32 H32C 109.5
H32A C32 H32C 109.5
H32B C32 H32C 109.5
C43 N7 Ag22 116.5(14)
C43 N7 H7A 108.2
Ag22 N7 H7A 108.2
C43 N7 H7B 108.2
Ag22 N7 H7B 108.2
H7A N7 H7B 107.3
C11 C10 C12 111(2)
C11 C10 C13 111(2)
C12 C10 C13 107(2)
C11 C10 S3 110.1(14)
C12 C10 S3 110.1(14)
C13 C10 S3 107.7(17)
C37 C34 C35 113(2)
C37 C34 C36 118(2)
C35 C34 C36 108(2)
C37 C34 S8 106.2(13)
C35 C34 S8 103.1(13)
C36 C34 S8 107.6(14)
O19 N6 O20 126(3)
O19 N6 O21 123(3)
O20 N6 O21 110(3)
C46 N8 Ag22 116.7(13)
C46 N8 H8A 108.1
Ag22 N8 H8A 108.1
C46 N8 H8B 108.1
Ag22 N8 H8B 108.1
H8A N8 H8B 107.3
C44 C43 C42 114.7(16)
C44 C43 N7 112.9(17)
C42 C43 N7 106.4(16)
C44 C43 H43 107.5
C42 C43 H43 107.5
N7 C43 H43 107.5
C98A C95 C96A 119(3)
C97B C95 C98B 98(3)
C97B C95 C96B 121(3)
C98B C95 C96B 113(3)
C98A C95 C97A 111(3)
C96A C95 C97A 109(3)
C97B C95 S11 111.5(19)
C98A C95 S11 107.1(17)
C96A C95 S11 103.6(17)
C98B C95 S11 101.5(19)
C96B C95 S11 111(2)
C97A C95 S11 106.6(16)
O12 N3 O11 120.6(19)
O12 N3 O10 121.8(18)
O11 N3 O10 117.6(17)
C84 C83 C86 109(3)
C84 C83 C85 112(2)
C86 C83 C85 112(2)
C84 C83 S12 109.8(17)
C86 C83 S12 108.3(17)
C85 C83 S12 106(2)
C49 N9 Ag21 121.4(16)
C49 N9 H9D 107.0
Ag21 N9 H9D 107.0
C49 N9 H9E 107.0
Ag21 N9 H9E 107.0
H9D N9 H9E 106.7
C3 C2 C5 114(3)
C3 C2 C4 109(3)
C5 C2 C4 110(2)
C3 C2 S1 110.2(19)
C5 C2 S1 103.9(16)
C4 C2 S1 109.7(15)
O23 C42 O22 123.7(18)
O23 C42 C43 126.4(19)
O22 C42 C43 109.8(17)
C10 C12 H12A 109.5
C10 C12 H12B 109.5
H12A C12 H12B 109.5
C10 C12 H12C 109.5
H12A C12 H12C 109.5
H12B C12 H12C 109.5
C14 C17 H17A 109.5
C14 C17 H17B 109.5
H17A C17 H17B 109.5
C14 C17 H17C 109.5
H17A C17 H17C 109.5
H17B C17 H17C 109.5
C30 C33 H33A 109.5
C30 C33 H33B 109.5
H33A C33 H33B 109.5
C30 C33 H33C 109.5
H33A C33 H33C 109.5
H33B C33 H33C 109.5
C6 C7 H7C 109.5
C6 C7 H7D 109.5
H7C C7 H7D 109.5
C6 C7 H7E 109.5
H7C C7 H7E 109.5
H7D C7 H7E 109.5
C30 C31 H31A 109.5
C30 C31 H31B 109.5
H31A C31 H31B 109.5
C30 C31 H31C 109.5
H31A C31 H31C 109.5
H31B C31 H31C 109.5
C52A N10A Ag21 103(2)
C52A N10A H10A 111.2
Ag21 N10A H10A 111.2
C52A N10A H10B 111.2
Ag21 N10A H10B 111.2
H10A N10A H10B 109.1
C16 C14 C15 117(2)
C16 C14 C17 115(2)
C15 C14 C17 98(2)
C16 C14 S4 113.8(19)
C15 C14 S4 106.6(15)
C17 C14 S4 105.1(13)
C6 C8 H8C 109.5
C6 C8 H8D 109.5
H8C C8 H8D 109.5
C6 C8 H8E 109.5
H8C C8 H8E 109.5
H8D C8 H8E 109.5
C89 C87 C90 125(3)
C89 C87 C88 108(2)
C90 C87 C88 98(2)
C89 C87 S14 112.7(19)
C90 C87 S14 106.1(17)
C88 C87 S14 104(3)
O26 C48 O27 127(2)
O26 C48 C49 120(2)
O27 C48 C49 113(2)
C34 C35 H35A 109.5
C34 C35 H35B 109.5
H35A C35 H35B 109.5
C34 C35 H35C 109.5
H35A C35 H35C 109.5
H35B C35 H35C 109.5
C83 C84 H84A 109.5
C83 C84 H84B 109.5
H84A C84 H84B 109.5
C83 C84 H84C 109.5
H84A C84 H84C 109.5
H84B C84 H84C 109.5
O8A N1 O9A 121.3(13)
O9B N1 O7B 125(2)
O9B N1 O8B 123(2)
O7B N1 O8B 112(3)
O8A N1 O7A 119.8(14)
O9A N1 O7A 119(2)
C102 O58 Ag29 104.6(15)
O4 N2 O6 120.4(11)
O4 N2 O5 119.2(11)
O6 N2 O5 118.9(11)
O34 N13 O33 121.6(17)
O34 N13 O35 117.5(18)
O33 N13 O35 120.7(16)
C108 O54 O53 40.8(16)
C108 O54 Ag34 133.8(19)
O53 O54 Ag34 96.0(8)
C105 O52 Ag35 123.8(15)
C105 O52 Ag41 113.7(14)
Ag35 O52 Ag41 116.5(7)
C108 O53 O54 33.5(11)
C108 O53 Ag35 129.6(14)
O54 O53 Ag35 110.6(9)
C99 O56 Ag30 141.4(15)
C62 C59 C61 119(2)
C62 C59 C60 106(2)
C61 C59 C60 106(2)
C62 C59 S19 108.3(15)
C61 C59 S19 109.6(15)
C60 C59 S19 107.3(14)
O48 N18 O50 129(2)
O48 N18 O49 120.4(18)
O50 N18 O49 110(2)
C102 O57 Ag30 129.0(17)
N18 O48 Ag1A 127.8(17)
C59 C62 H62A 109.5
C59 C62 H62B 109.5
H62A C62 H62B 109.5
C59 C62 H62C 109.5
H62A C62 H62C 109.5
H62B C62 H62C 109.5
C106 N19 Ag41 115.1(13)
C106 N19 H19D 108.5
Ag41 N19 H19D 108.5
C106 N19 H19E 108.5
Ag41 N19 H19E 108.5
H19D N19 H19E 107.5
C18 C20 H20A 109.5
C18 C20 H20B 109.5
H20A C20 H20B 109.5
C18 C20 H20C 109.5
H20A C20 H20C 109.5
H20B C20 H20C 109.5
N18 O49 Ag36 126.3(12)
O51 C105 O52 128(2)
O51 C105 C106 116(2)
O52 C105 C106 115.9(19)
C18 C21 H21A 109.5
C18 C21 H21B 109.5
H21A C21 H21B 109.5
C18 C21 H21C 109.5
H21A C21 H21C 109.5
H21B C21 H21C 109.5
C83 C86 H86A 109.5
C83 C86 H86B 109.5
H86A C86 H86B 109.5
C83 C86 H86C 109.5
H86A C86 H86C 109.5
H86B C86 H86C 109.5
C105 O51 Ag36 115.4(15)
O56 C99 O55 122(2)
O56 C99 C100 124(2)
O55 C99 C100 113(2)
O54 C108 O53 106(2)
O54 C108 C109 130(3)
O53 C108 C109 123.4(19)
C14 C15 H15A 109.5
C14 C15 H15B 109.5
H15A C15 H15B 109.5
C14 C15 H15C 109.5
H15A C15 H15C 109.5
H15B C15 H15C 109.5
C34 C37 H37A 109.5
C34 C37 H37B 109.5
H37A C37 H37B 109.5
C34 C37 H37C 109.5
H37A C37 H37C 109.5
H37B C37 H37C 109.5
C10 C11 H11A 109.5
C10 C11 H11B 109.5
H11A C11 H11B 109.5
C10 C11 H11C 109.5
H11A C11 H11C 109.5
H11B C11 H11C 109.5
O58 C102 O57 142(2)
O58 C102 C103 108(2)
O57 C102 C103 110(3)
C34 C36 H36A 109.5
C34 C36 H36B 109.5
H36A C36 H36B 109.5
C34 C36 H36C 109.5
H36A C36 H36C 109.5
H36B C36 H36C 109.5
C99 O55 Ag31 117.6(16)
C109 N20 Ag41 112.2(15)
C2 C5 H5A 108.9
C2 C5 H5B 107.6
H5A C5 H5B 109.5
C2 C5 H5C 112.0
H5A C5 H5C 109.5
H5B C5 H5C 109.4
C26 C29 H29A 109.5
C26 C29 H29B 109.5
H29A C29 H29B 109.5
C26 C29 H29C 109.5
H29A C29 H29C 109.5
H29B C29 H29C 109.5
C10 C13 H13A 109.5
C10 C13 H13B 109.5
H13A C13 H13B 109.5
C10 C13 H13C 109.5
H13A C13 H13C 109.5
H13B C13 H13C 109.5
C108 C109 C110 112(2)
C108 C109 N20 106.0(17)
C110 C109 N20 115(2)
C108 C109 H109 107.9
C110 C109 H109 107.9
N20 C109 H109 107.9
C2 C4 H4A 109.5
C2 C4 H4B 109.5
H4A C4 H4B 109.5
C2 C4 H4C 109.5
H4A C4 H4C 109.5
H4B C4 H4C 109.5
C47 C46 N8 116(2)
C47 C46 C45 113.8(18)
N8 C46 C45 114.0(16)
C47 C46 H46 103.6
N8 C46 H46 103.6
C45 C46 H46 103.6
C18 C19 H19A 109.5
C18 C19 H19B 109.5
H19A C19 H19B 109.5
C18 C19 H19C 109.5
H19A C19 H19C 109.5
H19B C19 H19C 109.5
C83 C85 H85A 109.5
C83 C85 H85B 109.5
H85A C85 H85B 109.5
C83 C85 H85C 109.5
H85A C85 H85C 109.5
H85B C85 H85C 109.5
C95 C97A H97A 109.5
C95 C97A H97B 109.5
H97A C97A H97B 109.5
C95 C97A H97C 109.5
H97A C97A H97C 109.5
H97B C97A H97C 109.5
C14 C16 H16A 109.5
C14 C16 H16B 109.5
H16A C16 H16B 109.5
C14 C16 H16C 109.5
H16A C16 H16C 109.5
H16B C16 H16C 109.5
C43 C44 H44A 109.5
C43 C44 H44B 109.5
H44A C44 H44B 109.5
C43 C44 H44C 109.5
H44A C44 H44C 109.5
H44B C44 H44C 109.5
O1 C1 O2 120.8(19)
O1 C1 O3 120.6(18)
O2 C1 O3 118.0(18)
O32 C58 O30 128.1(19)
O32 C58 O31 117(2)
O30 C58 O31 114.2(18)
C56 N12 Ag10 161(2)
C54 N11 Ag15 165(3)
N11 C54 C55 176(4)
N12 C56 C57 170(3)
C67 C68 H68A 109.5
C67 C68 H68B 109.5
H68A C68 H68B 109.5
C67 C68 H68C 109.5
H68A C68 H68C 109.5
H68B C68 H68C 109.5
C76 C75 C78 118(2)
C76 C75 C77 108(2)
C78 C75 C77 107(2)
C76 C75 S20 110.9(16)
C78 C75 S20 107.4(15)
C77 C75 S20 104.1(14)
C66 C63 C65 110(2)
C66 C63 C64 113.6(18)
C65 C63 C64 108.6(17)
C66 C63 S18 109.7(14)
C65 C63 S18 108.5(12)
C64 C63 S18 106.3(14)
C67 C69 H69A 109.5
C67 C69 H69B 109.5
H69A C69 H69B 109.5
C67 C69 H69C 109.5
H69A C69 H69C 109.5
H69B C69 H69C 109.5
C24 C22 C23 109(3)
C24 C22 C25 109(3)
C23 C22 C25 111(3)
C24 C22 S6 113.4(19)
C23 C22 S6 105(2)
C25 C22 S6 109.5(18)
C106 C107 H10D 109.5
C106 C107 H10E 109.5
H10D C107 H10E 109.5
C106 C107 H10F 109.5
H10D C107 H10F 109.5
H10E C107 H10F 109.5
C26 C27 H27A 109.5
C26 C27 H27B 109.5
H27A C27 H27B 109.5
C26 C27 H27C 109.5
H27A C27 H27C 109.5
H27B C27 H27C 109.5
C63 C64 H64A 109.5
C63 C64 H64B 109.5
H64A C64 H64B 109.5
C63 C64 H64C 109.5
H64A C64 H64C 109.5
H64B C64 H64C 109.5
C2 C3 H3A 109.5
C2 C3 H3B 109.5
H3A C3 H3B 109.5
C2 C3 H3C 109.5
H3A C3 H3C 109.5
H3B C3 H3C 109.5
N19 C106 C107 115.3(18)
N19 C106 C105 115.1(19)
C107 C106 C105 113(2)
N19 C106 H106 103.6
C107 C106 H106 103.6
C105 C106 H106 103.6
C56 C57 H57A 105.5
C56 C57 H57B 115.5
H57A C57 H57B 109.5
C56 C57 H57C 107.2
H57A C57 H57C 109.4
H57B C57 H57C 109.6
C82 C79 C80 111(2)
C82 C79 C81 109(2)
C80 C79 C81 115(2)
C82 C79 S13 107.9(16)
C80 C79 S13 107.2(16)
C81 C79 S13 106.7(15)
N17 O46 Ag44 124(4)
N17 O46 Ag1A 127(4)
C75 C77 H77A 109.5
C75 C77 H77B 109.5
H77A C77 H77B 109.5
C75 C77 H77C 109.5
H77A C77 H77C 109.5
H77B C77 H77C 109.5
C87 C90 H90A 109.5
C87 C90 H90B 109.5
H90A C90 H90B 109.5
C87 C90 H90C 109.5
H90A C90 H90C 109.5
H90B C90 H90C 109.5
C54 C55 H55A 109.5
C54 C55 H55B 109.5
H55A C55 H55B 109.5
C54 C55 H55C 109.5
H55A C55 H55C 109.5
H55B C55 H55C 109.5
C91 C92 H92A 109.5
C91 C92 H92B 109.5
H92A C92 H92B 109.5
C91 C92 H92C 109.5
H92A C92 H92C 109.5
H92B C92 H92C 109.5
C59 C60 H60A 109.7
C59 C60 H60B 108.8
H60A C60 H60B 109.6
C59 C60 H60C 109.7
H60A C60 H60C 109.5
H60B C60 H60C 109.5
C103 N21 Ag42 118(2)
C103 N21 H21D 107.7
Ag42 N21 H21D 107.7
C103 N21 H21E 107.7
Ag42 N21 H21E 107.7
H21D N21 H21E 107.1
C79 C80 H80A 109.5
C79 C80 H80B 109.5
H80A C80 H80B 109.5
C79 C80 H80C 109.5
H80A C80 H80C 109.5
H80B C80 H80C 109.5
C75 C76 H76A 109.5
C75 C76 H76B 109.5
H76A C76 H76B 109.5
C75 C76 H76C 109.5
H76A C76 H76C 109.5
H76B C76 H76C 109.5
C79 C82 H82A 109.5
C79 C82 H82B 109.5
H82A C82 H82B 109.5
C79 C82 H82C 109.5
H82A C82 H82C 109.5
H82B C82 H82C 109.5
C69 C67 C68 112(2)
C69 C67 C70 115(2)
C68 C67 C70 110(2)
C69 C67 S17 108.3(14)
C68 C67 S17 107.3(14)
C70 C67 S17 102.8(18)
C59 C61 H61A 109.5
C59 C61 H61B 109.5
H61A C61 H61B 109.5
C59 C61 H61C 109.5
H61A C61 H61C 109.5
H61B C61 H61C 109.5
C49 C50 H50A 109.5
C49 C50 H50B 109.5
H50A C50 H50B 109.5
C49 C50 H50C 109.5
H50A C50 H50C 109.5
H50B C50 H50C 109.5
C63 C65 H65A 109.5
C63 C65 H65B 109.5
H65A C65 H65B 109.5
C63 C65 H65C 109.5
H65A C65 H65C 109.5
H65B C65 H65C 109.5
C95 C98A H98A 109.5
C95 C98A H98B 109.5
H98A C98A H98B 109.5
C95 C98A H98C 109.5
H98A C98A H98C 109.5
H98B C98A H98C 109.5
C22 C24 H24A 109.7
C22 C24 H24B 113.1
H24A C24 H24B 109.5
C22 C24 H24C 105.5
H24A C24 H24C 109.5
H24B C24 H24C 109.5
C75 C78 H78A 109.5
C75 C78 H78B 109.5
H78A C78 H78B 109.5
C75 C78 H78C 109.5
H78A C78 H78C 109.5
H78B C78 H78C 109.5
C50 C49 N9 110(2)
C50 C49 C48 107(2)
N9 C49 C48 110(2)
C50 C49 H49 110.1
N9 C49 H49 110.1
C48 C49 H49 110.1
C100 C101 H10G 112.9
C100 C101 H10H 108.3
H10G C101 H10H 109.5
C100 C101 H10I 107.3
H10G C101 H10I 109.5
H10H C101 H10I 109.5
C101 C100 C99 104(3)
C101 C100 N22 109(4)
C99 C100 N22 105(3)
C101 C100 H100 112.6
C99 C100 H100 112.6
N22 C100 H100 112.6
C109 C110 H11D 109.5
C109 C110 H11E 109.5
H11D C110 H11E 109.5
C109 C110 H11F 109.5
H11D C110 H11F 109.5
H11E C110 H11F 109.5
C117 N23 Ag28 164(3)
N23 C117 C118 166(3)
C46 C47 H47A 109.5
C46 C47 H47B 109.5
H47A C47 H47B 109.5
C46 C47 H47C 109.5
H47A C47 H47C 109.5
H47B C47 H47C 109.5
C73 C71 C72 111(2)
C73 C71 C74 111(2)
C72 C71 C74 110(2)
C73 C71 S16 109.0(16)
C72 C71 S16 107.9(14)
C74 C71 S16 108.0(14)
C71 C74 H74A 109.5
C71 C74 H74B 109.5
H74A C74 H74B 109.5
C71 C74 H74C 109.5
H74A C74 H74C 109.5
H74B C74 H74C 109.5
C41 C38 C40 110(2)
C41 C38 C39 106(3)
C40 C38 C39 118(3)
C41 C38 S7 111.0(15)
C40 C38 S7 108.1(16)
C39 C38 S7 104.2(19)
C71 C73 H73A 109.5
C71 C73 H73B 109.5
H73A C73 H73B 109.5
C71 C73 H73C 109.5
H73A C73 H73C 109.5
H73B C73 H73C 109.5
C63 C66 H66A 109.5
C63 C66 H66B 109.5
H66A C66 H66B 109.5
C63 C66 H66C 109.5
H66A C66 H66C 109.5
H66B C66 H66C 109.5
C103 C104 H10J 112.9
C103 C104 H10K 110.5
H10J C104 H10K 109.4
C103 C104 H10L 105.0
H10J C104 H10L 109.5
H10K C104 H10L 109.5
C71 C72 H72A 109.5
C71 C72 H72B 109.5
H72A C72 H72B 109.5
C71 C72 H72C 109.5
H72A C72 H72C 109.5
H72B C72 H72C 109.5
C91 C94 H94A 109.5
C91 C94 H94B 109.5
H94A C94 H94B 109.5
C91 C94 H94C 109.5
H94A C94 H94C 109.5
H94B C94 H94C 109.5
C38 C40 H40A 109.5
C38 C40 H40B 109.5
H40A C40 H40B 109.5
C38 C40 H40C 109.5
H40A C40 H40C 109.5
H40B C40 H40C 109.5
C38 C41 H41A 109.5
C38 C41 H41B 109.5
H41A C41 H41B 109.5
C38 C41 H41C 109.5
H41A C41 H41C 109.5
H41B C41 H41C 109.5
C26 C28 H28A 109.5
C26 C28 H28B 109.5
H28A C28 H28B 109.5
C26 C28 H28C 109.5
H28A C28 H28C 109.5
H28B C28 H28C 109.5
C87 C88 H88A 109.5
C87 C88 H88B 109.5
H88A C88 H88B 109.5
C87 C88 H88C 109.5
H88A C88 H88C 109.5
H88B C88 H88C 109.5
N21 C103 C104 108(3)
N21 C103 C102 110(2)
C104 C103 C102 106(3)
N21 C103 H103 110.9
C104 C103 H103 110.9
C102 C103 H103 110.9
C91 C93 H93A 109.5
C91 C93 H93B 109.5
H93A C93 H93B 109.5
C91 C93 H93C 109.5
H93A C93 H93C 109.5
H93B C93 H93C 109.5
C67 C70 H70A 109.5
C67 C70 H70B 109.5
H70A C70 H70B 109.5
C67 C70 H70C 109.5
H70A C70 H70C 109.5
H70B C70 H70C 109.5
C117 C118 H11G 111.8
C117 C118 H11H 115.1
H11G C118 H11H 109.5
C117 C118 H11I 101.1
H11G C118 H11I 109.5
H11H C118 H11I 109.4
C79 C81 H81A 110.3
C79 C81 H81B 110.9
H81A C81 H81B 109.4
C79 C81 H81C 107.2
H81A C81 H81C 109.5
H81B C81 H81C 109.5
O42 N16 O44 112(2)
O42 N16 O43 123(2)
O44 N16 O43 123(2)
N16 O42 Ag32 113.5(17)
N16 O44 Ag31 128(2)
C100 N22 Ag42 122(3)
C100 N22 H22A 106.8
Ag42 N22 H22A 106.8
C100 N22 H22B 106.8
Ag42 N22 H22B 106.8
H22A N22 H22B 106.6
O37 N14 O38 123(2)
O37 N14 O36 116.6(19)
O38 N14 O36 117(2)
N14 O37 Ag1B 91(2)
C38 C39 H39A 109.4
C38 C39 H39B 107.3
H39A C39 H39B 109.5
C38 C39 H39C 111.7
H39A C39 H39C 109.5
H39B C39 H39C 109.5
C22 C23 H23A 111.6
C22 C23 H23B 110.4
H23A C23 H23B 109.4
C22 C23 H23C 106.4
H23A C23 H23C 109.4
H23B C23 H23C 109.5
C58 O30 Ag38 123.4(13)
C58 O30 Ag26 122.7(12)
Ag38 O30 Ag26 104.5(6)
C1 O1 Ag16 130.8(13)
C1 O1 Ag2 121.1(12)
Ag16 O1 Ag2 108.0(5)
C58 O32 Ag40 125.8(14)
C58 O32 Ag27 126.6(14)
Ag40 O32 Ag27 107.0(6)
C1 O3 Ag20 126.4(13)
C1 O3 Ag19 119.3(13)
Ag20 O3 Ag19 83.1(5)
C1 O3 Ag4 115.8(13)
Ag20 O3 Ag4 104.9(6)
Ag19 O3 Ag4 100.9(6)
C1 O2 Ag1 126.3(14)
C1 O2 Ag18 120.3(14)
Ag1 O2 Ag18 103.8(6)
C58 O31 Ag24 128.0(15)
C58 O31 Ag43 121.8(14)
Ag24 O31 Ag43 104.5(8)
C22 C25 H25A 113.5
C22 C25 H25B 110.2
H25A C25 H25B 109.4
C22 C25 H25C 104.6
H25A C25 H25C 109.4
H25B C25 H25C 109.5
C95 C96A H96A 106.9
C95 C96A H96B 106.0
H96A C96A H96B 109.5
C95 C96A H96C 115.3
H96A C96A H96C 109.4
H96B C96A H96C 109.5
N15 O39 Ag32 130(2)
O39 N15 O41 120.7(10)
O39 N15 O40 120.1(9)
O41 N15 O40 118.7(9)
N15 O41 Ag33 129.5(19)
O48 Ag1A S12 107.2(8)
O48 Ag1A S16 126.4(7)
S12 Ag1A S16 120.2(4)
O48 Ag1A O46 92.5(12)
S12 Ag1A O46 97.6(10)
S16 Ag1A O46 103.9(13)
O48 Ag1A Ag37 100.1(10)
S12 Ag1A Ag37 53.6(3)
S16 Ag1A Ag37 89.7(3)
O46 Ag1A Ag37 150.8(10)
O48 Ag1A Ag36 80.0(8)
S12 Ag1A Ag36 123.4(7)
S16 Ag1A Ag36 54.2(2)
O46 Ag1A Ag36 138.8(10)
Ag37 Ag1A Ag36 69.8(4)
S11 Ag1B O37 129.1(17)
S11 Ag1B S12 132.3(18)
O37 Ag1B S12 91.0(7)
S11 Ag1B Ag37 164.7(6)
O37 Ag1B Ag37 59.8(8)
S12 Ag1B Ag37 51.7(3)
S11 Ag1B Ag40 48.8(3)
O37 Ag1B Ag40 100.0(15)
S12 Ag1B Ag40 160.9(10)
Ag37 Ag1B Ag40 121.6(8)
N17 O45 Ag28 104(4)
O46 N17 O47 104(3)
O46 N17 O45 150(6)
O47 N17 O45 104(3)
C53A C52A C51A 121(3)
C53A C52A N10A 109(3)
C51A C52A N10A 111(3)
C53A C52A H52A 104.5
C51A C52A H52A 104.5
N10A C52A H52A 104.5
O28 C51A O29A 129(3)
O28 C51A C52A 118(4)
O29A C51A C52A 106(3)
C51B O29B Ag8 122(3)
C52B N10B Ag21 120(3)
C52B N10B H10C 120.0
Ag21 N10B H10C 120.0
N10B C52B C51B 103(4)
N10B C52B C53B 132(4)
C51B C52B C53B 125(5)
C52A C53A H53A 107.3
C52A C53A H53B 108.0
H53A C53A H53B 109.5
C52A C53A H53C 113.1
H53A C53A H53C 109.5
H53B C53A H53C 109.4
C52B C53B H53D 109.5
C52B C53B H53E 109.5
H53D C53B H53E 109.5
C52B C53B H53F 109.5
H53D C53B H53F 109.5
H53E C53B H53F 109.5
O28 C51B O29B 121(3)
O28 C51B C52B 122(4)
O29B C51B C52B 116(4)
C95 C98B H98D 109.5
C95 C98B H98E 109.5
H98D C98B H98E 109.5
C95 C98B H98F 109.5
H98D C98B H98F 109.5
H98E C98B H98F 109.5
C95 C97B H97D 107.0
C95 C97B H97E 112.9
H97D C97B H97E 109.5
C95 C97B H97F 108.4
H97D C97B H97F 109.5
H97E C97B H97F 109.5
C95 C96B H96D 109.3
C95 C96B H96E 109.4
H96D C96B H96E 109.5
C95 C96B H96F 109.8
H96D C96B H96F 109.4
H96E C96B H96F 109.4

loop_
_geom_bond_atom_site_label_1
_geom_bond_atom_site_label_2
_geom_bond_distance
Ag5 S2 2.437(4)
Ag5 S3 2.459(5)
Ag5 Ag9 3.043(2)
Ag5 Ag8 3.326(2)
Ag4 S2 2.452(5)
Ag4 S1 2.459(5)
Ag4 O3 2.561(16)
Ag4 Ag6 3.065(2)
Ag4 Ag7 3.0733(19)
Ag16 S9 2.437(5)
Ag16 S8 2.452(5)
Ag16 O1 2.467(14)
Ag16 Ag14 3.011(2)
Ag16 Ag13 3.207(2)
Ag8 O29B 2.24(3)
Ag8 O29A 2.27(3)
Ag8 S2 2.540(5)
Ag8 S6 2.549(4)
Ag8 Ag7 3.047(2)
Ag8 Ag19 3.060(2)
Ag7 O28 2.330(12)
Ag7 O27 2.388(14)
Ag7 S7 2.544(5)
Ag7 S2 2.559(5)
Ag7 Ag6 3.017(2)
Ag7 Ag19 3.187(2)
Ag2 S4 2.431(5)
Ag2 S5 2.457(5)
Ag2 O1 2.510(15)
Ag2 Ag13 3.098(2)
Ag2 Ag12 3.159(2)
Ag2 Ag1 3.332(2)
Ag2 Ag3 3.374(2)
Ag11 O22 2.311(12)
Ag11 S10 2.485(4)
Ag11 S4 2.567(5)
Ag11 Ag17 3.029(2)
Ag11 Ag12 3.088(2)
Ag11 Ag10 3.138(2)
Ag11 Ag1 3.144(2)
Ag12 O24 2.302(13)
Ag12 O23 2.433(15)
Ag12 S4 2.560(5)
Ag12 S9 2.566(5)
Ag12 Ag13 3.023(2)
Ag12 Ag17 3.092(2)
Ag20 S7 2.435(5)
Ag20 S8 2.438(5)
Ag20 O3 2.504(18)
Ag20 Ag15 3.032(2)
Ag20 Ag6 3.176(2)
Ag20 Ag19 3.326(2)
Ag19 S6 2.453(5)
Ag19 S7 2.457(5)
Ag19 O3 2.513(18)
Ag19 Ag18 3.365(2)
Ag1 S4 2.412(5)
Ag1 S3 2.455(5)
Ag1 O2 2.510(18)
Ag1 Ag10 3.108(2)
Ag3 S1 2.415(4)
Ag3 S5 2.436(5)
Ag3 Ag14 3.067(2)
Ag3 Ag15 3.238(2)
Ag18 S6 2.448(4)
Ag18 S10 2.459(5)
Ag18 O2 2.523(18)
Ag18 Ag9 3.084(2)
Ag18 Ag10 3.289(2)
Ag18 Ag17 3.337(2)
Ag14 O13 2.341(15)
Ag14 S8 2.485(5)
Ag14 S5 2.515(5)
Ag14 O12 2.595(17)
Ag14 Ag13 3.239(2)
Ag9 O16 2.322(17)
Ag9 S3 2.488(5)
Ag9 S6 2.521(5)
Ag9 O19 2.582(17)
Ag9 Ag10 3.316(2)
Ag17 S9 2.432(5)
Ag17 S10 2.443(5)
Ag13 O25 2.245(13)
Ag13 S9 2.514(5)
Ag13 S5 2.540(5)
Ag10 O21 2.359(18)
Ag10 N12 2.41(2)
Ag10 S10 2.542(5)
Ag10 S3 2.550(5)
Ag6 O26 2.195(14)
Ag6 S1 2.509(4)
Ag6 S7 2.547(5)
Ag6 Ag15 3.070(2)
Ag15 O10 2.347(14)
Ag15 N11 2.434(19)
Ag15 S1 2.543(5)
Ag15 S8 2.557(5)
S9 C30 1.84(2)
S3 C10 1.841(19)
S2 C6 1.884(18)
S5 C18 1.885(17)
S6 C22 1.831(19)
S10 C26 1.854(19)
S4 C14 1.871(18)
S7 C38 1.863(19)
S8 C34 1.87(2)
S1 C2 1.892(19)
Ag35 O52 2.332(16)
Ag35 O53 2.392(15)
Ag35 S17 2.561(5)
Ag35 S13 2.583(5)
Ag35 Ag36 3.026(2)
Ag35 Ag38 3.035(2)
Ag35 Ag34 3.081(2)
Ag35 Ag25 3.151(2)
Ag38 S13 2.439(5)
Ag38 S14 2.440(6)
Ag38 O30 2.467(15)
Ag38 Ag34 3.098(2)
Ag38 Ag37 3.376(3)
Ag38 Ag39 3.376(2)
Ag25 S17 2.430(5)
Ag25 S16 2.439(5)
Ag25 Ag36 2.994(2)
Ag25 Ag24 3.300(2)
Ag25 Ag26 3.359(2)
Ag27 S18 2.446(5)
Ag27 S19 2.446(5)
Ag27 O32 2.487(15)
Ag27 Ag32 3.009(2)
Ag27 Ag31 3.237(2)
Ag27 Ag23 3.326(2)
Ag31 O55 2.260(19)
Ag31 S15 2.518(5)
Ag31 S19 2.523(5)
Ag31 O44 2.54(3)
Ag31 Ag40 3.061(2)
Ag31 Ag30 3.089(2)
Ag31 Ag32 3.144(2)
Ag30 O56 2.350(13)
Ag30 O57 2.382(19)
Ag30 S19 2.544(5)
Ag30 S11 2.593(5)
Ag30 Ag29 3.036(2)
Ag30 Ag40 3.079(2)
Ag30 Ag23 3.142(2)
Ag29 O58 2.291(14)
Ag29 S20 2.524(5)
Ag29 S11 2.615(5)
Ag29 Ag23 2.950(2)
Ag29 Ag28 3.129(3)
Ag29 Ag43 3.144(8)
Ag40 S11 2.410(5)
Ag40 S15 2.433(5)
Ag40 O32 2.468(16)
Ag40 Ag1B 3.16(2)
Ag40 Ag39 3.342(2)
Ag36 O51 2.309(16)
Ag36 O49 2.418(16)
Ag36 S13 2.529(5)
Ag36 S16 2.593(5)
Ag36 Ag1A 3.078(15)
Ag23 S19 2.438(5)
Ag23 S20 2.448(5)
Ag23 Ag24 3.313(2)
Ag37 S13 2.423(5)
Ag37 S12 2.471(6)
Ag37 Ag1A 2.929(16)
Ag37 Ag1B 2.933(10)
Ag37 Ag43 3.158(6)
Ag37 Ag44 3.36(2)
Ag26 S17 2.433(5)
Ag26 S18 2.441(5)
Ag26 O30 2.477(16)
Ag26 Ag33 3.028(3)
Ag26 Ag34 3.179(2)
Ag43 S12 2.400(7)
Ag43 S11 2.405(6)
Ag43 O31 2.57(2)
Ag43 Ag28 3.004(9)
Ag34 O54 2.17(2)
Ag34 S14 2.491(5)
Ag34 S17 2.572(5)
Ag34 Ag33 3.122(2)
Ag24 O31 2.376(18)
Ag24 S20 2.438(5)
Ag24 S16 2.457(5)
Ag24 Ag44 3.158(15)
Ag32 O39 2.31(2)
Ag32 S15 2.535(5)
Ag32 O42 2.54(2)
Ag32 S18 2.553(5)
Ag32 Ag39 3.181(2)
Ag39 S15 2.422(5)
Ag39 S14 2.427(5)
Ag39 Ag33 3.121(3)
Ag28 N23 2.39(3)
Ag28 O45 2.48(5)
Ag28 S12 2.510(6)
Ag28 S20 2.532(6)
Ag28 Ag44 3.34(2)
Ag33 O41 2.25(2)
Ag33 S18 2.538(5)
Ag33 S14 2.559(6)
Ag44 O46 2.11(5)
Ag44 S16 2.445(13)
Ag44 S12 2.552(14)
S16 C71 1.887(19)
S16 Ag1A 2.500(12)
S13 C79 1.88(2)
S14 C87 1.86(2)
S19 C59 1.844(18)
S15 C91 1.881(17)
S12 C83 1.89(2)
S12 Ag1A 2.473(10)
S12 Ag1B 2.71(3)
S20 C75 1.876(19)
S11 C95 1.868(18)
S11 Ag1B 2.463(12)
Ag22 N8 2.130(17)
Ag22 N7 2.170(18)
Ag21 N10A 2.04(4)
Ag21 N9 2.12(2)
Ag21 N10B 2.36(6)
Ag21 O28 2.589(14)
Ag41 N20 2.11(2)
Ag41 N19 2.25(2)
Ag41 O52 2.514(15)
Ag42 N22 2.16(4)
Ag42 N21 2.22(2)
S18 C63 1.839(19)
S17 C67 1.88(2)
O24 C45 1.26(2)
O23 C42 1.23(3)
O22 C42 1.34(2)
O18 N5 1.28(2)
O28 C51A 1.14(5)
O28 C51B 1.21(6)
O19 N6 1.12(3)
O14 N4 1.19(2)
O12 N3 1.26(2)
O27 C48 1.26(3)
O21 N6 1.28(3)
O17 N5 1.26(2)
O26 C48 1.19(3)
O13 N4 1.31(2)
O10 N3 1.30(2)
N4 O15 1.18(2)
O16 N5 1.28(3)
O25 C45 1.22(2)
C26 C29 1.41(4)
C26 C27 1.46(3)
C26 C28 1.58(4)
C9 C6 1.50(3)
C9 H9A 0.9600
C9 H9B 0.9600
C9 H9C 0.9600
C6 C7 1.47(3)
C6 C8 1.53(3)
C18 C19 1.46(3)
C18 C21 1.51(3)
C18 C20 1.57(3)
C91 C92 1.47(4)
C91 C94 1.47(4)
C91 C93 1.50(4)
C30 C32 1.48(3)
C30 C33 1.54(3)
C30 C31 1.56(3)
C45 C46 1.55(2)
O29A C51A 1.35(5)
C32 H32A 0.9600
C32 H32B 0.9600
C32 H32C 0.9600
N7 C43 1.50(3)
N7 H7A 0.9700
N7 H7B 0.9700
C10 C11 1.49(3)
C10 C12 1.53(2)
C10 C13 1.54(4)
C34 C37 1.519(18)
C34 C35 1.519(18)
C34 C36 1.521(18)
N6 O20 1.25(3)
N8 C46 1.47(3)
N8 H8A 0.9700
N8 H8B 0.9700
C43 C44 1.41(3)
C43 C42 1.50(2)
C43 H43 0.9800
C95 C97B 1.57(2)
C95 C98A 1.57(2)
C95 C96A 1.57(2)
C95 C98B 1.57(2)
C95 C96B 1.57(2)
C95 C97A 1.57(2)
N3 O11 1.26(2)
C83 C84 1.49(4)
C83 C86 1.51(4)
C83 C85 1.52(4)
N9 C49 1.49(4)
N9 H9D 0.9700
N9 H9E 0.9700
C2 C3 1.47(4)
C2 C5 1.51(4)
C2 C4 1.52(3)
C12 H12A 0.9600
C12 H12B 0.9600
C12 H12C 0.9600
C17 C14 1.68(3)
C17 H17A 0.9600
C17 H17B 0.9600
C17 H17C 0.9600
C33 H33A 0.9600
C33 H33B 0.9600
C33 H33C 0.9600
C7 H7C 0.9600
C7 H7D 0.9600
C7 H7E 0.9600
C31 H31A 0.9600
C31 H31B 0.9600
C31 H31C 0.9600
N10A C52A 1.55(6)
N10A H10A 0.9700
N10A H10B 0.9700
C14 C16 1.34(3)
C14 C15 1.55(3)
C8 H8C 0.9600
C8 H8D 0.9600
C8 H8E 0.9600
C87 C89 1.32(4)
C87 C90 1.55(3)
C87 C88 1.60(6)
C48 C49 1.56(3)
C35 H35A 0.9600
C35 H35B 0.9600
C35 H35C 0.9600
C84 H84A 0.9600
C84 H84B 0.9600
C84 H84C 0.9600
N1 O8A 1.246(15)
N1 O9B 1.247(15)
N1 O9A 1.250(15)
N1 O7B 1.256(15)
N1 O8B 1.258(15)
N1 O7A 1.259(15)
O58 C102 1.19(4)
N2 O4 1.175(16)
N2 O6 1.175(16)
N2 O5 1.179(16)
N13 O34 1.20(2)
N13 O33 1.24(2)
N13 O35 1.26(2)
O54 C108 1.04(3)
O54 O53 1.81(3)
O52 C105 1.26(3)
O53 C108 1.23(3)
O56 C99 1.20(3)
C59 C62 1.47(3)
C59 C61 1.49(3)
C59 C60 1.61(3)
N18 O48 1.14(2)
N18 O50 1.20(2)
N18 O49 1.33(3)
O57 C102 1.26(4)
O48 Ag1A 2.29(3)
C62 H62A 0.9600
C62 H62B 0.9600
C62 H62C 0.9600
N19 C106 1.39(3)
N19 H19D 0.9700
N19 H19E 0.9700
C20 H20A 0.9600
C20 H20B 0.9600
C20 H20C 0.9600
C105 O51 1.20(3)
C105 C106 1.56(3)
C21 H21A 0.9600
C21 H21B 0.9600
C21 H21C 0.9600
C86 H86A 0.9600
C86 H86B 0.9600
C86 H86C 0.9600
C99 O55 1.25(3)
C99 C100 1.50(3)
C108 C109 1.51(3)
C15 H15A 0.9600
C15 H15B 0.9600
C15 H15C 0.9600
C37 H37A 0.9600
C37 H37B 0.9600
C37 H37C 0.9600
C11 H11A 0.9600
C11 H11B 0.9600
C11 H11C 0.9600
C102 C103 1.68(4)
C36 H36A 0.9600
C36 H36B 0.9600
C36 H36C 0.9600
N20 C109 1.57(3)
C5 H5A 0.9599
C5 H5B 0.9598
C5 H5C 0.9597
C29 H29A 0.9600
C29 H29B 0.9600
C29 H29C 0.9600
C13 H13A 0.9600
C13 H13B 0.9600
C13 H13C 0.9600
C109 C110 1.54(4)
C109 H109 0.9800
C4 H4A 0.9600
C4 H4B 0.9600
C4 H4C 0.9600
C46 C47 1.46(3)
C46 H46 0.9800
C19 H19A 0.9600
C19 H19B 0.9600
C19 H19C 0.9600
C85 H85A 0.9600
C85 H85B 0.9600
C85 H85C 0.9600
C97A H97A 0.9600
C97A H97B 0.9600
C97A H97C 0.9600
C16 H16A 0.9600
C16 H16B 0.9600
C16 H16C 0.9600
C44 H44A 0.9600
C44 H44B 0.9600
C44 H44C 0.9600
C1 O1 1.21(2)
C1 O2 1.29(3)
C1 O3 1.30(2)
C58 O32 1.18(2)
C58 O30 1.23(2)
C58 O31 1.31(3)
N12 C56 1.11(3)
N11 C54 1.08(3)
C54 C55 1.54(5)
C56 C57 1.57(4)
C68 C67 1.49(3)
C68 H68A 0.9600
C68 H68B 0.9600
C68 H68C 0.9600
C75 C76 1.40(3)
C75 C78 1.48(3)
C75 C77 1.70(3)
C63 C66 1.41(3)
C63 C65 1.54(3)
C63 C64 1.56(3)
C69 C67 1.42(3)
C69 H69A 0.9600
C69 H69B 0.9600
C69 H69C 0.9600
C22 C24 1.40(4)
C22 C23 1.43(5)
C22 C25 1.54(4)
C107 C106 1.50(3)
C107 H10D 0.9600
C107 H10E 0.9600
C107 H10F 0.9600
C27 H27A 0.9600
C27 H27B 0.9600
C27 H27C 0.9600
C64 H64A 0.9600
C64 H64B 0.9600
C64 H64C 0.9600
C3 H3A 0.9600
C3 H3B 0.9600
C3 H3C 0.9600
C106 H106 0.9800
C57 H57A 0.9603
C57 H57B 0.9594
C57 H57C 0.9593
C79 C82 1.46(3)
C79 C80 1.52(3)
C79 C81 1.55(3)
O46 N17 1.326(13)
O46 Ag1A 2.59(5)
C77 H77A 0.9600
C77 H77B 0.9600
C77 H77C 0.9600
C90 H90A 0.9600
C90 H90B 0.9600
C90 H90C 0.9600
C55 H55A 0.9600
C55 H55B 0.9600
C55 H55C 0.9600
C92 H92A 0.9600
C92 H92B 0.9600
C92 H92C 0.9600
C60 H60A 0.9596
C60 H60B 0.9591
C60 H60C 0.9601
N21 C103 1.43(4)
N21 H21D 0.9700
N21 H21E 0.9700
C80 H80A 0.9600
C80 H80B 0.9600
C80 H80C 0.9600
C76 H76A 0.9600
C76 H76B 0.9600
C76 H76C 0.9600
C82 H82A 0.9600
C82 H82B 0.9600
C82 H82C 0.9600
C67 C70 1.54(3)
C61 H61A 0.9600
C61 H61B 0.9600
C61 H61C 0.9600
C50 C49 1.47(4)
C50 H50A 0.9600
C50 H50B 0.9600
C50 H50C 0.9600
C65 H65A 0.9600
C65 H65B 0.9600
C65 H65C 0.9600
C98A H98A 0.9600
C98A H98B 0.9600
C98A H98C 0.9600
C24 H24A 0.9598
C24 H24B 0.9601
C24 H24C 0.9602
C78 H78A 0.9600
C78 H78B 0.9600
C78 H78C 0.9600
C49 H49 0.9800
C101 C100 1.49(3)
C101 H10G 0.9599
C101 H10H 0.9601
C101 H10I 0.9598
C100 N22 1.50(5)
C100 H100 0.9800
C110 H11D 0.9600
C110 H11E 0.9600
C110 H11F 0.9600
N23 C117 1.15(4)
C117 C118 1.70(5)
C47 H47A 0.9600
C47 H47B 0.9600
C47 H47C 0.9600
C71 C73 1.50(3)
C71 C72 1.52(3)
C71 C74 1.55(3)
C74 H74A 0.9600
C74 H74B 0.9600
C74 H74C 0.9600
C38 C41 1.43(3)
C38 C40 1.50(4)
C38 C39 1.58(5)
C73 H73A 0.9600
C73 H73B 0.9600
C73 H73C 0.9600
C66 H66A 0.9600
C66 H66B 0.9600
C66 H66C 0.9600
C104 C103 1.48(4)
C104 H10J 0.9599
C104 H10K 0.9607
C104 H10L 0.9594
C72 H72A 0.9600
C72 H72B 0.9600
C72 H72C 0.9600
C94 H94A 0.9600
C94 H94B 0.9600
C94 H94C 0.9600
C40 H40A 0.9600
C40 H40B 0.9600
C40 H40C 0.9600
C41 H41A 0.9600
C41 H41B 0.9600
C41 H41C 0.9600
C28 H28A 0.9600
C28 H28B 0.9600
C28 H28C 0.9600
C88 H88A 0.9600
C88 H88B 0.9600
C88 H88C 0.9600
C103 H103 0.9800
C93 H93A 0.9600
C93 H93B 0.9600
C93 H93C 0.9600
C70 H70A 0.9600
C70 H70B 0.9600
C70 H70C 0.9600
C118 H11G 0.9591
C118 H11H 0.9607
C118 H11I 0.9595
C81 H81A 0.9601
C81 H81B 0.9600
C81 H81C 0.9600
O43 N16 1.216(14)
N16 O42 1.212(15)
N16 O44 1.216(15)
N22 H22A 0.9700
N22 H22B 0.9700
O36 N14 1.22(2)
N14 O37 1.16(3)
N14 O38 1.16(3)
O37 Ag1B 2.49(5)
C39 H39A 0.9598
C39 H39B 0.9602
C39 H39C 0.9605
C23 H23A 0.9608
C23 H23B 0.9603
C23 H23C 0.9588
C25 H25A 0.9599
C25 H25B 0.9607
C25 H25C 0.9602
C96A H96A 0.9597
C96A H96B 0.9599
C96A H96C 0.9594
O39 N15 1.271(9)
O40 N15 1.296(11)
N15 O41 1.276(9)
O45 N17 1.344(17)
O47 N17 1.339(18)
C52A C53A 1.540(13)
C52A C51A 1.543(17)
C52A H52A 0.9800
O29B C51B 1.32(6)
N10B C52B 1.49(7)
N10B H10C 0.8600
C52B C51B 1.542(18)
C52B C53B 1.546(18)
C53A H53A 0.9593
C53A H53B 0.9607
C53A H53C 0.9600
C53B H53D 0.9600
C53B H53E 0.9600
C53B H53F 0.9600
C98B H98D 0.9600
C98B H98E 0.9600
C98B H98F 0.9600
C97B H97D 0.9597
C97B H97E 0.9600
C97B H97F 0.9589
C96B H96D 0.9605
C96B H96E 0.9604
C96B H96F 0.9600

loop_
_geom_torsion_atom_site_label_1
_geom_torsion_atom_site_label_2
_geom_torsion_atom_site_label_3
_geom_torsion_atom_site_label_4
_geom_torsion
Ag14 O13 N4 O15 -17(2)
Ag14 O13 N4 O14 163.4(14)
Ag9 O16 N5 O17 -168.1(14)
Ag9 O16 N5 O18 15(2)
Ag17 S10 C26 C29 -63(3)
Ag18 S10 C26 C29 -159(2)
Ag11 S10 C26 C29 20(3)
Ag10 S10 C26 C29 107(2)
Ag17 S10 C26 C27 166.0(18)
Ag18 S10 C26 C27 70(2)
Ag11 S10 C26 C27 -110.9(19)
Ag10 S10 C26 C27 -24(2)
Ag17 S10 C26 C28 47.6(18)
Ag18 S10 C26 C28 -48.2(19)
Ag11 S10 C26 C28 130.7(16)
Ag10 S10 C26 C28 -142.5(16)
Ag5 S2 C6 C7 -85.9(16)
Ag4 S2 C6 C7 14.4(18)
Ag8 S2 C6 C7 178.7(14)
Ag7 S2 C6 C7 97.8(16)
Ag5 S2 C6 C9 31.8(17)
Ag4 S2 C6 C9 132.1(15)
Ag8 S2 C6 C9 -63.6(17)
Ag7 S2 C6 C9 -144.5(15)
Ag5 S2 C6 C8 153.6(14)
Ag4 S2 C6 C8 -106.1(15)
Ag8 S2 C6 C8 58.1(16)
Ag7 S2 C6 C8 -22.8(17)
Ag3 S5 C18 C19 19.1(19)
Ag2 S5 C18 C19 120.7(16)
Ag14 S5 C18 C19 -66.7(18)
Ag13 S5 C18 C19 -153.9(16)
Ag3 S5 C18 C21 -111.9(14)
Ag2 S5 C18 C21 -10.3(17)
Ag14 S5 C18 C21 162.3(12)
Ag13 S5 C18 C21 75.1(15)
Ag3 S5 C18 C20 136.0(12)
Ag2 S5 C18 C20 -122.4(12)
Ag14 S5 C18 C20 50.2(15)
Ag13 S5 C18 C20 -37.0(15)
Ag39 S15 C91 C92 -22(3)
Ag40 S15 C91 C92 78(3)
Ag31 S15 C91 C92 163(2)
Ag32 S15 C91 C92 -111(2)
Ag39 S15 C91 C94 98(2)
Ag40 S15 C91 C94 -162.4(18)
Ag31 S15 C91 C94 -77(2)
Ag32 S15 C91 C94 8(2)
Ag39 S15 C91 C93 -143.7(18)
Ag40 S15 C91 C93 -44(2)
Ag31 S15 C91 C93 41(2)
Ag32 S15 C91 C93 126.5(19)
Ag17 S9 C30 C32 -138.3(15)
Ag16 S9 C30 C32 -35.6(19)
Ag13 S9 C30 C32 56.0(17)
Ag12 S9 C30 C32 136.5(14)
Ag17 S9 C30 C33 103.9(15)
Ag16 S9 C30 C33 -153.4(13)
Ag13 S9 C30 C33 -61.8(16)
Ag12 S9 C30 C33 18.7(17)
Ag17 S9 C30 C31 -12.4(17)
Ag16 S9 C30 C31 90.3(15)
Ag13 S9 C30 C31 -178.0(13)
Ag12 S9 C30 C31 -97.5(15)
Ag13 O25 C45 O24 0(3)
Ag13 O25 C45 C46 171.8(14)
Ag12 O24 C45 O25 -11(3)
Ag12 O24 C45 C46 176.9(14)
Ag1 S3 C10 C11 5(2)
Ag5 S3 C10 C11 104.8(17)
Ag9 S3 C10 C11 -171.6(17)
Ag10 S3 C10 C11 -81.2(19)
Ag1 S3 C10 C12 -118.7(14)
Ag5 S3 C10 C12 -18.4(17)
Ag9 S3 C10 C12 65.2(16)
Ag10 S3 C10 C12 155.6(13)
Ag1 S3 C10 C13 125.3(17)
Ag5 S3 C10 C13 -134.5(17)
Ag9 S3 C10 C13 -50.9(19)
Ag10 S3 C10 C13 39.6(19)
Ag20 S8 C34 C37 -124.8(15)
Ag16 S8 C34 C37 135.9(14)
Ag14 S8 C34 C37 51.4(16)
Ag15 S8 C34 C37 -42.3(17)
Ag20 S8 C34 C35 116.0(14)
Ag16 S8 C34 C35 16.7(16)
Ag14 S8 C34 C35 -67.7(15)
Ag15 S8 C34 C35 -161.4(13)
Ag20 S8 C34 C36 1.9(18)
Ag16 S8 C34 C36 -97.4(16)
Ag14 S8 C34 C36 178.1(15)
Ag15 S8 C34 C36 84.4(16)
Ag9 O19 N6 O20 -126(3)
Ag9 O19 N6 O21 49(4)
Ag10 O21 N6 O19 6(4)
Ag10 O21 N6 O20 -178(2)
Ag22 N7 C43 C44 158.3(14)
Ag22 N7 C43 C42 -75.1(17)
Ag43 S11 C95 C97B -127(2)
Ag40 S11 C95 C97B 124(2)
Ag1B S11 C95 C97B -146(3)
Ag30 S11 C95 C97B 39(3)
Ag29 S11 C95 C97B -39(3)
Ag43 S11 C95 C98A 179(2)
Ag40 S11 C95 C98A 69(2)
Ag1B S11 C95 C98A 160(2)
Ag30 S11 C95 C98A -15(2)
Ag29 S11 C95 C98A -93(2)
Ag43 S11 C95 C96A 52(2)
Ag40 S11 C95 C96A -57(2)
Ag1B S11 C95 C96A 33(2)
Ag30 S11 C95 C96A -141.3(19)
Ag29 S11 C95 C96A 140.2(19)
Ag43 S11 C95 C98B 130(2)
Ag40 S11 C95 C98B 20(3)
Ag1B S11 C95 C98B 111(3)
Ag30 S11 C95 C98B -64(2)
Ag29 S11 C95 C98B -143(2)
Ag43 S11 C95 C96B 10(3)
Ag40 S11 C95 C96B -100(3)
Ag1B S11 C95 C96B -9(3)
Ag30 S11 C95 C96B 176(2)
Ag29 S11 C95 C96B 98(3)
Ag43 S11 C95 C97A -63(2)
Ag40 S11 C95 C97A -172.5(19)
Ag1B S11 C95 C97A -82(2)
Ag30 S11 C95 C97A 103(2)
Ag29 S11 C95 C97A 25(2)
Ag14 O12 N3 O11 115(2)
Ag14 O12 N3 O10 -64(3)
Ag15 O10 N3 O12 13(3)
Ag15 O10 N3 O11 -165.6(17)
Ag43 S12 C83 C84 -108.0(19)
Ag37 S12 C83 C84 -18(2)
Ag1A S12 C83 C84 62(2)
Ag28 S12 C83 C84 168.9(18)
Ag44 S12 C83 C84 77(2)
Ag1B S12 C83 C84 -92(2)
Ag43 S12 C83 C86 11(3)
Ag37 S12 C83 C86 101(2)
Ag1A S12 C83 C86 -179(2)
Ag28 S12 C83 C86 -72(2)
Ag44 S12 C83 C86 -164(2)
Ag1B S12 C83 C86 26(3)
Ag43 S12 C83 C85 130.5(16)
Ag37 S12 C83 C85 -139.2(16)
Ag1A S12 C83 C85 -59.6(19)
Ag28 S12 C83 C85 47.5(19)
Ag44 S12 C83 C85 -45(2)
Ag1B S12 C83 C85 146.3(18)
Ag3 S1 C2 C3 -86(2)
Ag4 S1 C2 C3 172(2)
Ag6 S1 C2 C3 88(2)
Ag15 S1 C2 C3 6(3)
Ag3 S1 C2 C5 36.6(19)
Ag4 S1 C2 C5 -64.9(19)
Ag6 S1 C2 C5 -149.1(17)
Ag15 S1 C2 C5 128.6(17)
Ag3 S1 C2 C4 153.7(17)
Ag4 S1 C2 C4 52(2)
Ag6 S1 C2 C4 -31.9(19)
Ag15 S1 C2 C4 -114.3(17)
Ag12 O23 C42 O22 -60(3)
Ag12 O23 C42 C43 117(2)
Ag11 O22 C42 O23 8(3)
Ag11 O22 C42 C43 -169.2(12)
C44 C43 C42 O23 126(2)
N7 C43 C42 O23 1(3)
C44 C43 C42 O22 -56(2)
N7 C43 C42 O22 178.1(16)
Ag1 S4 C14 C16 -4(2)
Ag2 S4 C14 C16 -102(2)
Ag12 S4 C14 C16 169.3(19)
Ag11 S4 C14 C16 85(2)
Ag1 S4 C14 C15 126.4(14)
Ag2 S4 C14 C15 28.2(18)
Ag12 S4 C14 C15 -60.2(17)
Ag11 S4 C14 C15 -144.5(13)
Ag1 S4 C14 C17 -130.4(15)
Ag2 S4 C14 C17 131.3(16)
Ag12 S4 C14 C17 43.0(18)
Ag11 S4 C14 C17 -41.3(18)
Ag39 S14 C87 C89 2(3)
Ag38 S14 C87 C89 -100(3)
Ag34 S14 C87 C89 173(2)
Ag33 S14 C87 C89 88(3)
Ag39 S14 C87 C90 142.9(18)
Ag38 S14 C87 C90 41(2)
Ag34 S14 C87 C90 -47(2)
Ag33 S14 C87 C90 -130.7(19)
Ag39 S14 C87 C88 -114.5(18)
Ag38 S14 C87 C88 143.9(17)
Ag34 S14 C87 C88 56(2)
Ag33 S14 C87 C88 -28(2)
Ag6 O26 C48 O27 -5(3)
Ag6 O26 C48 C49 -179.5(16)
Ag7 O27 C48 O26 42(3)
Ag7 O27 C48 C49 -143.8(16)
Ag34 O54 O53 C108 160(3)
C108 O54 O53 Ag35 -132(3)
Ag34 O54 O53 Ag35 28.8(10)
Ag23 S19 C59 C62 -127.4(17)
Ag27 S19 C59 C62 -28(2)
Ag31 S19 C59 C62 64.3(19)
Ag30 S19 C59 C62 146.1(17)
Ag23 S19 C59 C61 101.9(17)
Ag27 S19 C59 C61 -158.5(15)
Ag31 S19 C59 C61 -66.5(19)
Ag30 S19 C59 C61 15(2)
Ag23 S19 C59 C60 -12.9(18)
Ag27 S19 C59 C60 86.7(16)
Ag31 S19 C59 C60 178.7(13)
Ag30 S19 C59 C60 -99.4(15)
O50 N18 O48 Ag1A -169(2)
O49 N18 O48 Ag1A 17(3)
O48 N18 O49 Ag36 19(3)
O50 N18 O49 Ag36 -155.4(19)
Ag35 O52 C105 O51 -34(3)
Ag41 O52 C105 O51 175(2)
Ag35 O52 C105 C106 139.4(17)
Ag41 O52 C105 C106 -12(2)
O52 C105 O51 Ag36 -9(3)
C106 C105 O51 Ag36 177.4(15)
Ag30 O56 C99 O55 -17(5)
Ag30 O56 C99 C100 153(2)
Ag34 O54 C108 O53 -27(4)
O53 O54 C108 C109 -172(4)
Ag34 O54 C108 C109 161(2)
Ag35 O53 C108 O54 65(3)
O54 O53 C108 C109 172(4)
Ag35 O53 C108 C109 -123(2)
Ag29 O58 C102 O57 6(5)
Ag29 O58 C102 C103 -170.5(16)
Ag30 O57 C102 O58 -19(6)
Ag30 O57 C102 C103 156.7(17)
O56 C99 O55 Ag31 -8(4)
C100 C99 O55 Ag31 -178.5(17)
O54 C108 C109 C110 -67(4)
O53 C108 C109 C110 123(3)
O54 C108 C109 N20 167(3)
O53 C108 C109 N20 -3(4)
Ag41 N20 C109 C108 76(2)
Ag41 N20 C109 C110 -49(2)
Ag22 N8 C46 C47 -163.6(16)
Ag22 N8 C46 C45 -28(3)
O25 C45 C46 C47 -51(3)
O24 C45 C46 C47 121(2)
O25 C45 C46 N8 172(2)
O24 C45 C46 N8 -15(3)
Ag24 S20 C75 C76 -176.4(18)
Ag23 S20 C75 C76 -82(2)
Ag29 S20 C75 C76 -2(2)
Ag28 S20 C75 C76 83(2)
Ag24 S20 C75 C78 -46.3(19)
Ag23 S20 C75 C78 48.5(18)
Ag29 S20 C75 C78 127.9(17)
Ag28 S20 C75 C78 -146.7(16)
Ag24 S20 C75 C77 67.3(16)
Ag23 S20 C75 C77 162.2(12)
Ag29 S20 C75 C77 -118.4(13)
Ag28 S20 C75 C77 -33.1(16)
Ag26 S18 C63 C66 -128.2(15)
Ag27 S18 C63 C66 130.4(15)
Ag33 S18 C63 C66 -46.4(17)
Ag32 S18 C63 C66 47.1(17)
Ag26 S18 C63 C65 -8.0(17)
Ag27 S18 C63 C65 -109.4(15)
Ag33 S18 C63 C65 73.8(16)
Ag32 S18 C63 C65 167.3(14)
Ag26 S18 C63 C64 108.6(13)
Ag27 S18 C63 C64 7.2(16)
Ag33 S18 C63 C64 -169.6(11)
Ag32 S18 C63 C64 -76.1(14)
Ag18 S6 C22 C24 129(2)
Ag19 S6 C22 C24 34(3)
Ag9 S6 C22 C24 -145(2)
Ag8 S6 C22 C24 -48(3)
Ag18 S6 C22 C23 -112(3)
Ag19 S6 C22 C23 152(2)
Ag9 S6 C22 C23 -26(3)
Ag8 S6 C22 C23 71(3)
Ag18 S6 C22 C25 7(2)
Ag19 S6 C22 C25 -88(2)
Ag9 S6 C22 C25 93(2)
Ag8 S6 C22 C25 -170(2)
Ag41 N19 C106 C107 -169.2(16)
Ag41 N19 C106 C105 -34(3)
O51 C105 C106 N19 -155(2)
O52 C105 C106 N19 31(3)
O51 C105 C106 C107 -19(3)
O52 C105 C106 C107 167(2)
Ag37 S13 C79 C82 -69.3(17)
Ag38 S13 C79 C82 29.8(18)
Ag36 S13 C79 C82 -169.4(15)
Ag35 S13 C79 C82 110.9(16)
Ag37 S13 C79 C80 170.6(15)
Ag38 S13 C79 C80 -90.3(17)
Ag36 S13 C79 C80 70.5(18)
Ag35 S13 C79 C80 -9.2(19)
Ag37 S13 C79 C81 47(2)
Ag38 S13 C79 C81 146.5(18)
Ag36 S13 C79 C81 -53(2)
Ag35 S13 C79 C81 -132.5(18)
Ag25 S17 C67 C69 -74(2)
Ag26 S17 C67 C69 -175.4(16)
Ag35 S17 C67 C69 13(2)
Ag34 S17 C67 C69 95(2)
Ag25 S17 C67 C68 47(2)
Ag26 S17 C67 C68 -54(2)
Ag35 S17 C67 C68 134.8(16)
Ag34 S17 C67 C68 -143.6(17)
Ag25 S17 C67 C70 163.5(15)
Ag26 S17 C67 C70 62.2(18)
Ag35 S17 C67 C70 -109.1(16)
Ag34 S17 C67 C70 -27.5(18)
Ag21 N9 C49 C50 -61(3)
Ag21 N9 C49 C48 56(2)
O26 C48 C49 C50 -52(3)
O27 C48 C49 C50 133(3)
O26 C48 C49 N9 -171(2)
O27 C48 C49 N9 14(3)
O56 C99 C100 C101 75(4)
O55 C99 C100 C101 -114(4)
O56 C99 C100 N22 -39(4)
O55 C99 C100 N22 131(3)
Ag28 N23 C117 C118 -50(22)
Ag25 S16 C71 C73 125.7(17)
Ag44 S16 C71 C73 -52(2)
Ag24 S16 C71 C73 -140.8(16)
Ag1A S16 C71 C73 -38(2)
Ag36 S16 C71 C73 46.4(19)
Ag25 S16 C71 C72 -113.8(16)
Ag44 S16 C71 C72 68.7(19)
Ag24 S16 C71 C72 -20.3(19)
Ag1A S16 C71 C72 82.6(18)
Ag36 S16 C71 C72 166.8(15)
Ag25 S16 C71 C74 4.7(17)
Ag44 S16 C71 C74 -172.7(15)
Ag24 S16 C71 C74 98.3(15)
Ag1A S16 C71 C74 -158.9(14)
Ag36 S16 C71 C74 -74.6(16)
Ag20 S7 C38 C41 125.5(16)
Ag19 S7 C38 C41 -133.3(15)
Ag7 S7 C38 C41 -45.5(18)
Ag6 S7 C38 C41 34.1(19)
Ag20 S7 C38 C40 -114.3(18)
Ag19 S7 C38 C40 -13(2)
Ag7 S7 C38 C40 74.7(19)
Ag6 S7 C38 C40 154.3(17)
Ag20 S7 C38 C39 12(2)
Ag19 S7 C38 C39 113(2)
Ag7 S7 C38 C39 -159(2)
Ag6 S7 C38 C39 -79(2)
Ag42 N21 C103 C104 -70(3)
Ag42 N21 C103 C102 46(3)
O58 C102 C103 N21 137(3)
O57 C102 C103 N21 -41(4)
O58 C102 C103 C104 -107(3)
O57 C102 C103 C104 75(3)
O44 N16 O42 Ag32 4(3)
O43 N16 O42 Ag32 165.8(19)
O42 N16 O44 Ag31 -69(4)
O43 N16 O44 Ag31 130(3)
C101 C100 N22 Ag42 -67(4)
C99 C100 N22 Ag42 44(4)
O38 N14 O37 Ag1B 105(3)
O36 N14 O37 Ag1B -54(2)
O32 C58 O30 Ag38 103(2)
O31 C58 O30 Ag38 -86(2)
O32 C58 O30 Ag26 -38(3)
O31 C58 O30 Ag26 132.4(17)
O2 C1 O1 Ag16 -126(2)
O3 C1 O1 Ag16 46(3)
O2 C1 O1 Ag2 57(3)
O3 C1 O1 Ag2 -131.8(16)
O30 C58 O32 Ag40 -119(2)
O31 C58 O32 Ag40 70(3)
O30 C58 O32 Ag27 50(3)
O31 C58 O32 Ag27 -120(2)
O1 C1 O3 Ag20 -28(3)
O2 C1 O3 Ag20 143.3(16)
O1 C1 O3 Ag19 -132.0(17)
O2 C1 O3 Ag19 39(2)
O1 C1 O3 Ag4 107.2(19)
O2 C1 O3 Ag4 -81(2)
O1 C1 O2 Ag1 -43(3)
O3 C1 O2 Ag1 146.1(15)
O1 C1 O2 Ag18 98(2)
O3 C1 O2 Ag18 -73(2)
O32 C58 O31 Ag24 97(2)
O30 C58 O31 Ag24 -75(3)
O32 C58 O31 Ag43 -52(3)
O30 C58 O31 Ag43 135.8(16)
Ag32 O39 N15 O41 -42(5)
Ag32 O39 N15 O40 129(3)
O39 N15 O41 Ag33 37(5)
O40 N15 O41 Ag33 -135(3)
Ag44 O46 N17 O47 -131(4)
Ag1A O46 N17 O47 -119(5)
Ag44 O46 N17 O45 26(17)
Ag1A O46 N17 O45 38(16)
Ag28 O45 N17 O46 -14(15)
Ag28 O45 N17 O47 143(4)
Ag21 N10A C52A C53A -78(3)
Ag21 N10A C52A C51A 59(4)
C51B O28 C51A O29A -102(7)
Ag7 O28 C51A O29A -6(8)
Ag21 O28 C51A O29A 148(4)
C51B O28 C51A C52A 113(7)
Ag7 O28 C51A C52A -151(2)
Ag21 O28 C51A C52A 3(4)
Ag8 O29A C51A O28 18(6)
Ag8 O29A C51A C52A 167(2)
C53A C52A C51A O28 91(5)
N10A C52A C51A O28 -40(5)
C53A C52A C51A O29A -62(5)
N10A C52A C51A O29A 168(3)
Ag21 N10B C52B C51B -39(5)
Ag21 N10B C52B C53B 147(5)
C51A O28 C51B O29B 81(6)
Ag7 O28 C51B O29B -34(7)
Ag21 O28 C51B O29B 163(4)
C51A O28 C51B C52B -107(8)
Ag7 O28 C51B C52B 138(4)
Ag21 O28 C51B C52B -24(6)
Ag8 O29B C51B O28 -1(7)
Ag8 O29B C51B C52B -174(3)
N10B C52B C51B O28 41(7)
C53B C52B C51B O28 -144(6)
N10B C52B C51B O29B -146(5)
C53B C52B C51B O29B 29(8)

loop_
_platon_squeeze_void_nr
_platon_squeeze_void_average_x
_platon_squeeze_void_average_y
_platon_squeeze_void_average_z
_platon_squeeze_void_volume
_platon_squeeze_void_count_electrons
_platon_squeeze_void_content
1 0.249 -0.083 0.236 962 287 ' '
2 0.750 0.417 -0.236 962 287 ' '
3 0.086 0.352 0.363 14 3 ' '
4 0.914 0.852 0.637 14 3 ' '
